data_4313418
loop_
_publ_author_name
'Sergey V. Krivovichev'
'Christopher L. Cahill'
'Peter C. Burns'

_publ_contact_author
;
        Cahill, Christopher L.
        Department of Chemistry
        The George Washington University
        Washington, DC 20052
        United States of America
;
_publ_contact_author_email cahill@gwu.edu
_publ_contact_author_fax '219 994-5873'
_publ_contact_author_phone '202 994-6959'
_publ_section_title
;
 A Novel Open Framework Uranyl Molybdate: Synthesis and Structure of
 (NH4)4[(UO2)5(MoO4)7](H2O)5
;
_journal_name_full 'Inorganic Chemistry'
_journal_page_first 2459
_journal_page_last 2464
_journal_paper_doi 10.1021/ic020516e
_journal_volume 42
_journal_year 2003
_chemical_formula_sum 'H26 Mo7 N4 O43 U5'
_chemical_formula_weight 2631.98
_chemical_name_systematic
;
   ?
;
_space_group_IT_number 169
_symmetry_cell_setting hexagonal
_symmetry_space_group_name_Hall 'P 61'
_symmetry_space_group_name_H-M 'P 61'
_atom_sites_solution_hydrogens geom
_atom_sites_solution_primary direct
_atom_sites_solution_secondary difmap
_audit_creation_method SHELXL-97
_cell_angle_alpha 90.00
_cell_angle_beta 90.00
_cell_angle_gamma 120.00
_cell_formula_units_Z 6
_cell_length_a 11.4067(5)
_cell_length_b 11.4067(5)
_cell_length_c 70.659(5)
_cell_measurement_temperature 293(2)
_cell_measurement_theta_max 34.44
_cell_measurement_theta_min 1.44
_cell_volume 7961.9(7)
_computing_cell_refinement 'SAINT (Bruker-AXS)'
_computing_data_collection 'SMART V5.05 (Bruker-AXS)'
_computing_data_reduction 'SAINT (Bruker-AXS)'
_computing_publication_material 'WINGX (Farrugia, 1998)'
_computing_structure_refinement 'SHELXL-97 (Sheldrick, 1997)'
_computing_structure_solution 'SHELXS-97 (Sheldrick, 1990)'
_diffrn_ambient_temperature 293(2)
_diffrn_measured_fraction_theta_full 0.990
_diffrn_measured_fraction_theta_max 0.990
_diffrn_measurement_device_type 'Bruker APEX CCD'
_diffrn_measurement_method omega-scans
_diffrn_radiation_monochromator graphite
_diffrn_radiation_source 'fine-focus sealed tube'
_diffrn_radiation_type MoK\a
_diffrn_radiation_wavelength 0.71073
_diffrn_reflns_av_R_equivalents 0.0903
_diffrn_reflns_av_sigmaI/netI 0.1542
_diffrn_reflns_limit_h_max 18
_diffrn_reflns_limit_h_min -11
_diffrn_reflns_limit_k_max 18
_diffrn_reflns_limit_k_min -18
_diffrn_reflns_limit_l_max 111
_diffrn_reflns_limit_l_min -111
_diffrn_reflns_number 88722
_diffrn_reflns_theta_full 34.44
_diffrn_reflns_theta_max 34.44
_diffrn_reflns_theta_min 1.44
_exptl_absorpt_coefficient_mu 16.880
_exptl_absorpt_correction_T_max 0.185
_exptl_absorpt_correction_T_min 0.144
_exptl_absorpt_correction_type semi-empirical
_exptl_absorpt_process_details 'XPREP (Bruker-AXS)'
_exptl_crystal_colour green-yellow
_exptl_crystal_density_diffrn 3.294
_exptl_crystal_density_method 'not measured'
_exptl_crystal_description hexagonal-bipyramid
_exptl_crystal_F_000 6912
_exptl_crystal_size_max 0.12
_exptl_crystal_size_mid 0.10
_exptl_crystal_size_min 0.10
_refine_diff_density_max 3.548
_refine_diff_density_min -2.758
_refine_diff_density_rms 0.563
_refine_ls_abs_structure_details 'Flack H D (1983), Acta Cryst. A39, 876-881'
_refine_ls_abs_structure_Flack 0.007(6)
_refine_ls_extinction_method none
_refine_ls_goodness_of_fit_ref 0.927
_refine_ls_hydrogen_treatment mixed
_refine_ls_matrix_type full
_refine_ls_number_parameters 298
_refine_ls_number_reflns 21776
_refine_ls_number_restraints 6
_refine_ls_restrained_S_all 0.927
_refine_ls_R_factor_all 0.1002
_refine_ls_R_factor_gt 0.0559
_refine_ls_shift/su_max 0.142
_refine_ls_shift/su_mean 0.015
_refine_ls_structure_factor_coef Fsqd
_refine_ls_weighting_details 'calc w=1/[\s^2^(Fo^2^)+(0.0506P)^2^+0.0000P] where P=(Fo^2^+2Fc^2^)/3'
_refine_ls_weighting_scheme calc
_refine_ls_wR_factor_gt 0.1238
_refine_ls_wR_factor_ref 0.1393
_reflns_number_gt 12592
_reflns_number_total 21776
_reflns_threshold_expression >2sigma(I)
_cod_data_source_file ic020516e.cif
_cod_data_source_block new1
_cod_database_code 4313418

loop_
_symmetry_equiv_pos_as_xyz
'x, y, z'
'-y, x-y, z+1/3'
'-x+y, -x, z+2/3'
'-x, -y, z+1/2'
'y, -x+y, z+5/6'
'x-y, x, z+1/6'

loop_
_atom_site_label
_atom_site_type_symbol
_atom_site_fract_x
_atom_site_fract_y
_atom_site_fract_z
_atom_site_U_iso_or_equiv
_atom_site_adp_type
_atom_site_occupancy
_atom_site_symmetry_multiplicity
_atom_site_calc_flag
_atom_site_refinement_flags
_atom_site_disorder_assembly
_atom_site_disorder_group
U1 U 0.47868(13) 0.05993(12) 0.931965(12) 0.0229(3) Uani 1 1 d D . .
U2 U 0.05479(13) 0.49343(14) 0.896055(15) 0.0277(3) Uani 1 1 d . . .
U3 U 0.88699(5) 0.44576(15) 0.97483(2) 0.02009(12) Uani 1 1 d . . .
U4 U 0.47561(13) 0.42402(14) 0.017566(13) 0.0215(3) Uani 1 1 d D . .
U5 U 0.05250(13) 0.56750(15) 0.052885(14) 0.0266(3) Uani 1 1 d D . .
Mo1 Mo 0.7390(3) 0.4569(3) 0.92745(3) 0.0174(5) Uani 1 1 d . . .
Mo2 Mo 0.2055(4) 0.6889(3) 0.94345(5) 0.0396(8) Uani 1 1 d . . .
Mo3 Mo 0.6928(3) 0.2368(3) 0.88613(3) 0.0181(5) Uani 1 1 d . . .
Mo4 Mo 0.7423(3) 0.2896(3) 0.02224(4) 0.0199(6) Uani 1 1 d . . .
Mo5 Mo 0.2020(3) 0.5187(3) 0.00510(4) 0.0315(7) Uani 1 1 d . . .
Mo6 Mo 0.48208(18) 0.19718(19) 0.97907(2) 0.0249(4) Uani 1 1 d . . .
Mo7 Mo 0.6851(3) 0.4581(3) 0.06303(4) 0.0209(6) Uani 1 1 d . . .
O1 O 0.3471(19) 0.044(2) 0.9164(3) 0.036(5) Uiso 1 1 d D . .
O2 O 0.596(2) 0.048(2) 0.9473(3) 0.033(6) Uiso 1 1 d D . .
O3 O 0.5929(18) 0.3034(17) 0.9296(2) 0.027(4) Uiso 1 1 d . . .
O4 O 0.3993(14) 0.1371(13) 0.95590(19) 0.010(3) Uiso 1 1 d . . .
O5 O 0.6155(18) 0.4792(18) 0.0837(2) 0.028(4) Uiso 1 1 d . . .
O6 O 0.3252(18) 0.8514(19) 0.9489(2) 0.042(5) Uiso 1 1 d . . .
O7 O 0.6356(19) 0.1178(18) 0.9065(3) 0.024(4) Uiso 1 1 d . . .
O8 O 0.0091(18) 0.5952(19) 0.8800(3) 0.037(5) Uiso 1 1 d . . .
O9 O 0.1027(16) 0.3854(16) 0.9100(2) 0.028(4) Uiso 1 1 d . . .
O10 O 0.8567(14) 0.4138(14) 0.9146(2) 0.016(3) Uiso 1 1 d . . .
O11 O 0.1300(12) 0.6427(12) 0.92071(17) 0.010(2) Uiso 1 1 d . . .
O12 O 0.8695(12) 0.2938(12) 0.88277(16) 0.006(2) Uiso 1 1 d . . .
O13 O 0.649(2) 0.301(2) 0.0582(3) 0.051(7) Uiso 1 1 d . . .
O14 O 0.7222(15) 0.1498(14) 0.0360(2) 0.022(3) Uiso 1 1 d . . .
O15 O 0.8906(15) 0.3379(16) 0.9580(2) 0.016(3) Uiso 1 1 d . . .
O16 O 0.8728(19) 0.5621(19) 0.9915(3) 0.033(5) Uiso 1 1 d . . .
O17 O 0.0739(13) 0.4558(14) 0.98857(18) 0.016(3) Uiso 1 1 d . . .
O18 O 0.8151(18) 0.2900(18) 0.0025(2) 0.030(4) Uiso 1 1 d . . .
O19 O 0.6484(11) 0.3071(15) 0.9749(3) 0.023(3) Uiso 1 1 d . . .
O20 O 0.077(2) 0.6570(19) 0.9637(3) 0.051(5) Uiso 1 1 d . . .
O21 O 0.8040(14) 0.5361(14) 0.95016(18) 0.012(3) Uiso 1 1 d . . .
O22 O 0.599(2) 0.540(2) 0.0020(3) 0.032(6) Uiso 1 1 d D . .
O23 O 0.3666(19) 0.299(2) 0.0343(3) 0.031(5) Uiso 1 1 d . . .
O24 O 0.2981(16) 0.4290(17) 0.0044(2) 0.029(4) Uiso 1 1 d . . .
O25 O 0.638(2) 0.501(2) 0.0435(3) 0.035(5) Uiso 1 1 d . . .
O26 O 0.5968(16) 0.1459(16) 0.8670(2) 0.020(4) Uiso 1 1 d . . .
O27 O 0.6056(15) 0.3109(14) 0.01647(19) 0.013(3) Uiso 1 1 d . . .
O28 O 0.3910(19) 0.2718(19) 0.9893(2) 0.036(5) Uiso 1 1 d . . .
O29 O 0.0597(19) 0.7033(19) 0.0406(3) 0.046(5) Uiso 1 1 d D . .
O30 O 0.0240(15) 0.4246(15) 0.0648(2) 0.022(3) Uiso 1 1 d D . .
O31 O 0.102(3) 0.446(3) 0.0272(4) 0.113(11) Uiso 1 1 d . . .
O32 O 0.6817(14) 0.5567(14) 0.91567(18) 0.016(3) Uiso 1 1 d . . .
O33 O 0.6506(16) 0.3676(17) 0.8892(2) 0.018(3) Uiso 1 1 d . . .
O34 O 0.8512(18) 0.5414(18) 0.0695(2) 0.037(5) Uiso 1 1 d . . .
O35 O 0.862(2) 0.4134(19) 0.0333(3) 0.042(5) Uiso 1 1 d . . .
O36 O 0.2906(18) 0.6046(19) 0.9483(2) 0.039(4) Uiso 1 1 d . . .
O37 O 0.309(3) 0.693(3) 1.0081(3) 0.078(8) Uiso 1 1 d . . .
O38 O 0.4815(17) 0.0621(18) 0.9914(2) 0.046(4) Uiso 1 1 d . . .
OW40 O 0.9791(19) 0.7441(19) 0.8505(3) 0.050 Uiso 1 1 d . . .
OW41 O 0.9465(17) 1.0079(17) 0.9704(2) 0.050 Uiso 1 1 d . . .
OW42 O 1.0992(18) 0.9229(18) 0.9464(2) 0.050 Uiso 1 1 d . . .
OW43 O 0.8651(18) 0.8217(18) 0.0644(2) 0.050 Uiso 1 1 d . . .
OW44 O 0.5654(17) -0.1648(16) 0.9770(2) 0.050 Uiso 1 1 d . . .
N1 N 0.737(3) 0.806(3) 0.9363(4) 0.088(9) Uiso 1 1 d . . .
N2 N 0.880(2) 0.776(2) 0.0173(3) 0.054(6) Uiso 1 1 d . . .
N3 N 0.922(4) 0.276(4) 0.1063(6) 0.138(15) Uiso 1 1 d . . .
N4 N 0.053(3) 0.878(3) 0.9018(4) 0.075(8) Uiso 1 1 d . . .

loop_
_atom_site_aniso_label
_atom_site_aniso_U_11
_atom_site_aniso_U_22
_atom_site_aniso_U_33
_atom_site_aniso_U_23
_atom_site_aniso_U_13
_atom_site_aniso_U_12
U1 0.0228(6) 0.0199(6) 0.0190(5) -0.0033(4) 0.0080(5) 0.0055(5)
U2 0.0252(7) 0.0235(6) 0.0263(6) -0.0021(5) 0.0100(5) 0.0061(5)
U3 0.0156(3) 0.0297(6) 0.0142(2) 0.0060(3) 0.0060(6) 0.0108(5)
U4 0.0197(6) 0.0301(7) 0.0202(5) -0.0069(5) -0.0002(5) 0.0167(5)
U5 0.0215(6) 0.0391(8) 0.0221(6) -0.0064(5) -0.0038(5) 0.0173(6)
Mo1 0.0204(13) 0.0217(14) 0.0064(9) 0.0016(9) 0.0009(9) 0.0077(11)
Mo2 0.0287(17) 0.0237(16) 0.0540(19) 0.0105(14) 0.0013(15) 0.0039(13)
Mo3 0.0174(12) 0.0174(12) 0.0148(11) -0.0007(9) 0.0026(10) 0.0051(9)
Mo4 0.0214(13) 0.0137(11) 0.0264(13) 0.0077(10) 0.0090(11) 0.0102(10)
Mo5 0.0249(15) 0.0490(19) 0.0275(13) -0.0159(13) -0.0082(12) 0.0236(15)
Mo6 0.0231(9) 0.0286(10) 0.0186(8) -0.0025(7) 0.0063(7) 0.0095(8)
Mo7 0.0235(14) 0.0202(13) 0.0253(13) 0.0058(11) 0.0068(11) 0.0157(12)

loop_
_atom_type_symbol
_atom_type_description
_atom_type_scat_dispersion_real
_atom_type_scat_dispersion_imag
_atom_type_scat_source
N N 0.0061 0.0033 'International Tables Vol C Tables 4.2.6.8 and 6.1.1.4'
H H 0.0000 0.0000 'International Tables Vol C Tables 4.2.6.8 and 6.1.1.4'
O O 0.0106 0.0060 'International Tables Vol C Tables 4.2.6.8 and 6.1.1.4'
Mo Mo -1.6832 0.6857 'International Tables Vol C Tables 4.2.6.8 and 6.1.1.4'
U U -9.6767 9.6646 'International Tables Vol C Tables 4.2.6.8 and 6.1.1.4'

loop_
_geom_angle_atom_site_label_1
_geom_angle_atom_site_label_2
_geom_angle_atom_site_label_3
_geom_angle
_geom_angle_site_symmetry_1
_geom_angle_site_symmetry_3
_geom_angle_publ_flag
O1 U1 O2 171.1(10) . . ?
O1 U1 O4 91.1(7) . . ?
O2 U1 O4 92.1(8) . . ?
O1 U1 O7 92.3(8) . . ?
O2 U1 O7 89.5(9) . . ?
O4 U1 O7 146.7(6) . . ?
O1 U1 O6 92.6(8) . 1_545 ?
O2 U1 O6 80.0(9) . 1_545 ?
O4 U1 O6 77.6(6) . 1_545 ?
O7 U1 O6 135.3(6) . 1_545 ?
O1 U1 O3 91.0(8) . . ?
O2 U1 O3 97.9(9) . . ?
O4 U1 O3 72.4(5) . . ?
O7 U1 O3 74.4(6) . . ?
O6 U1 O3 149.8(6) 1_545 . ?
O1 U1 O5 91.6(8) . 5 ?
O2 U1 O5 81.3(8) . 5 ?
O4 U1 O5 147.3(6) . 5 ?
O7 U1 O5 65.7(6) . 5 ?
O6 U1 O5 69.8(6) 1_545 5 ?
O3 U1 O5 140.0(6) . 5 ?
O1 U1 O19 129.2(7) . . ?
O2 U1 O19 57.7(8) . . ?
O4 U1 O19 45.7(4) . . ?
O7 U1 O19 110.5(5) . . ?
O6 U1 O19 100.1(5) 1_545 . ?
O3 U1 O19 55.8(4) . . ?
O5 U1 O19 139.0(5) 5 . ?
O1 U1 OW42 54.6(7) . 1_445 ?
O2 U1 OW42 122.1(9) . 1_445 ?
O4 U1 OW42 52.6(4) . 1_445 ?
O7 U1 OW42 146.2(5) . 1_445 ?
O6 U1 OW42 51.4(5) 1_545 1_445 ?
O3 U1 OW42 109.2(5) . 1_445 ?
O5 U1 OW42 104.6(5) 5 1_445 ?
O19 U1 OW42 97.7(3) . 1_445 ?
O1 U1 O33 70.6(7) . . ?
O2 U1 O33 116.0(9) . . ?
O4 U1 O33 108.2(4) . . ?
O7 U1 O33 43.1(5) . . ?
O6 U1 O33 162.1(5) 1_545 . ?
O3 U1 O33 41.2(4) . . ?
O5 U1 O33 103.4(5) 5 . ?
O19 U1 O33 95.6(3) . . ?
OW42 U1 O33 118.1(3) 1_445 . ?
O1 U1 O38 128.0(7) . . ?
O2 U1 O38 52.3(8) . . ?
O4 U1 O38 42.5(4) . . ?
O7 U1 O38 138.5(5) . . ?
O6 U1 O38 61.1(5) 1_545 . ?
O3 U1 O38 93.7(4) . . ?
O5 U1 O38 115.4(5) 5 . ?
O19 U1 O38 39.1(3) . . ?
OW42 U1 O38 75.3(3) 1_445 . ?
O33 U1 O38 134.5(3) . . ?
O1 U1 O10 108.1(7) . . ?
O2 U1 O10 79.0(8) . . ?
O4 U1 O10 104.5(4) . . ?
O7 U1 O10 43.4(5) . . ?
O6 U1 O10 159.0(5) 1_545 . ?
O3 U1 O10 36.8(5) . . ?
O5 U1 O10 105.5(5) 5 . ?
O19 U1 O10 69.5(3) . . ?
OW42 U1 O10 145.5(3) 1_445 . ?
O33 U1 O10 37.6(3) . . ?
O38 U1 O10 106.0(3) . . ?
O8 U2 O9 174.7(8) . . ?
O8 U2 O11 96.8(7) . . ?
O9 U2 O11 88.0(6) . . ?
O8 U2 O10 93.7(7) . 1_455 ?
O9 U2 O10 89.6(6) . 1_455 ?
O11 U2 O10 78.1(5) . 1_455 ?
O8 U2 O12 87.9(7) . 1_455 ?
O9 U2 O12 89.4(6) . 1_455 ?
O11 U2 O12 146.4(4) . 1_455 ?
O10 U2 O12 68.4(4) 1_455 1_455 ?
O8 U2 O13 91.8(8) . 5_565 ?
O9 U2 O13 87.3(8) . 5_565 ?
O11 U2 O13 71.9(6) . 5_565 ?
O10 U2 O13 150.0(7) 1_455 5_565 ?
O12 U2 O13 141.4(6) 1_455 5_565 ?
O8 U2 O14 91.4(7) . 5_565 ?
O9 U2 O14 83.4(6) . 5_565 ?
O11 U2 O14 138.7(5) . 5_565 ?
O10 U2 O14 141.8(5) 1_455 5_565 ?
O12 U2 O14 74.0(4) 1_455 5_565 ?
O13 U2 O14 67.4(6) 5_565 5_565 ?
O8 U2 O33 62.3(6) . 1_455 ?
O9 U2 O33 118.7(6) . 1_455 ?
O11 U2 O33 106.7(4) . 1_455 ?
O10 U2 O33 40.7(4) 1_455 1_455 ?
O12 U2 O33 47.1(4) 1_455 1_455 ?
O13 U2 O33 154.0(6) 5_565 1_455 ?
O14 U2 O33 112.9(4) 5_565 1_455 ?
O8 U2 O27 60.4(6) . 5_565 ?
O9 U2 O27 116.0(6) . 5_565 ?
O11 U2 O27 105.6(4) . 5_565 ?
O10 U2 O27 154.0(4) 1_455 5_565 ?
O12 U2 O27 105.6(3) 1_455 5_565 ?
O13 U2 O27 43.9(5) 5_565 5_565 ?
O14 U2 O27 45.8(4) 5_565 5_565 ?
O33 U2 O27 116.1(3) 1_455 5_565 ?
O8 U2 O35 98.5(6) . 5_565 ?
O9 U2 O35 77.8(6) . 5_565 ?
O11 U2 O35 106.2(4) . 5_565 ?
O10 U2 O35 166.4(5) 1_455 5_565 ?
O12 U2 O35 105.9(4) 1_455 5_565 ?
O13 U2 O35 36.0(6) 5_565 5_565 ?
O14 U2 O35 32.5(4) 5_565 5_565 ?
O33 U2 O35 143.5(3) 1_455 5_565 ?
O27 U2 O35 38.3(3) 5_565 5_565 ?
O8 U2 O36 130.9(7) . . ?
O9 U2 O36 53.3(6) . . ?
O11 U2 O36 36.0(4) . . ?
O10 U2 O36 88.6(4) 1_455 . ?
O12 U2 O36 137.0(4) 1_455 . ?
O13 U2 O36 65.9(6) 5_565 . ?
O14 U2 O36 115.7(4) 5_565 . ?
O33 U2 O36 128.4(3) 1_455 . ?
O27 U2 O36 109.7(3) 5_565 . ?
O35 U2 O36 87.9(3) 5_565 . ?
O8 U2 O7 101.1(6) . 1_455 ?
O9 U2 O7 79.1(6) . 1_455 ?
O11 U2 O7 113.5(4) . 1_455 ?
O10 U2 O7 37.5(4) 1_455 1_455 ?
O12 U2 O7 33.6(4) 1_455 1_455 ?
O13 U2 O7 165.0(6) 5_565 1_455 ?
O14 U2 O7 104.4(4) 5_565 1_455 ?
O33 U2 O7 40.1(3) 1_455 1_455 ?
O27 U2 O7 138.7(3) 5_565 1_455 ?
O35 U2 O7 132.8(3) 5_565 1_455 ?
O36 U2 O7 109.6(4) . 1_455 ?
O15 U3 O16 175.1(8) . . ?
O15 U3 O17 88.6(6) . 1_655 ?
O16 U3 O17 96.2(7) . 1_655 ?
O15 U3 O19 87.4(7) . . ?
O16 U3 O19 89.6(8) . . ?
O17 U3 O19 139.6(5) 1_655 . ?
O15 U3 O20 98.9(7) . 1_655 ?
O16 U3 O20 81.3(8) . 1_655 ?
O17 U3 O20 75.0(5) 1_655 1_655 ?
O19 U3 O20 145.2(6) . 1_655 ?
O15 U3 O21 87.7(6) . . ?
O16 U3 O21 87.7(6) . . ?
O17 U3 O21 145.8(5) 1_655 . ?
O19 U3 O21 74.1(5) . . ?
O20 U3 O21 72.1(6) 1_655 . ?
O15 U3 O18 98.7(7) . 1_556 ?
O16 U3 O18 84.0(7) . 1_556 ?
O17 U3 O18 70.7(5) 1_655 1_556 ?
O19 U3 O18 70.3(6) . 1_556 ?
O20 U3 O18 140.8(6) 1_655 1_556 ?
O21 U3 O18 143.4(4) . 1_556 ?
O15 U3 O27 121.8(6) . 1_556 ?
O16 U3 O27 58.0(7) . 1_556 ?
O17 U3 O27 104.6(4) 1_655 1_556 ?
O19 U3 O27 46.8(5) . 1_556 ?
O20 U3 O27 139.2(5) 1_655 1_556 ?
O21 U3 O27 106.1(4) . 1_556 ?
O18 U3 O27 40.7(5) 1_556 1_556 ?
O15 U3 O35 130.5(6) . 1_556 ?
O16 U3 O35 53.1(6) . 1_556 ?
O17 U3 O35 66.6(4) 1_655 1_556 ?
O19 U3 O35 86.1(5) . 1_556 ?
O20 U3 O35 113.5(6) 1_655 1_556 ?
O21 U3 O35 136.4(4) . 1_556 ?
O18 U3 O35 33.9(5) 1_556 1_556 ?
O27 U3 O35 40.1(3) 1_556 1_556 ?
O15 U3 O3 60.8(6) . . ?
O16 U3 O3 114.4(6) . . ?
O17 U3 O3 149.3(4) 1_655 . ?
O19 U3 O3 48.2(5) . . ?
O20 U3 O3 105.9(5) 1_655 . ?
O21 U3 O3 40.5(4) . . ?
O18 U3 O3 113.3(5) 1_556 . ?
O27 U3 O3 94.3(2) 1_556 . ?
O35 U3 O3 134.3(4) 1_556 . ?
O15 U3 O10 44.1(5) . . ?
O16 U3 O10 131.8(6) . . ?
O17 U3 O10 117.4(4) 1_655 . ?
O19 U3 O10 85.9(5) . . ?
O20 U3 O10 75.9(5) 1_655 . ?
O21 U3 O10 45.0(4) . . ?
O18 U3 O10 137.6(5) 1_556 . ?
O27 U3 O10 132.6(3) 1_556 . ?
O35 U3 O10 170.6(3) 1_556 . ?
O3 U3 O10 38.4(3) . . ?
O15 U3 O22 139.9(6) . 1_556 ?
O16 U3 O22 36.4(7) . 1_556 ?
O17 U3 O22 126.6(5) 1_655 1_556 ?
O19 U3 O22 53.8(5) . 1_556 ?
O20 U3 O22 107.8(6) 1_655 1_556 ?
O21 U3 O22 73.3(4) . 1_556 ?
O18 U3 O22 79.1(5) 1_556 1_556 ?
O27 U3 O22 39.2(3) 1_556 1_556 ?
O35 U3 O22 63.8(4) 1_556 1_556 ?
O3 U3 O22 83.1(4) . 1_556 ?
O10 U3 O22 114.8(4) . 1_556 ?
O22 U4 O23 172.3(9) . . ?
O22 U4 O24 96.5(9) . . ?
O23 U4 O24 90.9(7) . . ?
O22 U4 O27 84.8(8) . . ?
O23 U4 O27 87.9(7) . . ?
O24 U4 O27 143.4(5) . . ?
O22 U4 O26 93.2(8) . 6_554 ?
O23 U4 O26 91.2(7) . 6_554 ?
O24 U4 O26 72.5(5) . 6_554 ?
O27 U4 O26 144.1(5) . 6_554 ?
O22 U4 O25 91.2(9) . . ?
O23 U4 O25 83.8(8) . . ?
O24 U4 O25 146.3(6) . . ?
O27 U4 O25 69.8(6) . . ?
O26 U4 O25 74.4(6) 6_554 . ?
O22 U4 O28 84.8(9) . 1_554 ?
O23 U4 O28 95.8(8) . 1_554 ?
O24 U4 O28 69.5(6) . 1_554 ?
O27 U4 O28 74.3(5) . 1_554 ?
O26 U4 O28 141.4(5) 6_554 1_554 ?
O25 U4 O28 144.1(6) . 1_554 ?
O22 U4 O19 57.3(8) . 1_554 ?
O23 U4 O19 118.3(7) . 1_554 ?
O24 U4 O19 106.6(4) . 1_554 ?
O27 U4 O19 44.6(4) . 1_554 ?
O26 U4 O19 150.4(4) 6_554 1_554 ?
O25 U4 O19 105.2(5) . 1_554 ?
O28 U4 O19 44.0(5) 1_554 1_554 ?
O22 U4 O13 110.9(8) . . ?
O23 U4 O13 61.8(7) . . ?
O24 U4 O13 152.5(5) . . ?
O27 U4 O13 46.2(4) . . ?
O26 U4 O13 102.9(5) 6_554 . ?
O25 U4 O13 35.9(6) . . ?
O28 U4 O13 113.8(5) 1_554 . ?
O19 U4 O13 90.6(4) 1_554 . ?
O22 U4 OW40 132.0(8) . 6_544 ?
O23 U4 OW40 45.7(7) . 6_544 ?
O24 U4 OW40 88.6(5) . 6_544 ?
O27 U4 OW40 65.0(4) . 6_544 ?
O26 U4 OW40 133.3(5) 6_554 6_544 ?
O25 U4 OW40 110.2(5) . 6_544 ?
O28 U4 OW40 52.5(5) 1_554 6_544 ?
O19 U4 OW40 75.4(3) 1_554 6_544 ?
O13 U4 OW40 74.9(4) . 6_544 ?
O22 U4 O16 34.2(8) . 1_554 ?
O23 U4 O16 138.1(6) . 1_554 ?
O24 U4 O16 126.7(5) . 1_554 ?
O27 U4 O16 51.4(4) . 1_554 ?
O26 U4 O16 115.2(5) 6_554 1_554 ?
O25 U4 O16 73.9(5) . 1_554 ?
O28 U4 O16 83.4(5) 1_554 1_554 ?
O19 U4 O16 40.8(3) 1_554 1_554 ?
O13 U4 O16 80.2(4) . 1_554 ?
OW40 U4 O16 110.3(3) 6_544 1_554 ?
O22 U4 O37 80.8(8) . 1_554 ?
O23 U4 O37 106.6(7) . 1_554 ?
O24 U4 O37 38.0(5) . 1_554 ?
O27 U4 O37 165.4(5) . 1_554 ?
O26 U4 O37 39.9(5) 6_554 1_554 ?
O25 U4 O37 112.3(5) . 1_554 ?
O28 U4 O37 102.3(5) 1_554 1_554 ?
O19 U4 O37 123.5(4) 1_554 1_554 ?
O13 U4 O37 142.6(4) . 1_554 ?
OW40 U4 O37 124.5(4) 6_544 1_554 ?
O16 U4 O37 114.5(4) 1_554 1_554 ?
O30 U5 O29 172.9(8) . . ?
O30 U5 O33 88.9(6) . 6_554 ?
O29 U5 O33 98.2(8) . 6_554 ?
O30 U5 O32 86.6(6) . 6_554 ?
O29 U5 O32 95.7(7) . 6_554 ?
O33 U5 O32 71.5(5) 6_554 6_554 ?
O30 U5 O35 85.2(7) . 1_455 ?
O29 U5 O35 89.3(8) . 1_455 ?
O33 U5 O35 140.3(6) 6_554 1_455 ?
O32 U5 O35 146.7(5) 6_554 1_455 ?
O30 U5 O34 86.0(7) . 1_455 ?
O29 U5 O34 88.3(8) . 1_455 ?
O33 U5 O34 143.7(5) 6_554 1_455 ?
O32 U5 O34 72.3(5) 6_554 1_455 ?
O35 U5 O34 75.0(6) 1_455 1_455 ?
O30 U5 O31 79.5(9) . . ?
O29 U5 O31 102.0(10) . . ?
O33 U5 O31 76.7(8) 6_554 . ?
O32 U5 O31 145.5(8) 6_554 . ?
O35 U5 O31 63.6(8) 1_455 . ?
O34 U5 O31 136.9(8) 1_455 . ?
O30 U5 O13 68.9(6) . 1_455 ?
O29 U5 O13 104.0(7) . 1_455 ?
O33 U5 O13 157.8(6) 6_554 1_455 ?
O32 U5 O13 106.4(5) 6_554 1_455 ?
O35 U5 O13 40.9(5) 1_455 1_455 ?
O34 U5 O13 39.5(5) 1_455 1_455 ?
O31 U5 O13 97.7(8) . 1_455 ?
O30 U5 O3 59.6(6) . 6_554 ?
O29 U5 O3 126.0(7) . 6_554 ?
O33 U5 O3 46.6(4) 6_554 6_554 ?
O32 U5 O3 41.5(4) 6_554 6_554 ?
O35 U5 O3 144.7(5) 1_455 6_554 ?
O34 U5 O3 101.5(5) 1_455 6_554 ?
O31 U5 O3 105.3(8) . 6_554 ?
O13 U5 O3 117.1(4) 1_455 6_554 ?
O30 U5 O37 118.5(6) . 1_554 ?
O29 U5 O37 66.0(7) . 1_554 ?
O33 U5 O37 56.9(5) 6_554 1_554 ?
O32 U5 O37 119.9(5) 6_554 1_554 ?
O35 U5 O37 92.2(6) 1_455 1_554 ?
O34 U5 O37 151.7(5) 1_455 1_554 ?
O31 U5 O37 46.4(8) . 1_554 ?
O13 U5 O37 133.0(5) 1_455 1_554 ?
O3 U5 O37 103.3(4) 6_554 1_554 ?
O30 U5 OW43 127.2(6) . 1_455 ?
O29 U5 OW43 48.4(7) . 1_455 ?
O33 U5 OW43 122.2(5) 6_554 1_455 ?
O32 U5 OW43 68.4(4) 6_554 1_455 ?
O35 U5 OW43 91.6(5) 1_455 1_455 ?
O34 U5 OW43 43.0(5) 1_455 1_455 ?
O31 U5 OW43 143.5(8) . 1_455 ?
O13 U5 OW43 74.8(4) 1_455 1_455 ?
O3 U5 OW43 109.9(3) 6_554 1_455 ?
O37 U5 OW43 114.2(4) 1_554 1_455 ?
O30 U5 O25 103.4(6) . 1_455 ?
O29 U5 O25 69.5(7) . 1_455 ?
O33 U5 O25 167.3(5) 6_554 1_455 ?
O32 U5 O25 105.9(4) 6_554 1_455 ?
O35 U5 O25 45.7(5) 1_455 1_455 ?
O34 U5 O25 37.1(5) 1_455 1_455 ?
O31 U5 O25 108.0(8) . 1_455 ?
O13 U5 O25 34.7(4) 1_455 1_455 ?
O3 U5 O25 138.5(3) 6_554 1_455 ?
O37 U5 O25 117.5(4) 1_554 1_455 ?
OW43 U5 O25 47.4(3) 1_455 1_455 ?
O3 Mo1 O32 102.4(7) . . ?
O3 Mo1 O21 112.1(7) . . ?
O32 Mo1 O21 106.6(6) . . ?
O3 Mo1 O10 103.4(7) . . ?
O32 Mo1 O10 118.7(6) . . ?
O21 Mo1 O10 113.1(7) . . ?
O3 Mo1 O33 74.6(6) . . ?
O32 Mo1 O33 67.2(6) . . ?
O21 Mo1 O33 172.2(6) . . ?
O10 Mo1 O33 67.9(5) . . ?
O3 Mo1 O15 88.0(6) . . ?
O32 Mo1 O15 164.7(5) . . ?
O21 Mo1 O15 58.6(5) . . ?
O10 Mo1 O15 68.5(5) . . ?
O33 Mo1 O15 127.1(4) . . ?
O3 Mo1 O19 62.6(6) . . ?
O32 Mo1 O19 128.2(5) . . ?
O21 Mo1 O19 51.0(5) . . ?
O10 Mo1 O19 113.1(5) . . ?
O33 Mo1 O19 136.4(4) . . ?
O15 Mo1 O19 47.4(3) . . ?
O3 Mo1 O7 48.5(6) . . ?
O32 Mo1 O7 116.8(5) . . ?
O21 Mo1 O7 134.9(5) . . ?
O10 Mo1 O7 55.6(6) . . ?
O33 Mo1 O7 52.5(4) . . ?
O15 Mo1 O7 78.5(4) . . ?
O19 Mo1 O7 90.6(4) . . ?
O3 Mo1 O11 146.0(6) . 1_655 ?
O32 Mo1 O11 106.4(5) . 1_655 ?
O21 Mo1 O11 76.4(5) . 1_655 ?
O10 Mo1 O11 46.3(5) . 1_655 ?
O33 Mo1 O11 100.4(4) . 1_655 ?
O15 Mo1 O11 68.0(3) . 1_655 ?
O19 Mo1 O11 110.1(3) . 1_655 ?
O7 Mo1 O11 101.4(4) . 1_655 ?
O3 Mo1 O30 62.4(6) . 5 ?
O32 Mo1 O30 41.9(5) . 5 ?
O21 Mo1 O30 131.8(5) . 5 ?
O10 Mo1 O30 114.6(5) . 5 ?
O33 Mo1 O30 46.8(4) . 5 ?
O15 Mo1 O30 150.3(4) . 5 ?
O19 Mo1 O30 112.8(3) . 5 ?
O7 Mo1 O30 80.3(4) . 5 ?
O11 Mo1 O30 137.1(3) 1_655 5 ?
O3 Mo1 O20 130.9(6) . 1_655 ?
O32 Mo1 O20 117.8(6) . 1_655 ?
O21 Mo1 O20 32.5(5) . 1_655 ?
O10 Mo1 O20 81.7(5) . 1_655 ?
O33 Mo1 O20 145.3(4) . 1_655 ?
O15 Mo1 O20 47.9(4) . 1_655 ?
O19 Mo1 O20 70.5(3) . 1_655 ?
O7 Mo1 O20 121.9(4) . 1_655 ?
O11 Mo1 O20 44.9(3) 1_655 1_655 ?
O30 Mo1 O20 157.8(4) 5 1_655 ?
O3 Mo1 O4 23.5(6) . . ?
O32 Mo1 O4 107.5(5) . . ?
O21 Mo1 O4 88.8(5) . . ?
O10 Mo1 O4 117.8(5) . . ?
O33 Mo1 O4 97.6(4) . . ?
O15 Mo1 O4 77.8(3) . . ?
O19 Mo1 O4 41.2(3) . . ?
O7 Mo1 O4 67.7(4) . . ?
O11 Mo1 O4 145.7(3) 1_655 . ?
O30 Mo1 O4 75.1(3) 5 . ?
O20 Mo1 O4 111.7(3) 1_655 . ?
O36 Mo2 O6 101.2(9) . . ?
O36 Mo2 O11 110.1(8) . . ?
O6 Mo2 O11 122.2(8) . . ?
O36 Mo2 O20 109.5(9) . . ?
O6 Mo2 O20 99.0(8) . . ?
O11 Mo2 O20 113.7(7) . . ?
O36 Mo2 O5 79.8(7) . 5_565 ?
O6 Mo2 O5 58.2(7) . 5_565 ?
O11 Mo2 O5 80.7(5) . 5_565 ?
O20 Mo2 O5 157.1(7) . 5_565 ?
O36 Mo2 OW42 160.5(7) . 1_455 ?
O6 Mo2 OW42 63.0(7) . 1_455 ?
O11 Mo2 OW42 88.8(5) . 1_455 ?
O20 Mo2 OW42 65.0(7) . 1_455 ?
O5 Mo2 OW42 99.1(4) 5_565 1_455 ?
O36 Mo2 O13 82.1(7) . 5_565 ?
O6 Mo2 O13 102.4(7) . 5_565 ?
O11 Mo2 O13 40.3(5) . 5_565 ?
O20 Mo2 O13 153.3(8) . 5_565 ?
O5 Mo2 O13 46.1(5) 5_565 5_565 ?
OW42 Mo2 O13 111.4(5) 1_455 5_565 ?
O36 Mo2 O9 67.8(7) . . ?
O6 Mo2 O9 146.2(7) . . ?
O11 Mo2 O9 45.1(5) . . ?
O20 Mo2 O9 114.8(7) . . ?
O5 Mo2 O9 88.1(4) 5_565 . ?
OW42 Mo2 O9 131.8(4) 1_455 . ?
O13 Mo2 O9 46.0(4) 5_565 . ?
O36 Mo2 O17 65.7(7) . . ?
O6 Mo2 O17 112.2(6) . . ?
O11 Mo2 O17 124.6(5) . . ?
O20 Mo2 O17 44.1(6) . . ?
O5 Mo2 O17 142.1(4) 5_565 . ?
OW42 Mo2 O17 108.1(4) 1_455 . ?
O13 Mo2 O17 136.1(4) 5_565 . ?
O9 Mo2 O17 92.7(3) . . ?
O36 Mo2 O15 82.1(7) . 1_455 ?
O6 Mo2 O15 150.4(7) . 1_455 ?
O11 Mo2 O15 82.7(5) . 1_455 ?
O20 Mo2 O15 53.3(7) . 1_455 ?
O5 Mo2 O15 149.5(4) 5_565 1_455 ?
OW42 Mo2 O15 106.0(4) 1_455 1_455 ?
O13 Mo2 O15 107.2(4) 5_565 1_455 ?
O9 Mo2 O15 62.3(3) . 1_455 ?
O17 Mo2 O15 42.2(3) . 1_455 ?
O36 Mo2 O1 127.5(8) . 1_565 ?
O6 Mo2 O1 46.6(7) . 1_565 ?
O11 Mo2 O1 76.1(5) . 1_565 ?
O20 Mo2 O1 115.1(7) . 1_565 ?
O5 Mo2 O1 48.9(4) 5_565 1_565 ?
OW42 Mo2 O1 50.8(4) 1_455 1_565 ?
O13 Mo2 O1 70.6(5) 5_565 1_565 ?
O9 Mo2 O1 113.7(4) . 1_565 ?
O17 Mo2 O1 153.1(4) . 1_565 ?
O15 Mo2 O1 148.1(4) 1_455 1_565 ?
O36 Mo2 O21 125.1(7) . 1_455 ?
O6 Mo2 O21 124.2(6) . 1_455 ?
O11 Mo2 O21 72.6(5) . 1_455 ?
O20 Mo2 O21 41.1(6) . 1_455 ?
O5 Mo2 O21 148.3(4) 5_565 1_455 ?
OW42 Mo2 O21 64.2(4) 1_455 1_455 ?
O13 Mo2 O21 112.4(4) 5_565 1_455 ?
O9 Mo2 O21 85.1(3) . 1_455 ?
O17 Mo2 O21 69.2(3) . 1_455 ?
O15 Mo2 O21 43.2(3) 1_455 1_455 ?
O1 Mo2 O21 106.8(3) 1_565 1_455 ?
O26 Mo3 O12 112.0(7) . . ?
O26 Mo3 O33 103.9(8) . . ?
O12 Mo3 O33 115.7(7) . . ?
O26 Mo3 O7 106.5(8) . . ?
O12 Mo3 O7 106.7(7) . . ?
O33 Mo3 O7 111.8(8) . . ?
O26 Mo3 O10 172.7(6) . . ?
O12 Mo3 O10 67.1(5) . . ?
O33 Mo3 O10 71.0(6) . . ?
O7 Mo3 O10 80.4(7) . . ?
O26 Mo3 O3 130.1(6) . . ?
O12 Mo3 O3 117.8(5) . . ?
O33 Mo3 O3 57.4(6) . . ?
O7 Mo3 O3 56.2(6) . . ?
O10 Mo3 O3 52.0(4) . . ?
O26 Mo3 O37 55.9(7) . 5_554 ?
O12 Mo3 O37 88.6(6) . 5_554 ?
O33 Mo3 O37 69.8(6) . 5_554 ?
O7 Mo3 O37 160.8(8) . 5_554 ?
O10 Mo3 O37 116.9(6) . 5_554 ?
O3 Mo3 O37 126.8(5) . 5_554 ?
O26 Mo3 O25 49.0(6) . 5 ?
O12 Mo3 O25 107.4(5) . 5 ?
O33 Mo3 O25 136.1(7) . 5 ?
O7 Mo3 O25 61.0(6) . 5 ?
O10 Mo3 O25 138.2(4) . 5 ?
O3 Mo3 O25 109.5(4) . 5 ?
O37 Mo3 O25 104.0(5) 5_554 5 ?
O26 Mo3 O8 121.3(6) . 1_655 ?
O12 Mo3 O8 47.4(5) . 1_655 ?
O33 Mo3 O8 68.5(6) . 1_655 ?
O7 Mo3 O8 130.9(7) . 1_655 ?
O10 Mo3 O8 52.3(4) . 1_655 ?
O3 Mo3 O8 95.9(4) . 1_655 ?
O37 Mo3 O8 68.0(5) 5_554 1_655 ?
O25 Mo3 O8 151.7(4) 5 1_655 ?
O26 Mo3 O1 86.3(6) . . ?
O12 Mo3 O1 151.7(5) . . ?
O33 Mo3 O1 78.1(6) . . ?
O7 Mo3 O1 45.7(6) . . ?
O10 Mo3 O1 97.5(4) . . ?
O3 Mo3 O1 46.8(4) . . ?
O37 Mo3 O1 119.7(5) 5_554 . ?
O25 Mo3 O1 67.6(5) 5 . ?
O8 Mo3 O1 140.4(4) 1_655 . ?
O26 Mo3 O31 60.0(7) . 5 ?
O12 Mo3 O31 131.3(6) . 5 ?
O33 Mo3 O31 44.0(7) . 5 ?
O7 Mo3 O31 121.9(8) . 5 ?
O10 Mo3 O31 114.8(5) . 5 ?
O3 Mo3 O31 88.5(5) . 5 ?
O37 Mo3 O31 45.2(6) 5_554 5 ?
O25 Mo3 O31 99.8(6) 5 5 ?
O8 Mo3 O31 93.0(5) 1_655 5 ?
O1 Mo3 O31 76.2(5) . 5 ?
O26 Mo3 O32 128.2(6) . . ?
O12 Mo3 O32 105.2(4) . . ?
O33 Mo3 O32 25.0(5) . . ?
O7 Mo3 O32 95.5(6) . . ?
O10 Mo3 O32 47.6(3) . . ?
O3 Mo3 O32 39.6(3) . . ?
O37 Mo3 O32 91.4(5) 5_554 . ?
O25 Mo3 O32 144.1(4) 5 . ?
O8 Mo3 O32 64.2(3) 1_655 . ?
O1 Mo3 O32 76.6(3) . . ?
O31 Mo3 O32 68.5(5) 5 . ?
O35 Mo4 O18 102.0(9) . . ?
O35 Mo4 O14 101.3(8) . . ?
O18 Mo4 O14 108.0(8) . . ?
O35 Mo4 O27 114.9(8) . . ?
O18 Mo4 O27 106.9(8) . . ?
O14 Mo4 O27 121.9(7) . . ?
O35 Mo4 O13 72.0(8) . . ?
O18 Mo4 O13 172.9(8) . . ?
O14 Mo4 O13 70.3(7) . . ?
O27 Mo4 O13 79.4(7) . . ?
O35 Mo4 O16 73.6(7) . 1_554 ?
O18 Mo4 O16 57.9(7) . 1_554 ?
O14 Mo4 O16 162.1(6) . 1_554 ?
O27 Mo4 O16 75.0(6) . 1_554 ?
O13 Mo4 O16 122.3(6) . 1_554 ?
O35 Mo4 O25 67.4(8) . . ?
O18 Mo4 O25 135.5(7) . . ?
O14 Mo4 O25 116.5(6) . . ?
O27 Mo4 O25 51.0(6) . . ?
O13 Mo4 O25 46.3(6) . . ?
O16 Mo4 O25 78.0(5) 1_554 . ?
O35 Mo4 O38 169.0(7) . 1_554 ?
O18 Mo4 O38 73.5(7) . 1_554 ?
O14 Mo4 O38 89.7(6) . 1_554 ?
O27 Mo4 O38 58.5(5) . 1_554 ?
O13 Mo4 O38 113.1(6) . 1_554 ?
O16 Mo4 O38 95.7(4) 1_554 1_554 ?
O25 Mo4 O38 108.5(5) . 1_554 ?
O35 Mo4 O31 41.4(8) . 1_655 ?
O18 Mo4 O31 68.0(8) . 1_655 ?
O14 Mo4 O31 89.7(7) . 1_655 ?
O27 Mo4 O31 146.7(7) . 1_655 ?
O13 Mo4 O31 104.9(7) . 1_655 ?
O16 Mo4 O31 75.1(6) 1_554 1_655 ?
O25 Mo4 O31 108.1(6) . 1_655 ?
O38 Mo4 O31 139.3(5) 1_554 1_655 ?
O35 Mo4 O19 124.1(7) . 1_554 ?
O18 Mo4 O19 50.1(7) . 1_554 ?
O14 Mo4 O19 131.1(5) . 1_554 ?
O27 Mo4 O19 57.0(5) . 1_554 ?
O13 Mo4 O19 136.3(5) . 1_554 ?
O16 Mo4 O19 50.5(4) 1_554 1_554 ?
O25 Mo4 O19 98.5(4) . 1_554 ?
O38 Mo4 O19 45.3(3) 1_554 1_554 ?
O31 Mo4 O19 111.6(5) 1_655 1_554 ?
O35 Mo4 O8 123.7(7) . 6_654 ?
O18 Mo4 O8 131.4(7) . 6_654 ?
O14 Mo4 O8 52.0(6) . 6_654 ?
O27 Mo4 O8 70.1(5) . 6_654 ?
O13 Mo4 O8 53.3(6) . 6_654 ?
O16 Mo4 O8 144.9(4) 1_554 6_654 ?
O25 Mo4 O8 81.9(5) . 6_654 ?
O38 Mo4 O8 64.0(4) 1_554 6_654 ?
O31 Mo4 O8 139.1(6) 1_655 6_654 ?
O19 Mo4 O8 105.6(3) 1_554 6_654 ?
O35 Mo4 O30 31.1(7) . 1_655 ?
O18 Mo4 O30 109.0(7) . 1_655 ?
O14 Mo4 O30 70.2(5) . 1_655 ?
O27 Mo4 O30 135.1(5) . 1_655 ?
O13 Mo4 O30 64.0(5) . 1_655 ?
O16 Mo4 O30 102.6(4) 1_554 1_655 ?
O25 Mo4 O30 84.2(4) . 1_655 ?
O38 Mo4 O30 159.7(4) 1_554 1_655 ?
O31 Mo4 O30 41.6(5) 1_655 1_655 ?
O19 Mo4 O30 150.7(3) 1_554 1_655 ?
O8 Mo4 O30 103.6(4) 6_654 1_655 ?
O17 Mo5 O37 121.4(10) 1_554 1_554 ?
O17 Mo5 O24 111.7(7) 1_554 . ?
O37 Mo5 O24 111.3(10) 1_554 . ?
O17 Mo5 O31 100.3(10) 1_554 . ?
O37 Mo5 O31 109.1(12) 1_554 . ?
O24 Mo5 O31 100.3(11) . . ?
O17 Mo5 O26 170.4(6) 1_554 6_554 ?
O37 Mo5 O26 65.8(9) 1_554 6_554 ?
O24 Mo5 O26 58.8(6) . 6_554 ?
O31 Mo5 O26 81.9(10) . 6_554 ?
O17 Mo5 O18 40.4(5) 1_554 1_455 ?
O37 Mo5 O18 133.6(9) 1_554 1_455 ?
O24 Mo5 O18 115.0(6) . 1_455 ?
O31 Mo5 O18 59.9(10) . 1_455 ?
O26 Mo5 O18 140.4(4) 6_554 1_455 ?
O17 Mo5 O33 142.0(5) 1_554 6_554 ?
O37 Mo5 O33 62.9(8) 1_554 6_554 ?
O24 Mo5 O33 98.6(5) . 6_554 ?
O31 Mo5 O33 50.4(10) . 6_554 ?
O26 Mo5 O33 45.4(4) 6_554 6_554 ?
O18 Mo5 O33 106.3(4) 1_455 6_554 ?
O17 Mo5 O20 42.0(6) 1_554 1_554 ?
O37 Mo5 O20 79.8(9) 1_554 1_554 ?
O24 Mo5 O20 130.1(6) . 1_554 ?
O31 Mo5 O20 122.5(10) . 1_554 ?
O26 Mo5 O20 143.5(4) 6_554 1_554 ?
O18 Mo5 O20 73.3(4) 1_455 1_554 ?
O33 Mo5 O20 127.4(4) 6_554 1_554 ?
O17 Mo5 O35 73.6(5) 1_554 1_455 ?
O37 Mo5 O35 107.7(9) 1_554 1_455 ?
O24 Mo5 O35 127.5(6) . 1_455 ?
O31 Mo5 O35 32.6(10) . 1_455 ?
O26 Mo5 O35 111.2(4) 6_554 1_455 ?
O18 Mo5 O35 37.2(4) 1_455 1_455 ?
O33 Mo5 O35 69.8(4) 6_554 1_455 ?
O20 Mo5 O35 90.0(4) 1_554 1_455 ?
O17 Mo5 O29 99.1(5) 1_554 . ?
O37 Mo5 O29 64.7(9) 1_554 . ?
O24 Mo5 O29 143.3(6) . . ?
O31 Mo5 O29 53.3(10) . . ?
O26 Mo5 O29 89.7(4) 6_554 . ?
O18 Mo5 O29 76.3(4) 1_455 . ?
O33 Mo5 O29 45.7(4) 6_554 . ?
O20 Mo5 O29 86.2(4) 1_554 . ?
O35 Mo5 O29 43.2(4) 1_455 . ?
O17 Mo5 O36 59.8(5) 1_554 1_554 ?
O37 Mo5 O36 84.3(8) 1_554 1_554 ?
O24 Mo5 O36 88.0(5) . 1_554 ?
O31 Mo5 O36 160.0(10) . 1_554 ?
O26 Mo5 O36 117.7(4) 6_554 1_554 ?
O18 Mo5 O36 100.2(4) 1_455 1_554 ?
O33 Mo5 O36 146.7(4) 6_554 1_554 ?
O20 Mo5 O36 43.5(4) 1_554 1_554 ?
O35 Mo5 O36 130.1(4) 1_455 1_554 ?
O29 Mo5 O36 125.9(4) . 1_554 ?
O17 Mo5 O16 42.3(5) 1_554 1_454 ?
O37 Mo5 O16 93.0(9) 1_554 1_454 ?
O24 Mo5 O16 153.0(6) . 1_454 ?
O31 Mo5 O16 81.7(10) . 1_454 ?
O26 Mo5 O16 147.0(4) 6_554 1_454 ?
O18 Mo5 O16 43.0(4) 1_455 1_454 ?
O33 Mo5 O16 103.1(4) 6_554 1_454 ?
O20 Mo5 O16 40.8(4) 1_554 1_454 ?
O35 Mo5 O16 49.1(4) 1_455 1_454 ?
O29 Mo5 O16 57.6(4) . 1_454 ?
O36 Mo5 O16 82.8(4) 1_554 1_454 ?
O19 Mo6 O38 104.2(8) . . ?
O19 Mo6 O28 114.7(9) . . ?
O38 Mo6 O28 117.6(8) . . ?
O19 Mo6 O4 107.3(8) . . ?
O38 Mo6 O4 109.7(7) . . ?
O28 Mo6 O4 103.0(6) . . ?
O19 Mo6 O27 73.7(7) . 1_556 ?
O38 Mo6 O27 74.7(6) . 1_556 ?
O28 Mo6 O27 72.2(6) . 1_556 ?
O4 Mo6 O27 174.9(5) . 1_556 ?
O19 Mo6 O2 72.2(7) . . ?
O38 Mo6 O2 74.3(6) . . ?
O28 Mo6 O2 161.9(6) . . ?
O4 Mo6 O2 59.1(5) . . ?
O27 Mo6 O2 125.6(4) 1_556 . ?
O19 Mo6 O3 61.5(7) . . ?
O38 Mo6 O3 127.0(6) . . ?
O28 Mo6 O3 114.2(6) . . ?
O4 Mo6 O3 46.5(5) . . ?
O27 Mo6 O3 133.3(4) 1_556 . ?
O2 Mo6 O3 52.8(4) . . ?
O19 Mo6 O18 43.3(6) . 1_556 ?
O38 Mo6 O18 66.0(7) . 1_556 ?
O28 Mo6 O18 115.4(7) . 1_556 ?
O4 Mo6 O18 138.6(5) . 1_556 ?
O27 Mo6 O18 45.3(4) 1_556 1_556 ?
O2 Mo6 O18 81.4(4) . 1_556 ?
O3 Mo6 O18 101.0(4) . 1_556 ?
O19 Mo6 O22 68.1(7) . 1_556 ?
O38 Mo6 O22 122.2(6) . 1_556 ?
O28 Mo6 O22 47.8(7) . 1_556 ?
O4 Mo6 O22 127.7(5) . 1_556 ?
O27 Mo6 O22 47.7(4) 1_556 1_556 ?
O2 Mo6 O22 139.6(4) . 1_556 ?
O3 Mo6 O22 100.3(4) . 1_556 ?
O18 Mo6 O22 74.9(4) 1_556 1_556 ?
O19 Mo6 OW40 142.9(7) . 6_545 ?
O38 Mo6 OW40 53.1(6) . 6_545 ?
O28 Mo6 OW40 66.9(7) . 6_545 ?
O4 Mo6 OW40 108.2(6) . 6_545 ?
O27 Mo6 OW40 71.9(4) 1_556 6_545 ?
O2 Mo6 OW40 118.6(5) . 6_545 ?
O3 Mo6 OW40 154.7(4) . 6_545 ?
O18 Mo6 OW40 100.7(4) 1_556 6_545 ?
O22 Mo6 OW40 97.8(4) 1_556 6_545 ?
O19 Mo6 O6 114.7(6) . 1_545 ?
O38 Mo6 O6 66.5(6) . 1_545 ?
O28 Mo6 O6 126.8(7) . 1_545 ?
O4 Mo6 O6 43.3(5) . 1_545 ?
O27 Mo6 O6 141.2(4) 1_556 1_545 ?
O2 Mo6 O6 42.5(5) . 1_545 ?
O3 Mo6 O6 74.5(4) . 1_545 ?
O18 Mo6 O6 113.5(4) 1_556 1_545 ?
O22 Mo6 O6 170.6(4) 1_556 1_545 ?
OW40 Mo6 O6 85.0(4) 6_545 1_545 ?
O19 Mo6 O21 27.7(6) . . ?
O38 Mo6 O21 130.5(6) . . ?
O28 Mo6 O21 101.7(7) . . ?
O4 Mo6 O21 87.7(5) . . ?
O27 Mo6 O21 91.4(3) 1_556 . ?
O2 Mo6 O21 76.7(4) . . ?
O3 Mo6 O21 42.1(3) . . ?
O18 Mo6 O21 70.6(2) 1_556 . ?
O22 Mo6 O21 64.8(3) 1_556 . ?
OW40 Mo6 O21 161.8(3) 6_545 . ?
O6 Mo6 O21 113.0(3) 1_545 . ?
O25 Mo7 O13 101.8(10) . . ?
O25 Mo7 O34 119.7(10) . . ?
O13 Mo7 O34 105.5(10) . . ?
O25 Mo7 O5 115.3(9) . . ?
O13 Mo7 O5 116.1(10) . . ?
O34 Mo7 O5 99.0(8) . . ?
O25 Mo7 O35 79.3(8) . . ?
O13 Mo7 O35 61.2(9) . . ?
O34 Mo7 O35 69.0(7) . . ?
O5 Mo7 O35 164.9(7) . . ?
O25 Mo7 O7 69.3(7) . 6_554 ?
O13 Mo7 O7 139.1(9) . 6_554 ?
O34 Mo7 O7 113.6(7) . 6_554 ?
O5 Mo7 O7 47.4(7) . 6_554 ?
O35 Mo7 O7 145.0(5) . 6_554 ?
O25 Mo7 O27 47.6(7) . . ?
O13 Mo7 O27 55.8(8) . . ?
O34 Mo7 O27 117.1(6) . . ?
O5 Mo7 O27 143.9(6) . . ?
O35 Mo7 O27 48.8(4) . . ?
O7 Mo7 O27 112.1(4) 6_554 . ?
O25 Mo7 OW43 76.2(8) . . ?
O13 Mo7 OW43 160.3(9) . . ?
O34 Mo7 OW43 61.0(7) . . ?
O5 Mo7 OW43 81.6(7) . . ?
O35 Mo7 OW43 99.4(5) . . ?
O7 Mo7 OW43 59.1(4) 6_554 . ?
O27 Mo7 OW43 115.4(3) . . ?
O25 Mo7 O11 124.8(8) . 6_654 ?
O13 Mo7 O11 46.0(8) . 6_654 ?
O34 Mo7 O11 112.7(6) . 6_654 ?
O5 Mo7 O11 70.1(6) . 6_654 ?
O35 Mo7 O11 105.4(4) . 6_654 ?
O7 Mo7 O11 105.0(4) 6_554 6_654 ?
O27 Mo7 O11 94.0(3) . 6_654 ?
OW43 Mo7 O11 149.9(3) . 6_654 ?
O25 Mo7 O23 46.2(8) . . ?
O13 Mo7 O23 72.9(9) . . ?
O34 Mo7 O23 162.7(7) . . ?
O5 Mo7 O23 97.1(6) . . ?
O35 Mo7 O23 96.0(5) . . ?
O7 Mo7 O23 73.3(4) 6_554 . ?
O27 Mo7 O23 47.2(4) . . ?
OW43 Mo7 O23 115.4(4) . . ?
O11 Mo7 O23 79.0(3) 6_654 . ?
O25 Mo7 O30 121.2(8) . 1_655 ?
O13 Mo7 O30 69.1(9) . 1_655 ?
O34 Mo7 O30 36.9(6) . 1_655 ?
O5 Mo7 O30 120.7(6) . 1_655 ?
O35 Mo7 O30 44.3(4) . 1_655 ?
O7 Mo7 O30 150.5(4) 6_554 1_655 ?
O27 Mo7 O30 90.7(3) . 1_655 ?
OW43 Mo7 O30 94.9(4) . 1_655 ?
O11 Mo7 O30 91.1(3) 6_654 1_655 ?
O23 Mo7 O30 135.0(4) . 1_655 ?
O25 Mo7 O1 86.0(8) . 6_554 ?
O13 Mo7 O1 94.8(9) . 6_554 ?
O34 Mo7 O1 142.0(6) . 6_554 ?
O5 Mo7 O1 43.0(6) . 6_554 ?
O35 Mo7 O1 148.0(4) . 6_554 ?
O7 Mo7 O1 46.1(4) 6_554 6_554 ?
O27 Mo7 O1 100.9(3) . 6_554 ?
OW43 Mo7 O1 104.5(4) . 6_554 ?
O11 Mo7 O1 60.9(3) 6_654 6_554 ?
O23 Mo7 O1 54.5(3) . 6_554 ?
O30 Mo7 O1 150.0(3) 1_655 6_554 ?
U1 O1 O4 51.2(5) . . ?
U1 O1 O7 51.5(6) . . ?
O4 O1 O7 97.0(7) . . ?
U1 O1 O5 53.1(6) . 5 ?
O4 O1 O5 98.6(6) . 5 ?
O7 O1 O5 50.8(6) . 5 ?
U1 O1 N4 149.6(11) . 1_545 ?
O4 O1 N4 119.9(9) . 1_545 ?
O7 O1 N4 141.8(9) . 1_545 ?
O5 O1 N4 109.7(9) 5 1_545 ?
U1 O1 O3 52.7(6) . . ?
O4 O1 O3 55.5(5) . . ?
O7 O1 O3 57.0(6) . . ?
O5 O1 O3 97.1(7) 5 . ?
N4 O1 O3 153.1(9) 1_545 . ?
U1 O1 O6 52.0(6) . 1_545 ?
O4 O1 O6 58.9(6) . 1_545 ?
O7 O1 O6 93.3(7) . 1_545 ?
O5 O1 O6 54.1(5) 5 1_545 ?
N4 O1 O6 97.7(8) 1_545 1_545 ?
O3 O1 O6 99.8(7) . 1_545 ?
U1 O1 OW42 98.6(8) . 1_445 ?
O4 O1 OW42 60.6(6) . 1_445 ?
O7 O1 OW42 149.4(8) . 1_445 ?
O5 O1 OW42 108.6(7) 5 1_445 ?
N4 O1 OW42 60.5(7) 1_545 1_445 ?
O3 O1 OW42 113.5(8) . 1_445 ?
O6 O1 OW42 57.9(6) 1_545 1_445 ?
U1 O1 O2 4.4(5) . . ?
O4 O1 O2 53.0(5) . . ?
O7 O1 O2 52.6(6) . . ?
O5 O1 O2 49.5(6) 5 . ?
N4 O1 O2 145.7(9) 1_545 . ?
O3 O1 O2 57.1(5) . . ?
O6 O1 O2 48.4(6) 1_545 . ?
OW42 O1 O2 97.1(7) 1_445 . ?
U1 O1 O23 126.2(11) . 5 ?
O4 O1 O23 177.3(9) . 5 ?
O7 O1 O23 80.3(7) . 5 ?
O5 O1 O23 79.5(7) 5 5 ?
N4 O1 O23 62.7(7) 1_545 5 ?
O3 O1 O23 122.6(8) . 5 ?
O6 O1 O23 120.8(7) 1_545 5 ?
OW42 O1 O23 121.8(7) 1_445 5 ?
O2 O1 O23 124.5(9) . 5 ?
U1 O1 O33 84.7(7) . . ?
O4 O1 O33 101.2(6) . . ?
O7 O1 O33 47.8(5) . . ?
O5 O1 O33 97.6(7) 5 . ?
N4 O1 O33 124.7(8) 1_545 . ?
O3 O1 O33 46.2(5) . . ?
O6 O1 O33 136.4(7) 1_545 . ?
OW42 O1 O33 149.6(8) 1_445 . ?
O2 O1 O33 88.1(6) . . ?
O23 O1 O33 77.2(5) 5 . ?
U1 O1 O11 94.4(7) . 1_545 ?
O4 O1 O11 103.9(6) . 1_545 ?
O7 O1 O11 107.5(6) . 1_545 ?
O5 O1 O11 57.7(5) 5 1_545 ?
N4 O1 O11 57.4(6) 1_545 1_545 ?
O3 O1 O11 147.0(7) . 1_545 ?
O6 O1 O11 49.1(5) 1_545 1_545 ?
OW42 O1 O11 63.3(5) 1_445 1_545 ?
O2 O1 O11 90.1(6) . 1_545 ?
O23 O1 O11 76.7(4) 5 1_545 ?
O33 O1 O11 146.9(6) . 1_545 ?
U1 O2 O6 60.7(7) . 1_545 ?
U1 O2 O5 60.2(7) . 5 ?
O6 O2 O5 60.6(7) 1_545 5 ?
U1 O2 O4 50.8(6) . . ?
O6 O2 O4 62.5(6) 1_545 . ?
O5 O2 O4 104.8(7) 5 . ?
U1 O2 O7 53.6(7) . . ?
O6 O2 O7 102.5(8) 1_545 . ?
O5 O2 O7 54.2(6) 5 . ?
O4 O2 O7 98.5(7) . . ?
U1 O2 OW44 132.8(11) . . ?
O6 O2 OW44 72.2(7) 1_545 . ?
O5 O2 OW44 96.1(8) 5 . ?
O4 O2 OW44 108.8(8) . . ?
O7 O2 OW44 144.5(9) . . ?
U1 O2 O3 48.6(6) . . ?
O6 O2 O3 103.8(8) 1_545 . ?
O5 O2 O3 99.6(7) 5 . ?
O4 O2 O3 53.7(5) . . ?
O7 O2 O3 56.1(6) . . ?
OW44 O2 O3 159.1(9) . . ?
U1 O2 O19 95.5(9) . . ?
O6 O2 O19 109.1(8) 1_545 . ?
O5 O2 O19 155.7(8) 5 . ?
O4 O2 O19 53.5(5) . . ?
O7 O2 O19 113.2(8) . . ?
OW44 O2 O19 101.3(7) . . ?
O3 O2 O19 59.9(6) . . ?
U1 O2 O38 103.4(10) . . ?
O6 O2 O38 72.7(7) 1_545 . ?
O5 O2 O38 132.7(9) 5 . ?
O4 O2 O38 54.7(6) . . ?
O7 O2 O38 152.3(8) . . ?
OW44 O2 O38 61.4(6) . . ?
O3 O2 O38 97.8(7) . . ?
O19 O2 O38 47.7(5) . . ?
U1 O2 Mo6 82.8(8) . . ?
O6 O2 Mo6 80.2(7) 1_545 . ?
O5 O2 Mo6 135.2(8) 5 . ?
O4 O2 Mo6 32.4(4) . . ?
O7 O2 Mo6 123.1(7) . . ?
OW44 O2 Mo6 91.3(7) . . ?
O3 O2 Mo6 67.9(5) . . ?
O19 O2 Mo6 28.9(3) . . ?
O38 O2 Mo6 29.9(4) . . ?
U1 O2 O15 118.2(10) . . ?
O6 O2 O15 159.1(10) 1_545 . ?
O5 O2 O15 139.2(9) 5 . ?
O4 O2 O15 99.8(8) . . ?
O7 O2 O15 90.6(8) . . ?
OW44 O2 O15 106.2(6) . . ?
O3 O2 O15 69.9(6) . . ?
O19 O2 O15 50.2(5) . . ?
O38 O2 O15 88.1(6) . . ?
Mo6 O2 O15 79.0(5) . . ?
U1 O2 O1 4.5(5) . . ?
O6 O2 O1 57.0(6) 1_545 . ?
O5 O2 O1 56.7(6) 5 . ?
O4 O2 O1 52.6(5) . . ?
O7 O2 O1 54.7(6) . . ?
OW44 O2 O1 129.0(9) . . ?
O3 O2 O1 53.0(5) . . ?
O19 O2 O1 99.1(7) . . ?
O38 O2 O1 103.8(7) . . ?
Mo6 O2 O1 84.8(6) . . ?
O15 O2 O1 122.6(8) . . ?
Mo1 O3 U1 150.5(9) . . ?
Mo1 O3 O32 39.6(5) . . ?
U1 O3 O32 161.2(8) . . ?
Mo1 O3 O10 40.3(5) . . ?
U1 O3 O10 112.4(7) . . ?
O32 O3 O10 69.1(6) . . ?
Mo1 O3 O4 142.2(9) . . ?
U1 O3 O4 51.8(4) . . ?
O32 O3 O4 135.4(8) . . ?
O10 O3 O4 149.4(8) . . ?
Mo1 O3 O33 71.1(7) . . ?
U1 O3 O33 106.2(6) . . ?
O32 O3 O33 57.7(5) . . ?
O10 O3 O33 57.8(5) . . ?
O4 O3 O33 145.2(8) . . ?
Mo1 O3 O21 34.9(4) . . ?
U1 O3 O21 137.4(7) . . ?
O32 O3 O21 61.1(5) . . ?
O10 O3 O21 64.7(6) . . ?
O4 O3 O21 107.5(7) . . ?
O33 O3 O21 106.0(7) . . ?
Mo1 O3 O7 105.2(8) . . ?
U1 O3 O7 52.4(5) . . ?
O32 O3 O7 117.5(7) . . ?
O10 O3 O7 65.4(6) . . ?
O4 O3 O7 104.1(7) . . ?
O33 O3 O7 62.4(6) . . ?
O21 O3 O7 125.4(8) . . ?
Mo1 O3 O1 156.9(9) . . ?
U1 O3 O1 36.3(4) . . ?
O32 O3 O1 126.6(7) . . ?
O10 O3 O1 125.4(7) . . ?
O4 O3 O1 60.5(6) . . ?
O33 O3 O1 85.8(7) . . ?
O21 O3 O1 168.0(8) . . ?
O7 O3 O1 61.7(7) . . ?
Mo1 O3 O19 89.5(7) . . ?
U1 O3 O19 86.4(5) . . ?
O32 O3 O19 112.0(7) . . ?
O10 O3 O19 102.0(6) . . ?
O4 O3 O19 55.7(4) . . ?
O33 O3 O19 158.9(8) . . ?
O21 O3 O19 55.6(5) . . ?
O7 O3 O19 117.4(7) . . ?
O1 O3 O19 113.2(7) . . ?
Mo1 O3 O2 121.3(9) . . ?
U1 O3 O2 33.6(4) . . ?
O32 O3 O2 160.7(9) . . ?
O10 O3 O2 93.4(7) . . ?
O4 O3 O2 58.8(6) . . ?
O33 O3 O2 120.3(8) . . ?
O21 O3 O2 104.8(7) . . ?
O7 O3 O2 58.0(6) . . ?
O1 O3 O2 69.9(6) . . ?
O19 O3 O2 62.4(6) . . ?
Mo1 O3 Mo3 83.5(6) . . ?
U1 O3 Mo3 81.8(4) . . ?
O32 O3 Mo3 85.6(5) . . ?
O10 O3 Mo3 51.3(4) . . ?
O4 O3 Mo3 132.4(6) . . ?
O33 O3 Mo3 31.0(4) . . ?
O21 O3 Mo3 115.1(6) . . ?
O7 O3 Mo3 32.2(4) . . ?
O1 O3 Mo3 76.1(5) . . ?
O19 O3 Mo3 141.7(6) . . ?
O2 O3 Mo3 89.5(6) . . ?
Mo6 O4 U1 124.8(7) . . ?
Mo6 O4 O19 34.6(4) . . ?
U1 O4 O19 99.1(6) . . ?
Mo6 O4 O3 104.8(7) . . ?
U1 O4 O3 55.8(4) . . ?
O19 O4 O3 70.7(6) . . ?
Mo6 O4 O28 37.9(5) . . ?
U1 O4 O28 161.2(8) . . ?
O19 O4 O28 62.1(6) . . ?
O3 O4 O28 114.6(7) . . ?
Mo6 O4 O2 88.6(6) . . ?
U1 O4 O2 37.0(4) . . ?
O19 O4 O2 70.2(6) . . ?
O3 O4 O2 67.5(6) . . ?
O28 O4 O2 126.4(8) . . ?
Mo6 O4 O38 34.3(4) . . ?
U1 O4 O38 105.8(6) . . ?
O19 O4 O38 56.2(5) . . ?
O3 O4 O38 120.4(7) . . ?
O28 O4 O38 63.4(6) . . ?
O2 O4 O38 70.7(6) . . ?
Mo6 O4 O6 111.6(7) . 1_545 ?
U1 O4 O6 53.6(4) . 1_545 ?
O19 O4 O6 117.7(6) . 1_545 ?
O3 O4 O6 109.3(6) . 1_545 ?
O28 O4 O6 131.5(7) . 1_545 ?
O2 O4 O6 55.7(6) . 1_545 ?
O38 O4 O6 77.3(6) . 1_545 ?
Mo6 O4 O1 162.2(8) . . ?
U1 O4 O1 37.7(4) . . ?
O19 O4 O1 130.3(7) . . ?
O3 O4 O1 63.9(6) . . ?
O28 O4 O1 158.1(7) . . ?
O2 O4 O1 74.4(6) . . ?
O38 O4 O1 137.7(7) . . ?
O6 O4 O1 63.3(6) 1_545 . ?
Mo6 O4 OW42 129.6(7) . 1_445 ?
U1 O4 OW42 91.7(5) . 1_445 ?
O19 O4 OW42 164.1(7) . 1_445 ?
O3 O4 OW42 125.2(6) . 1_445 ?
O28 O4 OW42 106.3(8) . 1_445 ?
O2 O4 OW42 114.2(7) . 1_445 ?
O38 O4 OW42 109.7(6) . 1_445 ?
O6 O4 OW42 60.5(6) 1_545 1_445 ?
O1 O4 OW42 64.5(6) . 1_445 ?
Mo6 O4 N3 109.4(9) . 5_565 ?
U1 O4 N3 113.3(8) . 5_565 ?
O19 O4 N3 106.4(9) . 5_565 ?
O3 O4 N3 76.6(8) . 5_565 ?
O28 O4 N3 76.3(8) . 5_565 ?
O2 O4 N3 143.0(9) . 5_565 ?
O38 O4 N3 139.6(9) . 5_565 ?
O6 O4 N3 135.1(9) 1_545 5_565 ?
O1 O4 N3 82.4(8) . 5_565 ?
OW42 O4 N3 79.5(8) 1_445 5_565 ?
Mo6 O4 Mo1 91.3(5) . . ?
U1 O4 Mo1 67.5(3) . . ?
O19 O4 Mo1 58.1(4) . . ?
O3 O4 Mo1 14.3(4) . . ?
O28 O4 Mo1 101.0(6) . . ?
O2 O4 Mo1 71.1(5) . . ?
O38 O4 Mo1 111.3(5) . . ?
O6 O4 Mo1 119.9(5) 1_545 . ?
O1 O4 Mo1 78.2(5) . . ?
OW42 O4 Mo1 137.6(5) 1_445 . ?
N3 O4 Mo1 76.2(7) 5_565 . ?
Mo7 O5 U1 146.7(9) . 6_554 ?
Mo7 O5 O34 40.1(5) . . ?
U1 O5 O34 166.4(9) 6_554 . ?
Mo7 O5 O7 103.7(9) . 6_554 ?
U1 O5 O7 55.5(5) 6_554 6_554 ?
O34 O5 O7 115.8(8) . 6_554 ?
Mo7 O5 O25 31.4(5) . . ?
U1 O5 O25 117.9(8) 6_554 . ?
O34 O5 O25 63.8(7) . . ?
O7 O5 O25 73.3(7) 6_554 . ?
Mo7 O5 O6 138.2(10) . 6_654 ?
U1 O5 O6 54.6(5) 6_554 6_654 ?
O34 O5 O6 131.8(8) . 6_654 ?
O7 O5 O6 109.9(8) 6_554 6_654 ?
O25 O5 O6 148.3(9) . 6_654 ?
Mo7 O5 O13 31.2(6) . . ?
U1 O5 O13 134.7(8) 6_554 . ?
O34 O5 O13 58.1(7) . . ?
O7 O5 O13 123.5(9) 6_554 . ?
O25 O5 O13 53.2(7) . . ?
O6 O5 O13 107.3(8) 6_654 . ?
Mo7 O5 O2 162.8(11) . 6_554 ?
U1 O5 O2 38.5(5) 6_554 6_554 ?
O34 O5 O2 130.4(9) . 6_554 ?
O7 O5 O2 65.6(7) 6_554 6_554 ?
O25 O5 O2 138.5(9) . 6_554 ?
O6 O5 O2 58.7(7) 6_654 6_554 ?
O13 O5 O2 166.0(10) . 6_554 ?
Mo7 O5 O1 114.6(8) . 6_554 ?
U1 O5 O1 35.4(4) 6_554 6_554 ?
O34 O5 O1 154.7(8) . 6_554 ?
O7 O5 O1 63.5(7) 6_554 6_554 ?
O25 O5 O1 93.6(7) . 6_554 ?
O6 O5 O1 63.0(6) 6_654 6_554 ?
O13 O5 O1 100.0(8) . 6_554 ?
O2 O5 O1 73.8(7) 6_554 6_554 ?
Mo7 O5 Mo2 107.9(7) . 6_654 ?
U1 O5 Mo2 82.8(5) 6_554 6_654 ?
O34 O5 Mo2 106.9(7) . 6_654 ?
O7 O5 Mo2 137.3(8) 6_554 6_654 ?
O25 O5 Mo2 128.1(7) . 6_654 ?
O6 O5 Mo2 31.0(4) 6_654 6_654 ?
O13 O5 Mo2 77.9(6) . 6_654 ?
O2 O5 Mo2 88.4(7) 6_554 6_654 ?
O1 O5 Mo2 77.4(6) 6_554 6_654 ?
Mo7 O5 O36 100.8(8) . 6_654 ?
U1 O5 O36 102.5(6) 6_554 6_654 ?
O34 O5 O36 83.5(6) . 6_654 ?
O7 O5 O36 155.5(8) 6_554 6_654 ?
O25 O5 O36 130.9(8) . 6_654 ?
O6 O5 O36 48.5(6) 6_654 6_654 ?
O13 O5 O36 78.9(7) . 6_654 ?
O2 O5 O36 90.6(7) 6_554 6_654 ?
O1 O5 O36 106.0(7) 6_554 6_654 ?
Mo2 O5 O36 29.2(3) 6_654 6_654 ?
Mo7 O5 O11 82.2(7) . 6_654 ?
U1 O5 O11 95.9(6) 6_554 6_654 ?
O34 O5 O11 97.2(7) . 6_654 ?
O7 O5 O11 135.5(8) 6_554 6_654 ?
O25 O5 O11 98.2(7) . 6_654 ?
O6 O5 O11 56.5(5) 6_654 6_654 ?
O13 O5 O11 51.0(6) . 6_654 ?
O2 O5 O11 115.0(7) 6_554 6_654 ?
O1 O5 O11 73.9(6) 6_554 6_654 ?
Mo2 O5 O11 30.0(3) 6_654 6_654 ?
O36 O5 O11 48.5(4) 6_654 6_654 ?
Mo2 O6 U1 137.7(9) . 1_565 ?
Mo2 O6 O36 39.4(6) . . ?
U1 O6 O36 133.0(8) 1_565 . ?
Mo2 O6 O2 146.4(10) . 1_565 ?
U1 O6 O2 39.3(5) 1_565 1_565 ?
O36 O6 O2 112.0(9) . 1_565 ?
Mo2 O6 O20 43.7(6) . . ?
U1 O6 O20 155.0(9) 1_565 . ?
O36 O6 O20 66.8(7) . . ?
O2 O6 O20 160.1(9) 1_565 . ?
Mo2 O6 O5 90.8(8) . 5_565 ?
U1 O6 O5 55.6(5) 1_565 5_565 ?
O36 O6 O5 78.3(7) . 5_565 ?
O2 O6 O5 60.7(7) 1_565 5_565 ?
O20 O6 O5 134.5(9) . 5_565 ?
Mo2 O6 O4 149.6(10) . 1_565 ?
U1 O6 O4 48.9(4) 1_565 1_565 ?
O36 O6 O4 168.9(9) . 1_565 ?
O2 O6 O4 61.8(6) 1_565 1_565 ?
O20 O6 O4 115.5(8) . 1_565 ?
O5 O6 O4 104.5(7) 5_565 1_565 ?
Mo2 O6 OW42 87.3(8) . 1_455 ?
U1 O6 OW42 90.1(6) 1_565 1_455 ?
O36 O6 OW42 125.7(9) . 1_455 ?
O2 O6 OW42 121.8(8) 1_565 1_455 ?
O20 O6 OW42 65.1(7) . 1_455 ?
O5 O6 OW42 121.7(8) 5_565 1_455 ?
O4 O6 OW42 62.3(6) 1_565 1_455 ?
Mo2 O6 O11 29.5(4) . . ?
U1 O6 O11 109.1(6) 1_565 . ?
O36 O6 O11 59.7(6) . . ?
O2 O6 O11 133.6(8) 1_565 . ?
O20 O6 O11 64.4(6) . . ?
O5 O6 O11 73.1(6) 5_565 . ?
O4 O6 O11 131.4(7) 1_565 . ?
OW42 O6 O11 77.8(6) 1_455 . ?
Mo2 O6 O1 109.8(9) . 1_565 ?
U1 O6 O1 35.3(4) 1_565 1_565 ?
O36 O6 O1 131.3(8) . 1_565 ?
O2 O6 O1 74.5(7) 1_565 1_565 ?
O20 O6 O1 122.1(8) . 1_565 ?
O5 O6 O1 62.9(6) 5_565 1_565 ?
O4 O6 O1 57.8(6) 1_565 1_565 ?
OW42 O6 O1 63.3(6) 1_455 1_565 ?
O11 O6 O1 80.7(6) . 1_565 ?
Mo2 O6 OW44 107.3(8) . 1_565 ?
U1 O6 OW44 97.6(6) 1_565 1_565 ?
O36 O6 OW44 69.7(6) . 1_565 ?
O2 O6 OW44 58.3(6) 1_565 1_565 ?
O20 O6 OW44 105.0(7) . 1_565 ?
O5 O6 OW44 88.4(6) 5_565 1_565 ?
O4 O6 OW44 99.5(6) 1_565 1_565 ?
OW42 O6 OW44 146.9(7) 1_455 1_565 ?
O11 O6 OW44 128.5(7) . 1_565 ?
O1 O6 OW44 132.6(7) 1_565 1_565 ?
Mo2 O6 O38 138.8(9) . 1_565 ?
U1 O6 O38 83.6(6) 1_565 1_565 ?
O36 O6 O38 118.2(8) . 1_565 ?
O2 O6 O38 61.8(6) 1_565 1_565 ?
O20 O6 O38 100.4(7) . 1_565 ?
O5 O6 O38 122.1(7) 5_565 1_565 ?
O4 O6 O38 51.1(5) 1_565 1_565 ?
OW42 O6 O38 94.0(6) 1_455 1_565 ?
O11 O6 O38 164.6(7) . 1_565 ?
O1 O6 O38 107.4(7) 1_565 1_565 ?
OW44 O6 O38 55.4(5) 1_565 1_565 ?
Mo3 O7 U1 136.6(9) . . ?
Mo3 O7 O5 144.7(10) . 5 ?
U1 O7 O5 58.9(6) . 5 ?
Mo3 O7 O3 91.7(7) . . ?
U1 O7 O3 53.2(5) . . ?
O5 O7 O3 112.1(8) 5 . ?
Mo3 O7 O12 35.9(4) . . ?
U1 O7 O12 157.0(8) . . ?
O5 O7 O12 142.7(8) 5 . ?
O3 O7 O12 104.4(7) . . ?
Mo3 O7 O26 35.1(5) . . ?
U1 O7 O26 128.9(8) . . ?
O5 O7 O26 109.7(8) 5 . ?
O3 O7 O26 112.0(7) . . ?
O12 O7 O26 60.3(5) . . ?
Mo3 O7 O33 33.4(5) . . ?
U1 O7 O33 104.3(7) . . ?
O5 O7 O33 146.8(9) 5 . ?
O3 O7 O33 59.4(5) . . ?
O12 O7 O33 61.3(5) . . ?
O26 O7 O33 56.0(6) . . ?
Mo3 O7 O2 154.2(10) . . ?
U1 O7 O2 36.9(5) . . ?
O5 O7 O2 60.2(7) 5 . ?
O3 O7 O2 65.9(6) . . ?
O12 O7 O2 134.8(8) . . ?
O26 O7 O2 164.7(9) . . ?
O33 O7 O2 125.2(8) . . ?
Mo3 O7 O1 108.4(8) . . ?
U1 O7 O1 36.1(4) . . ?
O5 O7 O1 65.7(7) 5 . ?
O3 O7 O1 61.3(6) . . ?
O12 O7 O1 143.9(8) . . ?
O26 O7 O1 92.8(7) . . ?
O33 O7 O1 84.1(6) . . ?
O2 O7 O1 72.8(7) . . ?
Mo3 O7 O10 63.2(6) . . ?
U1 O7 O10 104.7(7) . . ?
O5 O7 O10 151.9(8) 5 . ?
O3 O7 O10 56.1(6) . . ?
O12 O7 O10 52.6(5) . . ?
O26 O7 O10 98.3(7) . . ?
O33 O7 O10 54.2(5) . . ?
O2 O7 O10 92.7(7) . . ?
O1 O7 O10 116.0(7) . . ?
Mo3 O7 O25 89.3(6) . 5 ?
U1 O7 O25 106.5(8) . 5 ?
O5 O7 O25 56.3(6) 5 5 ?
O3 O7 O25 146.4(10) . 5 ?
O12 O7 O25 95.9(6) . 5 ?
O26 O7 O25 56.4(5) . 5 ?
O33 O7 O25 110.9(7) . 5 ?
O2 O7 O25 116.3(7) . 5 ?
O1 O7 O25 86.6(8) . 5 ?
O10 O7 O25 148.2(7) . 5 ?
Mo3 O7 Mo7 117.2(7) . 5 ?
U1 O7 Mo7 84.9(5) . 5 ?
O5 O7 Mo7 28.9(4) 5 5 ?
O3 O7 Mo7 136.5(7) . 5 ?
O12 O7 Mo7 118.1(6) . 5 ?
O26 O7 Mo7 83.7(5) . 5 ?
O33 O7 Mo7 135.0(7) . 5 ?
O2 O7 Mo7 88.4(6) . 5 ?
O1 O7 Mo7 78.3(6) . 5 ?
O10 O7 Mo7 165.3(7) . 5 ?
O25 O7 Mo7 27.9(4) 5 5 ?
U2 O8 OW40 167.8(10) . 1_455 ?
U2 O8 O12 53.2(5) . 1_455 ?
OW40 O8 O12 126.0(8) 1_455 1_455 ?
U2 O8 O11 46.6(5) . . ?
OW40 O8 O11 139.0(8) 1_455 . ?
O12 O8 O11 94.2(6) 1_455 . ?
U2 O8 O10 49.3(5) . 1_455 ?
OW40 O8 O10 141.9(8) 1_455 1_455 ?
O12 O8 O10 51.9(5) 1_455 1_455 ?
O11 O8 O10 56.1(5) . 1_455 ?
U2 O8 O14 51.9(5) . 5_565 ?
OW40 O8 O14 116.3(8) 1_455 5_565 ?
O12 O8 O14 57.0(5) 1_455 5_565 ?
O11 O8 O14 90.6(6) . 5_565 ?
O10 O8 O14 94.0(6) 1_455 5_565 ?
U2 O8 O13 51.8(6) . 5_565 ?
OW40 O8 O13 120.0(9) 1_455 5_565 ?
O12 O8 O13 96.9(7) 1_455 5_565 ?
O11 O8 O13 53.0(6) . 5_565 ?
O10 O8 O13 96.6(7) 1_455 5_565 ?
O14 O8 O13 51.8(6) 5_565 5_565 ?
U2 O8 N4 111.1(9) . . ?
OW40 O8 N4 76.5(7) 1_455 . ?
O12 O8 N4 143.8(8) 1_455 . ?
O11 O8 N4 64.6(6) . . ?
O10 O8 N4 92.4(7) 1_455 . ?
O14 O8 N4 144.5(8) 5_565 . ?
O13 O8 N4 92.8(8) 5_565 . ?
U2 O8 O27 93.4(7) . 5_565 ?
OW40 O8 O27 75.0(6) 1_455 5_565 ?
O12 O8 O27 107.4(6) 1_455 5_565 ?
O11 O8 O27 102.6(6) . 5_565 ?
O10 O8 O27 142.7(7) 1_455 5_565 ?
O14 O8 O27 52.8(5) 5_565 5_565 ?
O13 O8 O27 51.1(5) 5_565 5_565 ?
N4 O8 O27 105.8(7) . 5_565 ?
U2 O8 O23 113.9(8) . 5_565 ?
OW40 O8 O23 61.0(6) 1_455 5_565 ?
O12 O8 O23 153.5(7) 1_455 5_565 ?
O11 O8 O23 87.1(6) . 5_565 ?
O10 O8 O23 141.8(7) 1_455 5_565 ?
O14 O8 O23 96.5(6) 5_565 5_565 ?
O13 O8 O23 63.0(6) 5_565 5_565 ?
N4 O8 O23 59.3(6) . 5_565 ?
O27 O8 O23 46.9(4) 5_565 5_565 ?
U2 O8 O9 2.7(4) . . ?
OW40 O8 O9 165.5(8) 1_455 . ?
O12 O8 O9 51.9(4) 1_455 . ?
O11 O8 O9 48.9(4) . . ?
O10 O8 O9 51.0(5) 1_455 . ?
O14 O8 O9 49.4(4) 5_565 . ?
O13 O8 O9 51.4(6) 5_565 . ?
N4 O8 O9 113.5(7) . . ?
O27 O8 O9 91.7(5) 5_565 . ?
O23 O8 O9 113.9(6) 5_565 . ?
U2 O8 O33 90.6(7) . 1_455 ?
OW40 O8 O33 97.5(7) 1_455 1_455 ?
O12 O8 O33 53.5(5) 1_455 1_455 ?
O11 O8 O33 101.5(6) . 1_455 ?
O10 O8 O33 48.0(4) 1_455 1_455 ?
O14 O8 O33 110.0(7) 5_565 1_455 ?
O13 O8 O33 142.3(8) 5_565 1_455 ?
N4 O8 O33 100.0(7) . 1_455 ?
O27 O8 O33 150.3(7) 5_565 1_455 ?
O23 O8 O33 151.9(7) 5_565 1_455 ?
O9 O8 O33 91.2(6) . 1_455 ?
U2 O9 O13 54.9(6) . 5_565 ?
U2 O9 O11 52.0(5) . . ?
O13 O9 O11 56.4(6) 5_565 . ?
U2 O9 O14 57.3(5) . 5_565 ?
O13 O9 O14 55.0(6) 5_565 5_565 ?
O11 O9 O14 99.9(6) . 5_565 ?
U2 O9 O10 52.0(5) . 1_455 ?
O13 O9 O10 101.8(7) 5_565 1_455 ?
O11 O9 O10 59.6(5) . 1_455 ?
O14 O9 O10 101.1(6) 5_565 1_455 ?
U2 O9 O12 52.5(5) . 1_455 ?
O13 O9 O12 99.1(7) 5_565 1_455 ?
O11 O9 O12 98.4(6) . 1_455 ?
O14 O9 O12 59.1(5) 5_565 1_455 ?
O10 O9 O12 52.8(4) 1_455 1_455 ?
U2 O9 N3 150.6(12) . 5_565 ?
O13 O9 N3 102.4(11) 5_565 5_565 ?
O11 O9 N3 101.1(10) . 5_565 ?
O14 O9 N3 128.7(10) 5_565 5_565 ?
O10 O9 N3 129.9(10) 1_455 5_565 ?
O12 O9 N3 156.6(11) 1_455 5_565 ?
U2 O9 O36 102.1(7) . . ?
O13 O9 O36 74.9(7) 5_565 . ?
O11 O9 O36 51.0(5) . . ?
O14 O9 O36 129.3(7) 5_565 . ?
O10 O9 O36 96.3(6) 1_455 . ?
O12 O9 O36 147.2(7) 1_455 . ?
N3 O9 O36 50.1(9) 5_565 . ?
U2 O9 O30 117.6(7) . 5 ?
O13 O9 O30 68.3(6) 5_565 5 ?
O11 O9 O30 114.4(6) . 5 ?
O14 O9 O30 70.8(5) 5_565 5 ?
O10 O9 O30 169.6(7) 1_455 5 ?
O12 O9 O30 123.8(6) 1_455 5 ?
N3 O9 O30 57.9(9) 5_565 5 ?
O36 O9 O30 84.6(5) . 5 ?
U2 O9 O8 2.7(4) . . ?
O13 O9 O8 54.5(6) 5_565 . ?
O11 O9 O8 54.4(4) . . ?
O14 O9 O8 54.7(5) 5_565 . ?
O10 O9 O8 53.7(5) 1_455 . ?
O12 O9 O8 51.2(4) 1_455 . ?
N3 O9 O8 152.1(11) 5_565 . ?
O36 O9 O8 104.2(6) . . ?
O30 O9 O8 115.9(6) 5 . ?
U2 O9 Mo2 77.8(5) . . ?
O13 O9 Mo2 67.9(6) 5_565 . ?
O11 O9 Mo2 25.7(3) . . ?
O14 O9 Mo2 120.4(6) 5_565 . ?
O10 O9 Mo2 73.6(4) 1_455 . ?
O12 O9 Mo2 121.4(5) 1_455 . ?
N3 O9 Mo2 76.0(9) 5_565 . ?
O36 O9 Mo2 26.2(3) . . ?
O30 O9 Mo2 104.4(5) 5 . ?
O8 O9 Mo2 80.2(4) . . ?
U2 O9 O15 100.3(6) . 1_455 ?
O13 O9 O15 126.3(7) 5_565 1_455 ?
O11 O9 O15 70.7(5) . 1_455 ?
O14 O9 O15 153.7(6) 5_565 1_455 ?
O10 O9 O15 52.7(4) 1_455 1_455 ?
O12 O9 O15 97.1(5) 1_455 1_455 ?
N3 O9 O15 77.6(9) 5_565 1_455 ?
O36 O9 O15 64.4(4) . 1_455 ?
O30 O9 O15 135.5(5) 5 1_455 ?
O8 O9 O15 102.6(5) . 1_455 ?
Mo2 O9 O15 60.0(3) . 1_455 ?
Mo1 O10 U2 146.9(8) . 1_655 ?
Mo1 O10 O12 140.4(7) . . ?
U2 O10 O12 56.3(4) 1_655 . ?
Mo1 O10 O3 36.3(4) . . ?
U2 O10 O3 168.5(7) 1_655 . ?
O12 O10 O3 114.0(7) . . ?
Mo1 O10 O33 73.5(6) . . ?
U2 O10 O33 105.7(6) 1_655 . ?
O12 O10 O33 67.6(5) . . ?
O3 O10 O33 63.2(5) . . ?
Mo1 O10 Mo3 103.3(6) . . ?
U2 O10 Mo3 92.6(5) 1_655 . ?
O12 O10 Mo3 38.3(3) . . ?
O3 O10 Mo3 76.7(5) . . ?
O33 O10 Mo3 37.5(4) . . ?
Mo1 O10 O11 106.0(6) . 1_655 ?
U2 O10 O11 49.7(4) 1_655 1_655 ?
O12 O10 O11 105.9(6) . 1_655 ?
O3 O10 O11 139.8(7) . 1_655 ?
O33 O10 O11 133.2(7) . 1_655 ?
Mo3 O10 O11 141.1(6) . 1_655 ?
Mo1 O10 O9 155.5(7) . 1_655 ?
U2 O10 O9 38.4(4) 1_655 1_655 ?
O12 O10 O9 63.9(5) . 1_655 ?
O3 O10 O9 146.9(7) . 1_655 ?
O33 O10 O9 131.0(7) . 1_655 ?
Mo3 O10 O9 99.7(5) . 1_655 ?
O11 O10 O9 58.4(5) 1_655 1_655 ?
Mo1 O10 O7 94.3(6) . . ?
U2 O10 O7 114.7(6) 1_655 . ?
O12 O10 O7 60.7(5) . . ?
O3 O10 O7 58.5(6) . . ?
O33 O10 O7 61.7(6) . . ?
Mo3 O10 O7 36.4(4) . . ?
O11 O10 O7 157.4(7) 1_655 . ?
O9 O10 O7 99.1(6) 1_655 . ?
Mo1 O10 O21 32.7(4) . . ?
U2 O10 O21 130.1(6) 1_655 . ?
O12 O10 O21 172.9(7) . . ?
O3 O10 O21 59.3(5) . . ?
O33 O10 O21 105.9(6) . . ?
Mo3 O10 O21 134.6(6) . . ?
O11 O10 O21 80.6(5) 1_655 . ?
O9 O10 O21 122.8(6) 1_655 . ?
O7 O10 O21 114.0(6) . . ?
Mo1 O10 O8 116.2(7) . 1_655 ?
U2 O10 O8 37.0(4) 1_655 1_655 ?
O12 O10 O8 61.6(5) . 1_655 ?
O3 O10 O8 135.1(7) . 1_655 ?
O33 O10 O8 76.0(6) . 1_655 ?
Mo3 O10 O8 82.2(5) . 1_655 ?
O11 O10 O8 62.1(5) 1_655 1_655 ?
O9 O10 O8 75.3(5) 1_655 1_655 ?
O7 O10 O8 117.4(7) . 1_655 ?
O21 O10 O8 120.8(6) . 1_655 ?
Mo1 O10 O32 29.7(3) . . ?
U2 O10 O32 123.1(6) 1_655 . ?
O12 O10 O32 119.8(6) . . ?
O3 O10 O32 54.0(5) . . ?
O33 O10 O32 54.6(5) . . ?
Mo3 O10 O32 91.3(5) . . ?
O11 O10 O32 101.7(6) 1_655 . ?
O9 O10 O32 158.3(7) 1_655 . ?
O7 O10 O32 100.8(6) . . ?
O21 O10 O32 55.0(4) . . ?
O8 O10 O32 87.9(6) 1_655 . ?
Mo2 O11 U2 149.2(7) . . ?
Mo2 O11 O13 115.5(8) . 5_565 ?
U2 O11 O13 57.4(6) . 5_565 ?
Mo2 O11 O36 34.2(4) . . ?
U2 O11 O36 116.0(6) . . ?
O13 O11 O36 91.3(7) 5_565 . ?
Mo2 O11 O9 109.2(6) . . ?
U2 O11 O9 40.0(4) . . ?
O13 O11 O9 64.3(7) 5_565 . ?
O36 O11 O9 77.1(6) . . ?
Mo2 O11 O10 122.8(6) . 1_455 ?
U2 O11 O10 52.2(4) . 1_455 ?
O13 O11 O10 109.6(7) 5_565 1_455 ?
O36 O11 O10 116.3(7) . 1_455 ?
O9 O11 O10 62.0(5) . 1_455 ?
Mo2 O11 O8 173.7(7) . . ?
U2 O11 O8 36.6(4) . . ?
O13 O11 O8 64.2(6) 5_565 . ?
O36 O11 O8 150.0(7) . . ?
O9 O11 O8 76.6(5) . . ?
O10 O11 O8 61.8(5) 1_455 . ?
Mo2 O11 O6 28.3(4) . . ?
U2 O11 O6 159.5(7) . . ?
O13 O11 O6 103.2(7) 5_565 . ?
O36 O11 O6 53.0(6) . . ?
O9 O11 O6 129.0(6) . . ?
O10 O11 O6 146.0(6) 1_455 . ?
O8 O11 O6 145.6(7) . . ?
Mo2 O11 O20 34.9(5) . . ?
U2 O11 O20 140.6(6) . . ?
O13 O11 O20 149.9(8) 5_565 . ?
O36 O11 O20 59.9(6) . . ?
O9 O11 O20 112.5(6) . . ?
O10 O11 O20 92.5(6) 1_455 . ?
O8 O11 O20 145.9(7) . . ?
O6 O11 O20 53.7(5) . . ?
Mo2 O11 N4 113.0(7) . . ?
U2 O11 N4 97.9(6) . . ?
O13 O11 N4 97.3(7) 5_565 . ?
O36 O11 N4 143.9(8) . . ?
O9 O11 N4 137.9(7) . . ?
O10 O11 N4 93.6(6) 1_455 . ?
O8 O11 N4 61.3(6) . . ?
O6 O11 N4 90.9(7) . . ?
O20 O11 N4 101.7(7) . . ?
Mo2 O11 O5 69.2(5) . 5_565 ?
U2 O11 O5 110.4(5) . 5_565 ?
O13 O11 O5 53.0(6) 5_565 5_565 ?
O36 O11 O5 64.9(5) . 5_565 ?
O9 O11 O5 102.6(6) . 5_565 ?
O10 O11 O5 162.1(6) 1_455 5_565 ?
O8 O11 O5 107.5(6) . 5_565 ?
O6 O11 O5 50.4(5) . 5_565 ?
O20 O11 O5 102.5(6) . 5_565 ?
N4 O11 O5 93.0(6) . 5_565 ?
Mo2 O11 Mo7 93.4(5) . 5_565 ?
U2 O11 Mo7 82.6(3) . 5_565 ?
O13 O11 Mo7 25.3(5) 5_565 5_565 ?
O36 O11 Mo7 77.4(5) . 5_565 ?
O9 O11 Mo7 81.9(4) . 5_565 ?
O10 O11 Mo7 134.7(5) 1_455 5_565 ?
O8 O11 Mo7 84.9(4) . 5_565 ?
O6 O11 Mo7 78.0(4) . 5_565 ?
O20 O11 Mo7 128.1(5) . 5_565 ?
N4 O11 Mo7 96.2(5) . 5_565 ?
O5 O11 Mo7 27.7(3) 5_565 5_565 ?
Mo3 O12 U2 126.2(6) . 1_655 ?
Mo3 O12 O10 74.7(5) . . ?
U2 O12 O10 55.3(4) 1_655 . ?
Mo3 O12 O26 33.2(4) . . ?
U2 O12 O26 151.6(6) 1_655 . ?
O10 O12 O26 107.6(6) . . ?
Mo3 O12 O14 165.0(7) . 5_665 ?
U2 O12 O14 54.3(4) 1_655 5_665 ?
O10 O12 O14 109.3(6) . 5_665 ?
O26 O12 O14 138.4(6) . 5_665 ?
Mo3 O12 O7 37.4(4) . . ?
U2 O12 O7 119.7(6) 1_655 . ?
O10 O12 O7 66.8(5) . . ?
O26 O12 O7 58.8(5) . . ?
O14 O12 O7 157.6(7) 5_665 . ?
Mo3 O12 O9 132.6(6) . 1_655 ?
U2 O12 O9 38.1(3) 1_655 1_655 ?
O10 O12 O9 63.3(5) . 1_655 ?
O26 O12 O9 160.9(6) . 1_655 ?
O14 O12 O9 58.8(5) 5_665 1_655 ?
O7 O12 O9 102.4(6) . 1_655 ?
Mo3 O12 O8 106.4(6) . 1_655 ?
U2 O12 O8 38.9(4) 1_655 1_655 ?
O10 O12 O8 66.5(6) . 1_655 ?
O26 O12 O8 116.2(6) . 1_655 ?
O14 O12 O8 64.1(5) 5_665 1_655 ?
O7 O12 O8 127.2(7) . 1_655 ?
O9 O12 O8 76.9(5) 1_655 1_655 ?
Mo3 O12 O33 32.2(4) . . ?
U2 O12 O33 97.8(5) 1_655 . ?
O10 O12 O33 58.0(5) . . ?
O26 O12 O33 55.4(5) . . ?
O14 O12 O33 137.5(6) 5_665 . ?
O7 O12 O33 60.8(5) . . ?
O9 O12 O33 120.9(6) 1_655 . ?
O8 O12 O33 74.4(6) 1_655 . ?
Mo3 O12 OW43 91.7(5) . 5 ?
U2 O12 OW43 118.1(5) 1_655 5 ?
O10 O12 OW43 105.7(5) . 5 ?
O26 O12 OW43 87.1(5) . 5 ?
O14 O12 OW43 100.7(5) 5_665 5 ?
O7 O12 OW43 61.4(5) . 5 ?
O9 O12 OW43 80.0(5) 1_655 5 ?
O8 O12 OW43 156.7(6) 1_655 5 ?
O33 O12 OW43 121.5(6) . 5 ?
Mo3 O12 O37 64.4(5) . 5_554 ?
U2 O12 O37 111.4(6) 1_655 5_554 ?
O10 O12 O37 108.8(6) . 5_554 ?
O26 O12 O37 48.3(5) . 5_554 ?
O14 O12 O37 101.0(6) 5_665 5_554 ?
O7 O12 O37 101.1(6) . 5_554 ?
O9 O12 O37 148.8(7) 1_655 5_554 ?
O8 O12 O37 72.6(6) 1_655 5_554 ?
O33 O12 O37 56.2(5) . 5_554 ?
OW43 O12 O37 129.8(6) 5 5_554 ?
Mo3 O12 Mo1 59.4(3) . . ?
U2 O12 Mo1 68.4(3) 1_655 . ?
O10 O12 Mo1 16.2(3) . . ?
O26 O12 Mo1 91.8(4) . . ?
O14 O12 Mo1 122.5(5) 5_665 . ?
O7 O12 Mo1 58.8(4) . . ?
O9 O12 Mo1 79.5(4) 1_655 . ?
O8 O12 Mo1 69.6(4) 1_655 . ?
O33 O12 Mo1 42.2(3) . . ?
OW43 O12 Mo1 109.4(4) 5 . ?
O37 O12 Mo1 95.7(4) 5_554 . ?
Mo7 O13 U2 159.1(13) . 6_654 ?
Mo7 O13 O34 37.8(6) . . ?
U2 O13 O34 140.5(11) 6_654 . ?
Mo7 O13 O25 38.8(7) . . ?
U2 O13 O25 152.6(11) 6_654 . ?
O34 O13 O25 66.9(8) . . ?
Mo7 O13 O11 108.7(11) . 6_654 ?
U2 O13 O11 50.7(5) 6_654 6_654 ?
O34 O13 O11 115.0(9) . 6_654 ?
O25 O13 O11 127.7(11) . 6_654 ?
Mo7 O13 O35 86.7(10) . . ?
U2 O13 O35 111.9(10) 6_654 . ?
O34 O13 O35 66.6(8) . . ?
O25 O13 O35 75.4(9) . . ?
O11 O13 O35 156.5(11) 6_654 . ?
Mo7 O13 O14 143.4(13) . . ?
U2 O13 O14 56.1(6) 6_654 . ?
O34 O13 O14 115.7(10) . . ?
O25 O13 O14 119.4(10) . . ?
O11 O13 O14 106.5(9) 6_654 . ?
O35 O13 O14 56.8(7) . . ?
Mo7 O13 O5 32.7(6) . . ?
U2 O13 O5 126.6(10) 6_654 . ?
O34 O13 O5 55.9(7) . . ?
O25 O13 O5 62.8(8) . . ?
O11 O13 O5 76.0(7) 6_654 . ?
O35 O13 O5 117.9(10) . . ?
O14 O13 O5 170.7(11) . . ?
Mo7 O13 O9 134.1(12) . 6_654 ?
U2 O13 O9 37.8(4) 6_654 6_654 ?
O34 O13 O9 102.8(9) . 6_654 ?
O25 O13 O9 169.0(11) . 6_654 ?
O11 O13 O9 59.3(6) 6_654 6_654 ?
O35 O13 O9 97.2(9) . 6_654 ?
O14 O13 O9 60.4(6) . 6_654 ?
O5 O13 O9 115.5(9) . 6_654 ?
Mo7 O13 Mo4 110.1(11) . . ?
U2 O13 Mo4 90.7(7) 6_654 . ?
O34 O13 Mo4 99.5(8) . . ?
O25 O13 Mo4 82.0(8) . . ?
O11 O13 Mo4 140.7(9) 6_654 . ?
O35 O13 Mo4 33.5(5) . . ?
O14 O13 Mo4 37.6(4) . . ?
O5 O13 Mo4 142.4(9) . . ?
O9 O13 Mo4 96.4(8) 6_654 . ?
Mo7 O13 O27 96.9(10) . . ?
U2 O13 O27 101.0(8) 6_654 . ?
O34 O13 O27 109.2(9) . . ?
O25 O13 O27 59.1(7) . . ?
O11 O13 O27 133.4(9) 6_654 . ?
O35 O13 O27 58.5(7) . . ?
O14 O13 O27 64.6(6) . . ?
O5 O13 O27 120.4(9) . . ?
O9 O13 O27 124.1(9) 6_654 . ?
Mo4 O13 O27 34.8(4) . . ?
Mo7 O13 O8 144.4(13) . 6_654 ?
U2 O13 O8 36.4(4) 6_654 6_654 ?
O34 O13 O8 176.8(11) . 6_654 ?
O25 O13 O8 116.2(10) . 6_654 ?
O11 O13 O8 62.8(6) 6_654 6_654 ?
O35 O13 O8 114.5(9) . 6_654 ?
O14 O13 O8 63.7(7) . 6_654 ?
O5 O13 O8 124.3(9) . 6_654 ?
O9 O13 O8 74.1(7) 6_654 6_654 ?
Mo4 O13 O8 81.9(7) . 6_654 ?
O27 O13 O8 73.7(7) . 6_654 ?
Mo4 O14 U2 123.0(7) . 6_654 ?
Mo4 O14 O35 36.8(5) . . ?
U2 O14 O35 116.9(7) 6_654 . ?
Mo4 O14 O18 34.1(5) . . ?
U2 O14 O18 153.7(7) 6_654 . ?
O35 O14 O18 55.4(6) . . ?
Mo4 O14 O13 72.1(7) . . ?
U2 O14 O13 56.5(6) 6_654 . ?
O35 O14 O13 61.5(7) . . ?
O18 O14 O13 106.0(8) . . ?
Mo4 O14 O9 133.1(8) . 6_654 ?
U2 O14 O9 39.3(4) 6_654 6_654 ?
O35 O14 O9 103.2(7) . 6_654 ?
O18 O14 O9 156.8(7) . 6_654 ?
O13 O14 O9 64.6(6) . 6_654 ?
Mo4 O14 O12 154.4(8) . 6_544 ?
U2 O14 O12 51.7(4) 6_654 6_544 ?
O35 O14 O12 165.2(8) . 6_544 ?
O18 O14 O12 139.2(7) . 6_544 ?
O13 O14 O12 108.2(7) . 6_544 ?
O9 O14 O12 62.1(5) 6_654 6_544 ?
Mo4 O14 O27 28.7(4) . . ?
U2 O14 O27 99.0(5) 6_654 . ?
O35 O14 O27 58.5(6) . . ?
O18 O14 O27 54.9(5) . . ?
O13 O14 O27 61.6(6) . . ?
O9 O14 O27 125.2(6) 6_654 . ?
O12 O14 O27 128.0(6) 6_544 . ?
Mo4 O14 O8 101.4(7) . 6_654 ?
U2 O14 O8 36.7(4) 6_654 6_654 ?
O35 O14 O8 119.3(7) . 6_654 ?
O18 O14 O8 120.7(7) . 6_654 ?
O13 O14 O8 64.5(7) . 6_654 ?
O9 O14 O8 75.9(6) 6_654 6_654 ?
O12 O14 O8 58.8(5) 6_544 6_654 ?
O27 O14 O8 72.8(5) . 6_654 ?
Mo4 O14 O30 84.1(5) . 1_655 ?
U2 O14 O30 96.8(5) 6_654 1_655 ?
O35 O14 O30 47.4(5) . 1_655 ?
O18 O14 O30 93.0(6) . 1_655 ?
O13 O14 O30 67.7(6) . 1_655 ?
O9 O14 O30 63.9(5) 6_654 1_655 ?
O12 O14 O30 120.3(5) 6_544 1_655 ?
O27 O14 O30 103.1(5) . 1_655 ?
O8 O14 O30 127.1(6) 6_654 1_655 ?
Mo4 O14 O38 63.6(5) . 1_554 ?
U2 O14 O38 103.2(5) 6_654 1_554 ?
O35 O14 O38 100.4(6) . 1_554 ?
O18 O14 O38 58.7(5) . 1_554 ?
O13 O14 O38 102.7(7) . 1_554 ?
O9 O14 O38 142.1(6) 6_654 1_554 ?
O12 O14 O38 92.1(5) 6_544 1_554 ?
O27 O14 O38 49.0(4) . 1_554 ?
O8 O14 O38 66.7(5) 6_654 1_554 ?
O30 O14 O38 147.6(5) 1_655 1_554 ?
Mo4 O14 O31 63.7(6) . 1_655 ?
U2 O14 O31 137.9(7) 6_654 1_655 ?
O35 O14 O31 40.0(7) . 1_655 ?
O18 O14 O31 55.6(6) . 1_655 ?
O13 O14 O31 95.7(8) . 1_655 ?
O9 O14 O31 102.8(7) 6_654 1_655 ?
O12 O14 O31 139.5(7) 6_544 1_655 ?
O27 O14 O31 92.0(6) . 1_655 ?
O8 O14 O31 159.0(7) 6_654 1_655 ?
O30 O14 O31 41.2(5) 1_655 1_655 ?
O38 O14 O31 114.3(6) 1_554 1_655 ?
U3 O15 O17 53.9(5) . 1_655 ?
U3 O15 O19 55.5(5) . . ?
O17 O15 O19 100.1(6) 1_655 . ?
U3 O15 O21 56.3(5) . . ?
O17 O15 O21 103.3(6) 1_655 . ?
O19 O15 O21 59.9(5) . . ?
U3 O15 O20 48.7(5) . 1_655 ?
O17 O15 O20 56.6(5) 1_655 1_655 ?
O19 O15 O20 97.9(7) . 1_655 ?
O21 O15 O20 55.6(5) . 1_655 ?
U3 O15 O18 49.5(5) . 1_556 ?
O17 O15 O18 53.8(5) 1_655 1_556 ?
O19 O15 O18 54.1(5) . 1_556 ?
O21 O15 O18 98.5(6) . 1_556 ?
O20 O15 O18 92.2(6) 1_655 1_556 ?
U3 O15 O10 114.3(7) . . ?
O17 O15 O10 138.4(7) 1_655 . ?
O19 O15 O10 101.0(6) . . ?
O21 O15 O10 59.3(5) . . ?
O20 O15 O10 85.2(6) 1_655 . ?
O18 O15 O10 154.4(7) 1_556 . ?
U3 O15 Mo1 87.5(6) . . ?
O17 O15 Mo1 133.4(6) 1_655 . ?
O19 O15 Mo1 70.5(5) . . ?
O21 O15 Mo1 31.7(3) . . ?
O20 O15 Mo1 79.0(5) 1_655 . ?
O18 O15 Mo1 122.1(6) 1_556 . ?
O10 O15 Mo1 32.4(3) . . ?
U3 O15 O2 118.6(8) . . ?
O17 O15 O2 139.6(7) 1_655 . ?
O19 O15 O2 63.4(6) . . ?
O21 O15 O2 99.0(6) . . ?
O20 O15 O2 154.6(7) 1_655 . ?
O18 O15 O2 90.1(6) 1_556 . ?
O10 O15 O2 81.9(5) . . ?
Mo1 O15 O2 78.4(5) . . ?
U3 O15 O16 2.5(4) . . ?
O17 O15 O16 56.4(5) 1_655 . ?
O19 O15 O16 54.1(6) . . ?
O21 O15 O16 53.9(5) . . ?
O20 O15 O16 48.9(5) 1_655 . ?
O18 O15 O16 50.9(5) 1_556 . ?
O10 O15 O16 112.2(5) . . ?
Mo1 O15 O16 85.0(4) . . ?
O2 O15 O16 117.3(8) . . ?
U3 O15 O3 95.7(6) . . ?
O17 O15 O3 149.5(6) 1_655 . ?
O19 O15 O3 56.6(5) . . ?
O21 O15 O3 49.6(4) . . ?
O20 O15 O3 103.7(6) 1_655 . ?
O18 O15 O3 110.3(6) 1_556 . ?
O10 O15 O3 46.5(4) . . ?
Mo1 O15 O3 26.9(3) . . ?
O2 O15 O3 52.2(5) . . ?
O16 O15 O3 93.2(6) . . ?
U3 O15 Mo2 77.9(5) . 1_655 ?
O17 O15 Mo2 68.7(4) 1_655 1_655 ?
O19 O15 Mo2 124.4(6) . 1_655 ?
O21 O15 Mo2 69.9(4) . 1_655 ?
O20 O15 Mo2 29.3(4) 1_655 1_655 ?
O18 O15 Mo2 117.0(5) 1_556 1_655 ?
O10 O15 Mo2 69.8(4) . 1_655 ?
Mo1 O15 Mo2 79.6(3) . 1_655 ?
O2 O15 Mo2 151.6(5) . 1_655 ?
O16 O15 Mo2 78.1(4) . 1_655 ?
O3 O15 Mo2 106.4(4) . 1_655 ?
U3 O16 O20 58.5(6) . 1_655 ?
U3 O16 O18 57.4(6) . 1_556 ?
O20 O16 O18 107.2(8) 1_655 1_556 ?
U3 O16 O21 54.5(5) . . ?
O20 O16 O21 59.0(6) 1_655 . ?
O18 O16 O21 104.1(7) 1_556 . ?
U3 O16 O19 52.4(6) . . ?
O20 O16 O19 104.0(8) 1_655 . ?
O18 O16 O19 56.3(6) 1_556 . ?
O21 O16 O19 57.9(6) . . ?
U3 O16 N2 173.7(11) . 1_556 ?
O20 O16 N2 115.4(9) 1_655 1_556 ?
O18 O16 N2 126.6(8) 1_556 1_556 ?
O21 O16 N2 124.7(8) . 1_556 ?
O19 O16 N2 133.5(8) . 1_556 ?
U3 O16 O22 122.9(10) . 1_556 ?
O20 O16 O22 143.6(9) 1_655 1_556 ?
O18 O16 O22 99.6(8) 1_556 1_556 ?
O21 O16 O22 91.2(7) . 1_556 ?
O19 O16 O22 71.1(7) . 1_556 ?
N2 O16 O22 62.5(7) 1_556 1_556 ?
U3 O16 O17 47.5(5) . 1_655 ?
O20 O16 O17 58.0(5) 1_655 1_655 ?
O18 O16 O17 54.6(5) 1_556 1_655 ?
O21 O16 O17 96.0(6) . 1_655 ?
O19 O16 O17 92.0(6) . 1_655 ?
N2 O16 O17 129.3(8) 1_556 1_655 ?
O22 O16 O17 154.2(8) 1_556 1_655 ?
U3 O16 O35 101.0(8) . 1_556 ?
O20 O16 O35 128.2(8) 1_655 1_556 ?
O18 O16 O35 46.0(5) 1_556 1_556 ?
O21 O16 O35 149.3(8) . 1_556 ?
O19 O16 O35 93.2(7) . 1_556 ?
N2 O16 O35 81.8(7) 1_556 1_556 ?
O22 O16 O35 88.2(7) 1_556 1_556 ?
O17 O16 O35 73.1(6) 1_655 1_556 ?
U3 O16 Mo4 84.7(6) . 1_556 ?
O20 O16 Mo4 133.2(7) 1_655 1_556 ?
O18 O16 Mo4 27.9(4) 1_556 1_556 ?
O21 O16 Mo4 123.3(7) . 1_556 ?
O19 O16 Mo4 66.3(5) . 1_556 ?
N2 O16 Mo4 99.9(7) 1_556 1_556 ?
O22 O16 Mo4 79.3(5) 1_556 1_556 ?
O17 O16 Mo4 76.1(5) 1_655 1_556 ?
O35 O16 Mo4 26.9(4) 1_556 1_556 ?
U3 O16 O27 95.0(7) . 1_556 ?
O20 O16 O27 153.4(8) 1_655 1_556 ?
O18 O16 O27 49.3(5) 1_556 1_556 ?
O21 O16 O27 109.7(7) . 1_556 ?
O19 O16 O27 54.6(5) . 1_556 ?
N2 O16 O27 91.0(7) 1_556 1_556 ?
O22 O16 O27 51.2(5) 1_556 1_556 ?
O17 O16 O27 103.2(6) 1_655 1_556 ?
O35 O16 O27 48.7(5) 1_556 1_556 ?
Mo4 O16 O27 29.2(3) 1_556 1_556 ?
U3 O16 O15 2.4(4) . . ?
O20 O16 O15 58.6(6) 1_655 . ?
O18 O16 O15 58.8(5) 1_556 . ?
O21 O16 O15 52.3(4) . . ?
O19 O16 O15 51.0(5) . . ?
N2 O16 O15 173.9(8) 1_556 . ?
O22 O16 O15 121.2(9) 1_556 . ?
O17 O16 O15 49.8(4) 1_655 . ?
O35 O16 O15 102.8(6) 1_556 . ?
Mo4 O16 O15 85.8(5) 1_556 . ?
O27 O16 O15 95.0(6) 1_556 . ?
Mo5 O17 U3 151.9(8) 1_556 1_455 ?
Mo5 O17 O31 41.8(7) 1_556 1_556 ?
U3 O17 O31 122.6(9) 1_455 1_556 ?
Mo5 O17 O18 115.8(7) 1_556 1_456 ?
U3 O17 O18 58.0(5) 1_455 1_456 ?
O31 O17 O18 74.0(8) 1_556 1_456 ?
Mo5 O17 O15 170.2(8) 1_556 1_455 ?
U3 O17 O15 37.5(4) 1_455 1_455 ?
O31 O17 O15 143.9(9) 1_556 1_455 ?
O18 O17 O15 70.5(6) 1_456 1_455 ?
Mo5 O17 O20 114.4(9) 1_556 . ?
U3 O17 O20 54.7(5) 1_455 . ?
O31 O17 O20 132.9(9) 1_556 . ?
O18 O17 O20 110.2(8) 1_456 . ?
O15 O17 O20 67.9(6) 1_455 . ?
Mo5 O17 O24 35.4(4) 1_556 1_556 ?
U3 O17 O24 171.9(7) 1_455 1_556 ?
O31 O17 O24 59.7(8) 1_556 1_556 ?
O18 O17 O24 118.5(7) 1_456 1_556 ?
O15 O17 O24 135.5(7) 1_455 1_556 ?
O20 O17 O24 130.6(8) . 1_556 ?
Mo5 O17 O37 29.5(6) 1_556 . ?
U3 O17 O37 128.7(7) 1_455 . ?
O31 O17 O37 61.1(9) 1_556 . ?
O18 O17 O37 127.8(7) 1_456 . ?
O15 O17 O37 152.3(7) 1_455 . ?
O20 O17 O37 85.1(8) . . ?
O24 O17 O37 59.4(6) 1_556 . ?
Mo5 O17 O16 115.6(7) 1_556 1_455 ?
U3 O17 O16 36.3(4) 1_455 1_455 ?
O31 O17 O16 94.1(8) 1_556 1_455 ?
O18 O17 O16 59.9(6) 1_456 1_455 ?
O15 O17 O16 73.8(5) 1_455 1_455 ?
O20 O17 O16 56.2(6) . 1_455 ?
O24 O17 O16 150.3(7) 1_556 1_455 ?
O37 O17 O16 96.9(7) . 1_455 ?
Mo5 O17 O36 95.7(6) 1_556 . ?
U3 O17 O36 95.3(5) 1_455 . ?
O31 O17 O36 137.6(9) 1_556 . ?
O18 O17 O36 148.4(6) 1_456 . ?
O15 O17 O36 77.9(5) 1_455 . ?
O20 O17 O36 53.7(6) . . ?
O24 O17 O36 85.5(5) 1_556 . ?
O37 O17 O36 81.1(6) . . ?
O16 O17 O36 109.8(6) 1_455 . ?
Mo5 O17 O35 81.1(5) 1_556 1_456 ?
U3 O17 O35 80.3(5) 1_455 1_456 ?
O31 O17 O35 42.4(8) 1_556 1_456 ?
O18 O17 O35 40.2(5) 1_456 1_456 ?
O15 O17 O35 107.4(6) 1_455 1_456 ?
O20 O17 O35 110.9(7) . 1_456 ?
O24 O17 O35 101.4(5) 1_556 1_456 ?
O37 O17 O35 87.6(6) . 1_456 ?
O16 O17 O35 56.9(5) 1_455 1_456 ?
O36 O17 O35 161.5(6) . 1_456 ?
Mo5 O17 Mo2 108.1(5) 1_556 . ?
U3 O17 Mo2 73.8(3) 1_455 . ?
O31 O17 Mo2 144.7(8) 1_556 . ?
O18 O17 Mo2 131.7(6) 1_456 . ?
O15 O17 Mo2 69.2(4) 1_455 . ?
O20 O17 Mo2 28.1(4) . . ?
O24 O17 Mo2 108.7(5) 1_556 . ?
O37 O17 Mo2 84.1(6) . . ?
O16 O17 Mo2 84.0(5) 1_455 . ?
O36 O17 Mo2 25.7(3) . . ?
O35 O17 Mo2 138.7(5) 1_456 . ?
Mo4 O18 U3 131.5(10) . 1_554 ?
Mo4 O18 O35 38.6(6) . . ?
U3 O18 O35 112.4(8) 1_554 . ?
Mo4 O18 O14 38.0(5) . . ?
U3 O18 O14 169.5(8) 1_554 . ?
O35 O18 O14 59.4(6) . . ?
Mo4 O18 O17 132.6(9) . 1_654 ?
U3 O18 O17 51.3(4) 1_554 1_654 ?
O35 O18 O17 94.0(8) . 1_654 ?
O14 O18 O17 132.2(8) . 1_654 ?
Mo4 O18 O27 38.1(5) . . ?
U3 O18 O27 102.4(7) 1_554 . ?
O35 O18 O27 65.3(7) . . ?
O14 O18 O27 68.7(6) . . ?
O17 O18 O27 139.2(8) 1_654 . ?
Mo4 O18 O19 103.5(9) . 1_554 ?
U3 O18 O19 52.8(4) 1_554 1_554 ?
O35 O18 O19 121.9(9) . 1_554 ?
O14 O18 O19 124.2(8) . 1_554 ?
O17 O18 O19 103.5(7) 1_654 1_554 ?
O27 O18 O19 65.6(6) . 1_554 ?
Mo4 O18 O16 94.3(8) . 1_554 ?
U3 O18 O16 38.6(4) 1_554 1_554 ?
O35 O18 O16 76.3(7) . 1_554 ?
O14 O18 O16 131.2(8) . 1_554 ?
O17 O18 O16 65.5(6) 1_654 1_554 ?
O27 O18 O16 75.2(6) . 1_554 ?
O19 O18 O16 62.8(6) 1_554 1_554 ?
Mo4 O18 O15 158.3(10) . 1_554 ?
U3 O18 O15 31.9(3) 1_554 1_554 ?
O35 O18 O15 141.9(9) . 1_554 ?
O14 O18 O15 157.8(8) . 1_554 ?
O17 O18 O15 55.7(5) 1_654 1_554 ?
O27 O18 O15 120.8(7) . 1_554 ?
O19 O18 O15 56.2(5) 1_554 1_554 ?
O16 O18 O15 70.4(5) 1_554 1_554 ?
Mo4 O18 O31 85.1(8) . 1_655 ?
U3 O18 O31 98.4(8) 1_554 1_655 ?
O35 O18 O31 50.6(8) . 1_655 ?
O14 O18 O31 81.3(7) . 1_655 ?
O17 O18 O31 52.8(7) 1_654 1_655 ?
O27 O18 O31 115.9(8) . 1_655 ?
O19 O18 O31 148.0(9) 1_554 1_655 ?
O16 O18 O31 86.2(8) 1_554 1_655 ?
O15 O18 O31 108.2(8) 1_554 1_655 ?
Mo4 O18 O38 79.8(7) . 1_554 ?
U3 O18 O38 101.8(6) 1_554 1_554 ?
O35 O18 O38 117.8(8) . 1_554 ?
O14 O18 O38 78.4(6) . 1_554 ?
O17 O18 O38 146.0(7) 1_654 1_554 ?
O27 O18 O38 57.3(5) . 1_554 ?
O19 O18 O38 50.5(5) 1_554 1_554 ?
O16 O18 O38 108.4(7) 1_554 1_554 ?
O15 O18 O38 90.4(5) 1_554 1_554 ?
O31 O18 O38 159.7(8) 1_655 1_554 ?
Mo4 O18 Mo6 86.2(7) . 1_554 ?
U3 O18 Mo6 77.4(4) 1_554 1_554 ?
O35 O18 Mo6 116.2(7) . 1_554 ?
O14 O18 Mo6 100.0(6) . 1_554 ?
O17 O18 Mo6 127.9(6) 1_654 1_554 ?
O27 O18 Mo6 51.3(4) . 1_554 ?
O19 O18 Mo6 24.6(3) 1_554 1_554 ?
O16 O18 Mo6 80.9(5) 1_554 1_554 ?
O15 O18 Mo6 76.5(4) 1_554 1_554 ?
O31 O18 Mo6 163.9(8) 1_655 1_554 ?
O38 O18 Mo6 27.8(3) 1_554 1_554 ?
Mo6 O19 U3 168.9(10) . . ?
Mo6 O19 O38 38.8(5) . . ?
U3 O19 O38 131.6(7) . . ?
Mo6 O19 O4 38.1(4) . . ?
U3 O19 O4 151.0(8) . . ?
O38 O19 O4 63.8(5) . . ?
Mo6 O19 O21 136.5(8) . . ?
U3 O19 O21 54.2(4) . . ?
O38 O19 O21 168.1(8) . . ?
O4 O19 O21 106.3(7) . . ?
Mo6 O19 O15 144.6(9) . . ?
U3 O19 O15 37.0(4) . . ?
O38 O19 O15 116.0(7) . . ?
O4 O19 O15 117.2(7) . . ?
O21 O19 O15 61.2(5) . . ?
Mo6 O19 O18 112.1(9) . 1_556 ?
U3 O19 O18 56.9(5) . 1_556 ?
O38 O19 O18 77.4(7) . 1_556 ?
O4 O19 O18 139.6(7) . 1_556 ?
O21 O19 O18 110.6(5) . 1_556 ?
O15 O19 O18 69.7(5) . 1_556 ?
Mo6 O19 O28 33.7(5) . . ?
U3 O19 O28 146.0(8) . . ?
O38 O19 O28 64.8(6) . . ?
O4 O19 O28 58.9(4) . . ?
O21 O19 O28 116.9(7) . . ?
O15 O19 O28 175.5(8) . . ?
O18 O19 O28 114.6(8) 1_556 . ?
Mo6 O19 O16 138.5(10) . . ?
U3 O19 O16 38.0(4) . . ?
O38 O19 O16 130.4(8) . . ?
O4 O19 O16 157.5(7) . . ?
O21 O19 O16 61.3(5) . . ?
O15 O19 O16 75.0(5) . . ?
O18 O19 O16 60.9(6) 1_556 . ?
O28 O19 O16 108.0(8) . . ?
Mo6 O19 O27 73.1(7) . 1_556 ?
U3 O19 O27 97.8(6) . 1_556 ?
O38 O19 O27 63.9(6) . 1_556 ?
O4 O19 O27 111.1(6) . 1_556 ?
O21 O19 O27 127.8(7) . 1_556 ?
O15 O19 O27 124.4(6) . 1_556 ?
O18 O19 O27 55.7(6) 1_556 1_556 ?
O28 O19 O27 60.1(6) . 1_556 ?
O16 O19 O27 70.5(6) . 1_556 ?
Mo6 O19 O3 91.2(7) . . ?
U3 O19 O3 99.0(6) . . ?
O38 O19 O3 112.0(7) . . ?
O4 O19 O3 53.6(5) . . ?
O21 O19 O3 56.4(5) . . ?
O15 O19 O3 76.1(6) . . ?
O18 O19 O3 144.9(7) 1_556 . ?
O28 O19 O3 99.5(6) . . ?
O16 O19 O3 117.6(7) . . ?
O27 O19 O3 159.3(6) 1_556 . ?
Mo6 O19 O2 78.9(7) . . ?
U3 O19 O2 103.1(6) . . ?
O38 O19 O2 67.6(6) . . ?
O4 O19 O2 56.3(5) . . ?
O21 O19 O2 101.7(7) . . ?
O15 O19 O2 66.4(6) . . ?
O18 O19 O2 100.0(6) 1_556 . ?
O28 O19 O2 110.9(7) . . ?
O16 O19 O2 141.1(7) . . ?
O27 O19 O2 129.1(7) 1_556 . ?
O3 O19 O2 57.7(5) . . ?
Mo2 O20 U3 129.7(9) . 1_455 ?
Mo2 O20 O6 37.3(5) . . ?
U3 O20 O6 163.7(10) 1_455 . ?
Mo2 O20 O16 169.9(10) . 1_455 ?
U3 O20 O16 40.2(5) 1_455 1_455 ?
O6 O20 O16 152.1(10) . 1_455 ?
Mo2 O20 O21 112.3(9) . 1_455 ?
U3 O20 O21 54.2(5) 1_455 1_455 ?
O6 O20 O21 133.3(9) . 1_455 ?
O16 O20 O21 63.7(6) 1_455 1_455 ?
Mo2 O20 O17 107.8(9) . . ?
U3 O20 O17 50.3(5) 1_455 . ?
O6 O20 O17 117.8(9) . . ?
O16 O20 O17 65.8(6) 1_455 . ?
O21 O20 O17 104.1(8) 1_455 . ?
Mo2 O20 O36 32.6(5) . . ?
U3 O20 O36 109.4(8) 1_455 . ?
O6 O20 O36 54.3(6) . . ?
O16 O20 O36 141.0(9) 1_455 . ?
O21 O20 O36 125.5(8) 1_455 . ?
O17 O20 O36 75.4(7) . . ?
Mo2 O20 OW42 81.1(7) . 1_455 ?
U3 O20 OW42 132.9(9) 1_455 1_455 ?
O6 O20 OW42 61.9(6) . 1_455 ?
O16 O20 OW42 107.0(8) 1_455 1_455 ?
O21 O20 OW42 83.1(7) 1_455 1_455 ?
O17 O20 OW42 164.7(8) . 1_455 ?
O36 O20 OW42 111.7(8) . 1_455 ?
Mo2 O20 O11 31.4(4) . . ?
U3 O20 O11 111.3(7) 1_455 . ?
O6 O20 O11 61.9(6) . . ?
O16 O20 O11 143.5(9) 1_455 . ?
O21 O20 O11 80.9(6) 1_455 . ?
O17 O20 O11 118.6(8) . . ?
O36 O20 O11 55.7(5) . . ?
OW42 O20 O11 75.5(6) 1_455 . ?
Mo2 O20 O15 97.4(8) . 1_455 ?
U3 O20 O15 32.3(4) 1_455 1_455 ?
O6 O20 O15 133.9(9) . 1_455 ?
O16 O20 O15 72.5(6) 1_455 1_455 ?
O21 O20 O15 57.7(5) 1_455 1_455 ?
O17 O20 O15 55.4(6) . 1_455 ?
O36 O20 O15 82.6(7) . 1_455 ?
OW42 O20 O15 137.2(8) 1_455 1_455 ?
O11 O20 O15 81.5(6) . 1_455 ?
Mo2 O20 O37 99.2(8) . . ?
U3 O20 O37 93.7(7) 1_455 . ?
O6 O20 O37 81.7(7) . . ?
O16 O20 O37 82.5(7) 1_455 . ?
O21 O20 O37 144.7(8) 1_455 . ?
O17 O20 O37 49.1(6) . . ?
O36 O20 O37 75.0(6) . . ?
OW42 O20 O37 118.3(7) 1_455 . ?
O11 O20 O37 129.4(8) . . ?
O15 O20 O37 104.3(7) 1_455 . ?
Mo2 O20 Mo5 103.4(7) . 1_556 ?
U3 O20 Mo5 71.5(5) 1_455 1_556 ?
O6 O20 Mo5 99.8(7) . 1_556 ?
O16 O20 Mo5 73.9(6) 1_455 1_556 ?
O21 O20 Mo5 125.6(7) 1_455 1_556 ?
O17 O20 Mo5 23.6(4) . 1_556 ?
O36 O20 Mo5 72.1(5) . 1_556 ?
OW42 O20 Mo5 143.6(7) 1_455 1_556 ?
O11 O20 Mo5 126.0(6) . 1_556 ?
O15 O20 Mo5 78.7(5) 1_455 1_556 ?
O37 O20 Mo5 25.5(4) . 1_556 ?
Mo1 O21 U3 124.8(7) . . ?
Mo1 O21 O19 99.9(7) . . ?
U3 O21 O19 51.8(4) . . ?
Mo1 O21 O20 127.7(7) . 1_655 ?
U3 O21 O20 53.7(5) . 1_655 ?
O19 O21 O20 105.1(6) . 1_655 ?
Mo1 O21 O3 33.0(4) . . ?
U3 O21 O3 106.7(6) . . ?
O19 O21 O3 68.1(5) . . ?
O20 O21 O3 143.6(7) 1_655 . ?
Mo1 O21 O32 36.3(4) . . ?
U3 O21 O32 160.9(6) . . ?
O19 O21 O32 118.8(6) . . ?
O20 O21 O32 134.3(7) 1_655 . ?
O3 O21 O32 56.0(5) . . ?
Mo1 O21 O15 89.6(6) . . ?
U3 O21 O15 36.0(3) . . ?
O19 O21 O15 58.9(5) . . ?
O20 O21 O15 66.7(6) 1_655 . ?
O3 O21 O15 80.5(6) . . ?
O32 O21 O15 125.8(6) . . ?
Mo1 O21 O16 159.2(8) . . ?
U3 O21 O16 37.8(4) . . ?
O19 O21 O16 60.9(6) . . ?
O20 O21 O16 57.3(6) 1_655 . ?
O3 O21 O16 128.9(7) . . ?
O32 O21 O16 158.5(7) . . ?
O15 O21 O16 73.8(5) . . ?
Mo1 O21 O10 34.2(4) . . ?
U3 O21 O10 100.8(5) . . ?
O19 O21 O10 104.8(6) . . ?
O20 O21 O10 94.5(6) 1_655 . ?
O3 O21 O10 56.1(5) . . ?
O32 O21 O10 63.7(4) . . ?
O15 O21 O10 65.6(5) . . ?
O16 O21 O10 137.7(7) . . ?
Mo1 O21 N1 88.6(7) . . ?
U3 O21 N1 146.5(7) . . ?
O19 O21 N1 129.0(7) . . ?
O20 O21 N1 108.6(8) 1_655 . ?
O3 O21 N1 102.0(7) . . ?
O32 O21 N1 52.4(6) . . ?
O15 O21 N1 172.1(7) . . ?
O16 O21 N1 109.4(7) . . ?
O10 O21 N1 109.4(6) . . ?
Mo1 O21 O11 76.7(5) . 1_655 ?
U3 O21 O11 90.1(4) . 1_655 ?
O19 O21 O11 131.6(5) . 1_655 ?
O20 O21 O11 52.3(5) 1_655 1_655 ?
O3 O21 O11 104.0(5) . 1_655 ?
O32 O21 O11 87.0(4) . 1_655 ?
O15 O21 O11 72.8(5) . 1_655 ?
O16 O21 O11 109.2(6) . 1_655 ?
O10 O21 O11 48.0(4) . 1_655 ?
N1 O21 O11 99.4(6) . 1_655 ?
Mo1 O21 OW42 113.6(6) . . ?
U3 O21 OW42 102.8(5) . . ?
O19 O21 OW42 146.3(6) . . ?
O20 O21 OW42 51.6(5) 1_655 . ?
O3 O21 OW42 145.6(6) . . ?
O32 O21 OW42 91.7(5) . . ?
O15 O21 OW42 116.1(6) . . ?
O16 O21 OW42 85.5(6) . . ?
O10 O21 OW42 101.5(5) . . ?
N1 O21 OW42 58.0(6) . . ?
O11 O21 OW42 58.3(4) 1_655 . ?
U4 O22 O27 57.3(6) . . ?
U4 O22 O28 58.5(7) . 1_554 ?
O27 O22 O28 61.8(6) . 1_554 ?
U4 O22 O25 53.5(7) . . ?
O27 O22 O25 56.2(6) . . ?
O28 O22 O25 104.2(8) 1_554 . ?
U4 O22 O26 51.9(6) . 6_554 ?
O27 O22 O26 101.7(7) . 6_554 ?
O28 O22 O26 101.6(7) 1_554 6_554 ?
O25 O22 O26 57.5(6) . 6_554 ?
U4 O22 O24 48.1(6) . . ?
O27 O22 O24 98.2(7) . . ?
O28 O22 O24 54.5(6) 1_554 . ?
O25 O22 O24 96.0(7) . . ?
O26 O22 O24 54.1(5) 6_554 . ?
U4 O22 O16 127.3(11) . 1_554 ?
O27 O22 O16 70.7(7) . 1_554 ?
O28 O22 O16 105.6(9) 1_554 1_554 ?
O25 O22 O16 91.4(8) . 1_554 ?
O26 O22 O16 143.0(9) 6_554 1_554 ?
O24 O22 O16 160.0(10) . 1_554 ?
U4 O22 N2 120.9(11) . . ?
O27 O22 N2 100.1(8) . . ?
O28 O22 N2 160.0(10) 1_554 . ?
O25 O22 N2 68.4(8) . . ?
O26 O22 N2 90.0(8) 6_554 . ?
O24 O22 N2 142.5(9) . . ?
O16 O22 N2 57.5(7) 1_554 . ?
U4 O22 O23 3.9(5) . . ?
O27 O22 O23 53.7(5) . . ?
O28 O22 O23 58.9(6) 1_554 . ?
O25 O22 O23 51.0(6) . . ?
O26 O22 O23 54.2(5) 6_554 . ?
O24 O22 O23 51.9(5) . . ?
O16 O22 O23 123.4(8) 1_554 . ?
N2 O22 O23 119.0(8) . . ?
U4 O22 O19 98.1(9) . 1_554 ?
O27 O22 O19 54.3(5) . 1_554 ?
O28 O22 O19 53.1(5) 1_554 1_554 ?
O25 O22 O19 108.7(8) . 1_554 ?
O26 O22 O19 149.9(7) 6_554 1_554 ?
O24 O22 O19 107.0(7) . 1_554 ?
O16 O22 O19 53.0(5) 1_554 1_554 ?
N2 O22 O19 110.4(7) . 1_554 ?
O23 O22 O19 96.0(6) . 1_554 ?
U4 O22 Mo6 75.8(7) . 1_554 ?
O27 O22 Mo6 50.6(5) . 1_554 ?
O28 O22 Mo6 27.0(4) 1_554 1_554 ?
O25 O22 Mo6 105.2(7) . 1_554 ?
O26 O22 Mo6 125.6(6) 6_554 1_554 ?
O24 O22 Mo6 81.5(6) . 1_554 ?
O16 O22 Mo6 78.6(6) 1_554 1_554 ?
N2 O22 Mo6 134.6(8) . 1_554 ?
O23 O22 Mo6 74.6(5) . 1_554 ?
O19 O22 Mo6 26.4(2) 1_554 1_554 ?
U4 O22 OW44 122.5(10) . 1_564 ?
O27 O22 OW44 173.8(9) . 1_564 ?
O28 O22 OW44 112.3(8) 1_554 1_564 ?
O25 O22 OW44 129.5(8) . 1_564 ?
O26 O22 OW44 81.3(6) 6_554 1_564 ?
O24 O22 OW44 79.1(6) . 1_564 ?
O16 O22 OW44 110.1(6) 1_554 1_564 ?
N2 O22 OW44 85.2(6) . 1_564 ?
O23 O22 OW44 126.3(7) . 1_564 ?
O19 O22 OW44 120.9(7) 1_554 1_564 ?
Mo6 O22 OW44 123.3(6) 1_554 1_564 ?
U4 O23 O27 54.7(5) . . ?
U4 O23 O25 57.8(7) . . ?
O27 O23 O25 57.0(6) . . ?
U4 O23 O24 51.0(6) . . ?
O27 O23 O24 98.4(7) . . ?
O25 O23 O24 102.3(8) . . ?
U4 O23 O26 52.6(6) . 6_554 ?
O27 O23 O26 100.1(7) . 6_554 ?
O25 O23 O26 59.5(6) . 6_554 ?
O24 O23 O26 55.4(5) . 6_554 ?
U4 O23 O28 50.6(6) . 1_554 ?
O27 O23 O28 57.3(5) . 1_554 ?
O25 O23 O28 101.0(8) . 1_554 ?
O24 O23 O28 52.4(5) . 1_554 ?
O26 O23 O28 95.7(7) 6_554 1_554 ?
U4 O23 OW40 112.2(8) . 6_544 ?
O27 O23 OW40 78.4(6) . 6_544 ?
O25 O23 OW40 131.6(8) . 6_544 ?
O24 O23 OW40 101.7(7) . 6_544 ?
O26 O23 OW40 156.8(8) 6_554 6_544 ?
O28 O23 OW40 63.7(6) 1_554 6_544 ?
U4 O23 N4 175.5(10) . 6_654 ?
O27 O23 N4 121.5(8) . 6_654 ?
O25 O23 N4 118.6(9) . 6_654 ?
O24 O23 N4 133.5(8) . 6_654 ?
O26 O23 N4 128.8(8) 6_554 6_654 ?
O28 O23 N4 130.5(8) 1_554 6_654 ?
OW40 O23 N4 67.8(6) 6_544 6_654 ?
U4 O23 O22 3.8(5) . . ?
O27 O23 O22 51.1(5) . . ?
O25 O23 O22 55.4(7) . . ?
O24 O23 O22 54.7(6) . . ?
O26 O23 O22 54.9(6) 6_554 . ?
O28 O23 O22 51.0(6) 1_554 . ?
OW40 O23 O22 111.2(7) 6_544 . ?
N4 O23 O22 171.7(9) 6_654 . ?
U4 O23 O1 128.4(10) . 6_554 ?
O27 O23 O1 130.6(7) . 6_554 ?
O25 O23 O1 83.2(8) . 6_554 ?
O24 O23 O1 119.3(6) . 6_554 ?
O26 O23 O1 79.6(6) 6_554 6_554 ?
O28 O23 O1 171.2(7) 1_554 6_554 ?
OW40 O23 O1 119.2(7) 6_544 6_554 ?
N4 O23 O1 51.3(6) 6_654 6_554 ?
O22 O23 O1 128.8(9) . 6_554 ?
U4 O23 O8 120.8(8) . 6_654 ?
O27 O23 O8 66.2(5) . 6_654 ?
O25 O23 O8 94.8(7) . 6_654 ?
O24 O23 O8 145.3(7) . 6_654 ?
O26 O23 O8 153.6(8) 6_554 6_654 ?
O28 O23 O8 95.0(6) 1_554 6_654 ?
OW40 O23 O8 46.4(5) 6_544 6_654 ?
N4 O23 O8 55.7(6) 6_654 6_654 ?
O22 O23 O8 117.3(7) . 6_654 ?
O1 O23 O8 92.3(5) 6_554 6_654 ?
U4 O23 Mo7 81.5(6) . . ?
O27 O23 Mo7 63.8(4) . . ?
O25 O23 Mo7 24.4(4) . . ?
O24 O23 Mo7 126.2(7) . . ?
O26 O23 Mo7 77.2(5) 6_554 . ?
O28 O23 Mo7 118.2(6) 1_554 . ?
OW40 O23 Mo7 120.9(6) 6_544 . ?
N4 O23 Mo7 94.6(6) 6_654 . ?
O22 O23 Mo7 78.8(5) . . ?
O1 O23 Mo7 68.2(5) 6_554 . ?
O8 O23 Mo7 76.5(5) 6_654 . ?
Mo5 O24 U4 142.9(9) . . ?
Mo5 O24 O28 156.4(9) . 1_554 ?
U4 O24 O28 59.5(5) . 1_554 ?
Mo5 O24 O26 86.6(7) . 6_554 ?
U4 O24 O26 56.4(5) . 6_554 ?
O28 O24 O26 115.6(8) 1_554 6_554 ?
Mo5 O24 O31 40.3(7) . . ?
U4 O24 O31 121.2(9) . . ?
O28 O24 O31 148.0(10) 1_554 . ?
O26 O24 O31 77.0(8) 6_554 . ?
Mo5 O24 O23 130.9(8) . . ?
U4 O24 O23 38.1(4) . . ?
O28 O24 O23 69.8(6) 1_554 . ?
O26 O24 O23 64.7(6) 6_554 . ?
O31 O24 O23 92.6(9) . . ?
Mo5 O24 O17 32.9(4) . 1_554 ?
U4 O24 O17 175.7(8) . 1_554 ?
O28 O24 O17 124.4(7) 1_554 1_554 ?
O26 O24 O17 119.5(7) 6_554 1_554 ?
O31 O24 O17 56.9(7) . 1_554 ?
O23 O24 O17 143.1(7) . 1_554 ?
Mo5 O24 O37 33.4(6) . 1_554 ?
U4 O24 O37 114.0(8) . 1_554 ?
O28 O24 O37 150.8(9) 1_554 1_554 ?
O26 O24 O37 62.5(7) 6_554 1_554 ?
O31 O24 O37 61.0(8) . 1_554 ?
O23 O24 O37 124.8(8) . 1_554 ?
O17 O24 O37 61.7(6) 1_554 1_554 ?
Mo5 O24 O22 129.7(8) . . ?
U4 O24 O22 35.4(4) . . ?
O28 O24 O22 61.1(7) 1_554 . ?
O26 O24 O22 63.9(6) 6_554 . ?
O31 O24 O22 140.8(9) . . ?
O23 O24 O22 73.5(6) . . ?
O17 O24 O22 143.2(7) 1_554 . ?
O37 O24 O22 96.7(8) 1_554 . ?
Mo5 O24 Mo3 75.4(5) . 6_554 ?
U4 O24 Mo3 67.9(4) . 6_554 ?
O28 O24 Mo3 127.4(6) 1_554 6_554 ?
O26 O24 Mo3 12.7(4) 6_554 6_554 ?
O31 O24 Mo3 64.6(7) . 6_554 ?
O23 O24 Mo3 69.8(5) . 6_554 ?
O17 O24 Mo3 108.1(5) 1_554 6_554 ?
O37 O24 Mo3 55.2(5) 1_554 6_554 ?
O22 O24 Mo3 76.2(5) . 6_554 ?
Mo5 O24 O27 161.8(7) . . ?
U4 O24 O27 18.9(3) . . ?
O28 O24 O27 40.9(5) 1_554 . ?
O26 O24 O27 75.3(5) 6_554 . ?
O31 O24 O27 133.2(8) . . ?
O23 O24 O27 41.2(4) . . ?
O17 O24 O27 165.2(6) 1_554 . ?
O37 O24 O27 131.0(7) 1_554 . ?
O22 O24 O27 39.5(5) . . ?
Mo3 O24 O27 86.7(3) 6_554 . ?
Mo5 O24 O36 67.8(5) . 1_554 ?
U4 O24 O36 126.6(6) . 1_554 ?
O28 O24 O36 92.8(6) 1_554 1_554 ?
O26 O24 O36 120.0(6) 6_554 1_554 ?
O31 O24 O36 106.3(8) . 1_554 ?
O23 O24 O36 161.1(6) . 1_554 ?
O17 O24 O36 53.3(4) 1_554 1_554 ?
O37 O24 O36 67.8(6) 1_554 1_554 ?
O22 O24 O36 91.9(6) . 1_554 ?
Mo3 O24 O36 119.1(4) 6_554 1_554 ?
O27 O24 O36 120.2(4) . 1_554 ?
Mo7 O25 U4 145.7(12) . . ?
Mo7 O25 O13 39.4(7) . . ?
U4 O25 O13 110.3(10) . . ?
Mo7 O25 O27 106.4(9) . . ?
U4 O25 O27 54.6(5) . . ?
O13 O25 O27 68.2(7) . . ?
Mo7 O25 O5 33.3(6) . . ?
U4 O25 O5 134.1(10) . . ?
O13 O25 O5 64.0(8) . . ?
O27 O25 O5 130.3(9) . . ?
Mo7 O25 O23 109.4(11) . . ?
U4 O25 O23 38.4(5) . . ?
O13 O25 O23 83.5(9) . . ?
O27 O25 O23 63.0(7) . . ?
O5 O25 O23 98.1(9) . . ?
Mo7 O25 O34 30.8(6) . . ?
U4 O25 O34 164.2(9) . . ?
O13 O25 O34 58.4(7) . . ?
O27 O25 O34 109.6(8) . . ?
O5 O25 O34 54.1(6) . . ?
O23 O25 O34 139.2(9) . . ?
Mo7 O25 O26 135.8(11) . 6_554 ?
U4 O25 O26 52.4(5) . 6_554 ?
O13 O25 O26 142.6(11) . 6_554 ?
O27 O25 O26 106.9(8) . 6_554 ?
O5 O25 O26 102.5(8) . 6_554 ?
O23 O25 O26 63.1(6) . 6_554 ?
O34 O25 O26 143.3(9) . 6_554 ?
Mo7 O25 O22 162.2(11) . . ?
U4 O25 O22 35.3(5) . . ?
O13 O25 O22 126.7(10) . . ?
O27 O25 O22 58.5(6) . . ?
O5 O25 O22 164.1(10) . . ?
O23 O25 O22 73.6(7) . . ?
O34 O25 O22 140.0(9) . . ?
O26 O25 O22 61.7(6) 6_554 . ?
Mo7 O25 O7 82.8(7) . 6_554 ?
U4 O25 O7 103.2(7) . 6_554 ?
O13 O25 O7 111.9(9) . 6_554 ?
O27 O25 O7 152.0(11) . 6_554 ?
O5 O25 O7 50.3(5) . 6_554 ?
O23 O25 O7 89.0(8) . 6_554 ?
O34 O25 O7 91.9(7) . 6_554 ?
O26 O25 O7 54.7(5) 6_554 6_554 ?
O22 O25 O7 115.0(7) . 6_554 ?
Mo7 O25 O35 70.9(8) . . ?
U4 O25 O35 107.2(7) . . ?
O13 O25 O35 54.8(7) . . ?
O27 O25 O35 55.0(6) . . ?
O5 O25 O35 104.1(8) . . ?
O23 O25 O35 113.7(8) . . ?
O34 O25 O35 57.6(6) . . ?
O26 O25 O35 153.3(9) 6_554 . ?
O22 O25 O35 91.7(8) . . ?
O7 O25 O35 149.5(8) 6_554 . ?
Mo7 O25 Mo4 83.3(7) . . ?
U4 O25 Mo4 83.6(5) . . ?
O13 O25 Mo4 51.6(6) . . ?
O27 O25 Mo4 29.3(4) . . ?
O5 O25 Mo4 114.3(7) . . ?
O23 O25 Mo4 87.2(6) . . ?
O34 O25 Mo4 80.6(6) . . ?
O26 O25 Mo4 135.6(7) 6_554 . ?
O22 O25 Mo4 79.3(6) . . ?
O7 O25 Mo4 163.5(7) 6_554 . ?
O35 O25 Mo4 26.9(4) . . ?
Mo3 O26 U4 155.3(9) . 5 ?
Mo3 O26 O24 146.8(9) . 5 ?
U4 O26 O24 51.1(4) 5 5 ?
Mo3 O26 O33 39.0(5) . . ?
U4 O26 O33 145.5(8) 5 . ?
O24 O26 O33 108.0(7) 5 . ?
Mo3 O26 O12 34.8(4) . . ?
U4 O26 O12 149.0(7) 5 . ?
O24 O26 O12 145.8(7) 5 . ?
O33 O26 O12 64.6(5) . . ?
Mo3 O26 O25 104.6(8) . 5 ?
U4 O26 O25 53.2(5) 5 5 ?
O24 O26 O25 104.1(7) 5 5 ?
O33 O26 O25 131.5(7) . 5 ?
O12 O26 O25 104.4(7) . 5 ?
Mo3 O26 O7 38.4(5) . . ?
U4 O26 O7 117.0(7) 5 . ?
O24 O26 O7 149.4(8) 5 . ?
O33 O26 O7 64.8(6) . . ?
O12 O26 O7 60.9(5) . . ?
O25 O26 O7 68.9(6) 5 . ?
Mo3 O26 O22 149.5(9) . 5 ?
U4 O26 O22 34.9(4) 5 5 ?
O24 O26 O22 62.0(6) 5 5 ?
O33 O26 O22 167.4(8) . 5 ?
O12 O26 O22 118.6(7) . 5 ?
O25 O26 O22 60.8(6) 5 5 ?
O7 O26 O22 127.7(8) . 5 ?
Mo3 O26 O37 95.4(8) . 5_554 ?
U4 O26 O37 108.8(7) 5 5_554 ?
O24 O26 O37 62.0(7) 5 5_554 ?
O33 O26 O37 72.5(7) . 5_554 ?
O12 O26 O37 84.5(7) . 5_554 ?
O25 O26 O37 156.0(9) 5 5_554 ?
O7 O26 O37 133.2(9) . 5_554 ?
O22 O26 O37 95.3(8) 5 5_554 ?
Mo3 O26 O23 126.2(8) . 5 ?
U4 O26 O23 36.1(4) 5 5 ?
O24 O26 O23 59.9(6) 5 5 ?
O33 O26 O23 111.8(7) . 5 ?
O12 O26 O23 154.2(7) . 5 ?
O25 O26 O23 57.4(6) 5 5 ?
O7 O26 O23 94.0(7) . 5 ?
O22 O26 O23 70.9(6) 5 5 ?
O37 O26 O23 119.7(8) 5_554 5 ?
Mo3 O26 Mo5 114.4(7) . 5 ?
U4 O26 Mo5 85.8(4) 5 5 ?
O24 O26 Mo5 34.6(4) 5 5 ?
O33 O26 Mo5 78.8(5) . 5 ?
O12 O26 Mo5 115.2(6) . 5 ?
O25 O26 Mo5 138.7(7) 5 5 ?
O7 O26 Mo5 141.3(7) . 5 ?
O22 O26 Mo5 89.2(6) 5 5 ?
O37 O26 Mo5 32.5(5) 5_554 5 ?
O23 O26 Mo5 87.6(5) 5 5 ?
Mo3 O26 O31 94.7(8) . 5 ?
U4 O26 O31 96.2(7) 5 5 ?
O24 O26 O31 52.6(7) 5 5 ?
O33 O26 O31 55.8(7) . 5 ?
O12 O26 O31 113.8(8) . 5 ?
O25 O26 O31 135.5(9) 5 5 ?
O7 O26 O31 110.6(8) . 5 ?
O22 O26 O31 114.5(8) 5 5 ?
O37 O26 O31 53.6(8) 5_554 5 ?
O23 O26 O31 78.8(7) 5 5 ?
Mo5 O26 O31 32.0(5) 5 5 ?
Mo4 O27 U4 154.4(8) . . ?
Mo4 O27 O25 99.7(7) . . ?
U4 O27 O25 55.6(5) . . ?
Mo4 O27 O18 35.0(4) . . ?
U4 O27 O18 150.3(7) . . ?
O25 O27 O18 122.8(8) . . ?
Mo4 O27 O22 130.6(8) . . ?
U4 O27 O22 37.9(4) . . ?
O25 O27 O22 65.3(7) . . ?
O18 O27 O22 112.4(7) . . ?
Mo4 O27 O23 140.0(8) . . ?
U4 O27 O23 37.4(4) . . ?
O25 O27 O23 60.0(7) . . ?
O18 O27 O23 172.3(8) . . ?
O22 O27 O23 75.2(6) . . ?
Mo4 O27 O35 30.9(5) . . ?
U4 O27 O35 123.7(7) . . ?
O25 O27 O35 71.2(7) . . ?
O18 O27 O35 53.8(6) . . ?
O22 O27 O35 105.7(7) . . ?
O23 O27 O35 125.8(7) . . ?
Mo4 O27 O28 149.4(8) . 1_554 ?
U4 O27 O28 54.3(5) . 1_554 ?
O25 O27 O28 109.9(7) . 1_554 ?
O18 O27 O28 116.8(7) . 1_554 ?
O22 O27 O28 60.3(7) . 1_554 ?
O23 O27 O28 66.0(6) . 1_554 ?
O35 O27 O28 160.9(8) . 1_554 ?
Mo4 O27 Mo6 114.2(6) . 1_554 ?
U4 O27 Mo6 88.7(4) . 1_554 ?
O25 O27 Mo6 143.4(7) . 1_554 ?
O18 O27 Mo6 83.4(5) . 1_554 ?
O22 O27 Mo6 81.7(6) . 1_554 ?
O23 O27 Mo6 97.7(6) . 1_554 ?
O35 O27 Mo6 136.5(6) . 1_554 ?
O28 O27 Mo6 35.2(4) 1_554 1_554 ?
Mo4 O27 O38 92.2(6) . 1_554 ?
U4 O27 O38 113.4(6) . 1_554 ?
O25 O27 O38 162.4(8) . 1_554 ?
O18 O27 O38 74.0(6) . 1_554 ?
O22 O27 O38 115.9(7) . 1_554 ?
O23 O27 O38 102.6(7) . 1_554 ?
O35 O27 O38 122.6(7) . 1_554 ?
O28 O27 O38 61.1(6) 1_554 1_554 ?
Mo6 O27 O38 34.3(4) 1_554 1_554 ?
Mo4 O27 O14 29.4(4) . . ?
U4 O27 O14 150.6(6) . . ?
O25 O27 O14 103.3(6) . . ?
O18 O27 O14 56.4(5) . . ?
O22 O27 O14 158.1(8) . . ?
O23 O27 O14 116.6(6) . . ?
O35 O27 O14 52.4(5) . . ?
O28 O27 O14 140.4(7) 1_554 . ?
Mo6 O27 O14 113.0(5) 1_554 . ?
O38 O27 O14 80.9(5) 1_554 . ?
Mo4 O27 O19 93.7(6) . 1_554 ?
U4 O27 O19 100.9(5) . 1_554 ?
O25 O27 O19 136.9(7) . 1_554 ?
O18 O27 O19 58.7(5) . 1_554 ?
O22 O27 O19 74.9(6) . 1_554 ?
O23 O27 O19 125.1(7) . 1_554 ?
O35 O27 O19 106.2(6) . 1_554 ?
O28 O27 O19 59.3(5) 1_554 1_554 ?
Mo6 O27 O19 33.1(3) 1_554 1_554 ?
O38 O27 O19 54.1(5) 1_554 1_554 ?
O14 O27 O19 108.1(6) . 1_554 ?
Mo6 O28 U4 122.6(9) . 1_556 ?
Mo6 O28 O24 169.2(11) . 1_556 ?
U4 O28 O24 51.0(5) 1_556 1_556 ?
Mo6 O28 O4 39.1(4) . . ?
U4 O28 O4 158.7(9) 1_556 . ?
O24 O28 O4 144.3(8) 1_556 . ?
Mo6 O28 O27 72.6(6) . 1_556 ?
U4 O28 O27 51.4(4) 1_556 1_556 ?
O24 O28 O27 102.3(7) 1_556 1_556 ?
O4 O28 O27 111.7(7) . 1_556 ?
Mo6 O28 O22 105.2(9) . 1_556 ?
U4 O28 O22 36.7(4) 1_556 1_556 ?
O24 O28 O22 64.4(7) 1_556 1_556 ?
O4 O28 O22 126.2(9) . 1_556 ?
O27 O28 O22 57.9(6) 1_556 1_556 ?
Mo6 O28 O19 31.6(5) . . ?
U4 O28 O19 99.7(7) 1_556 . ?
O24 O28 O19 137.6(9) 1_556 . ?
O4 O28 O19 59.0(6) . . ?
O27 O28 O19 60.6(6) 1_556 . ?
O22 O28 O19 74.4(7) 1_556 . ?
Mo6 O28 O38 30.9(5) . . ?
U4 O28 O38 110.0(7) 1_556 . ?
O24 O28 O38 153.7(8) 1_556 . ?
O4 O28 O38 60.0(5) . . ?
O27 O28 O38 60.5(5) 1_556 . ?
O22 O28 O38 113.1(8) 1_556 . ?
O19 O28 O38 54.3(5) . . ?
Mo6 O28 O23 123.0(8) . 1_556 ?
U4 O28 O23 33.6(4) 1_556 1_556 ?
O24 O28 O23 57.8(6) 1_556 1_556 ?
O4 O28 O23 154.1(8) . 1_556 ?
O27 O28 O23 56.7(5) 1_556 1_556 ?
O22 O28 O23 70.1(6) 1_556 1_556 ?
O19 O28 O23 117.2(7) . 1_556 ?
O38 O28 O23 96.2(7) . 1_556 ?
Mo6 O28 OW40 85.0(7) . 6_545 ?
U4 O28 OW40 92.9(6) 1_556 6_545 ?
O24 O28 OW40 103.3(7) 1_556 6_545 ?
O4 O28 OW40 95.1(6) . 6_545 ?
O27 O28 OW40 76.6(6) 1_556 6_545 ?
O22 O28 OW40 126.0(7) 1_556 6_545 ?
O19 O28 OW40 108.8(7) . 6_545 ?
O38 O28 OW40 55.5(6) . 6_545 ?
O23 O28 OW40 60.7(6) 1_556 6_545 ?
Mo6 O28 N3 95.3(8) . 5_565 ?
U4 O28 N3 126.3(9) 1_556 5_565 ?
O24 O28 N3 84.7(8) 1_556 5_565 ?
O4 O28 N3 60.3(7) . 5_565 ?
O27 O28 N3 150.6(9) 1_556 5_565 ?
O22 O28 N3 102.2(9) 1_556 5_565 ?
O19 O28 N3 94.9(8) . 5_565 ?
O38 O28 N3 120.3(8) . 5_565 ?
O23 O28 N3 141.8(9) 1_556 5_565 ?
OW40 O28 N3 130.1(9) 6_545 5_565 ?
Mo6 O28 Mo5 168.1(8) . 1_556 ?
U4 O28 Mo5 60.2(4) 1_556 1_556 ?
O24 O28 Mo5 9.5(4) 1_556 1_556 ?
O4 O28 Mo5 134.9(6) . 1_556 ?
O27 O28 Mo5 111.6(6) 1_556 1_556 ?
O22 O28 Mo5 69.9(6) 1_556 1_556 ?
O19 O28 Mo5 139.9(7) . 1_556 ?
O38 O28 Mo5 160.8(6) . 1_556 ?
O23 O28 Mo5 66.4(5) 1_556 1_556 ?
OW40 O28 Mo5 106.7(5) 6_545 1_556 ?
N3 O28 Mo5 75.7(7) 5_565 1_556 ?
U5 O29 O35 54.9(6) . 1_455 ?
U5 O29 O34 55.9(6) . 1_455 ?
O35 O29 O34 60.1(6) 1_455 1_455 ?
U5 O29 N2 140.5(11) . 1_455 ?
O35 O29 N2 88.2(8) 1_455 1_455 ?
O34 O29 N2 95.8(8) 1_455 1_455 ?
U5 O29 O32 50.1(5) . 6_554 ?
O35 O29 O32 99.1(7) 1_455 6_554 ?
O34 O29 O32 56.2(5) 1_455 6_554 ?
N2 O29 O32 139.5(8) 1_455 6_554 ?
U5 O29 O33 47.9(6) . 6_554 ?
O35 O29 O33 94.9(7) 1_455 6_554 ?
O34 O29 O33 97.0(6) 1_455 6_554 ?
N2 O29 O33 166.7(8) 1_455 6_554 ?
O32 O29 O33 52.8(5) 6_554 6_554 ?
U5 O29 OW40 148.9(10) . 6_554 ?
O35 O29 OW40 138.8(8) 1_455 6_554 ?
O34 O29 OW40 150.9(8) 1_455 6_554 ?
N2 O29 OW40 68.2(7) 1_455 6_554 ?
O32 O29 OW40 121.0(8) 6_554 6_554 ?
O33 O29 OW40 101.6(7) 6_554 6_554 ?
U5 O29 O31 47.3(7) . . ?
O35 O29 O31 48.3(7) 1_455 . ?
O34 O29 O31 94.0(8) 1_455 . ?
N2 O29 O31 119.8(9) 1_455 . ?
O32 O29 O31 93.1(7) 6_554 . ?
O33 O29 O31 55.5(7) 6_554 . ?
OW40 O29 O31 114.9(8) 6_554 . ?
U5 O29 O30 3.5(4) . . ?
O35 O29 O30 52.2(5) 1_455 . ?
O34 O29 O30 53.1(5) 1_455 . ?
N2 O29 O30 137.1(8) 1_455 . ?
O32 O29 O30 51.3(5) 6_554 . ?
O33 O29 O30 51.5(5) 6_554 . ?
OW40 O29 O30 152.3(7) 6_554 . ?
O31 O29 O30 48.1(6) . . ?
U5 O29 OW43 110.1(8) . 1_455 ?
O35 O29 OW43 103.6(7) 1_455 1_455 ?
O34 O29 OW43 56.8(5) 1_455 1_455 ?
N2 O29 OW43 61.2(6) 1_455 1_455 ?
O32 O29 OW43 78.4(6) 6_554 1_455 ?
O33 O29 OW43 130.1(7) 6_554 1_455 ?
OW40 O29 OW43 94.2(6) 6_554 1_455 ?
O31 O29 OW43 149.5(8) . 1_455 ?
O30 O29 OW43 108.0(6) . 1_455 ?
U5 O29 O37 88.6(8) . 1_554 ?
O35 O29 O37 91.4(7) 1_455 1_554 ?
O34 O29 O37 142.6(8) 1_455 1_554 ?
N2 O29 O37 107.8(7) 1_455 1_554 ?
O32 O29 O37 111.8(7) 6_554 1_554 ?
O33 O29 O37 59.2(6) 6_554 1_554 ?
OW40 O29 O37 66.4(6) 6_554 1_554 ?
O31 O29 O37 49.2(7) . 1_554 ?
O30 O29 O37 90.9(6) . 1_554 ?
OW43 O29 O37 160.6(7) 1_455 1_554 ?
U5 O29 O8 108.4(8) . 6_664 ?
O35 O29 O8 154.6(8) 1_455 6_664 ?
O34 O29 O8 130.1(8) 1_455 6_664 ?
N2 O29 O8 111.0(7) 1_455 6_664 ?
O32 O29 O8 77.3(5) 6_554 6_664 ?
O33 O29 O8 62.6(5) 6_554 6_664 ?
OW40 O29 O8 46.2(5) 6_554 6_664 ?
O31 O29 O8 106.5(8) . 6_664 ?
O30 O29 O8 111.8(6) . 6_664 ?
OW43 O29 O8 100.2(6) 1_455 6_664 ?
O37 O29 O8 67.6(6) 1_554 6_664 ?
U5 O30 O31 63.0(8) . . ?
U5 O30 O35 58.1(6) . 1_455 ?
O31 O30 O35 55.1(8) . 1_455 ?
U5 O30 O33 54.2(5) . 6_554 ?
O31 O30 O33 64.4(8) . 6_554 ?
O35 O30 O33 102.9(7) 1_455 6_554 ?
U5 O30 O32 56.4(5) . 6_554 ?
O31 O30 O32 112.4(8) . 6_554 ?
O35 O30 O32 107.8(7) 1_455 6_554 ?
O33 O30 O32 57.5(5) 6_554 6_554 ?
U5 O30 O34 57.9(5) . 1_455 ?
O31 O30 O34 109.3(9) . 1_455 ?
O35 O30 O34 62.4(6) 1_455 1_455 ?
O33 O30 O34 104.2(7) 6_554 1_455 ?
O32 O30 O34 59.6(5) 6_554 1_455 ?
U5 O30 N3 140.8(11) . 1_455 ?
O31 O30 N3 156.0(11) . 1_455 ?
O35 O30 N3 128.0(9) 1_455 1_455 ?
O33 O30 N3 126.9(9) 6_554 1_455 ?
O32 O30 N3 89.9(9) 6_554 1_455 ?
O34 O30 N3 89.2(9) 1_455 1_455 ?
U5 O30 O29 3.6(4) . . ?
O31 O30 O29 63.9(8) . . ?
O35 O30 O29 55.3(6) 1_455 . ?
O33 O30 O29 57.8(5) 6_554 . ?
O32 O30 O29 57.7(5) 6_554 . ?
O34 O30 O29 55.0(5) 1_455 . ?
N3 O30 O29 139.7(10) 1_455 . ?
U5 O30 O3 95.2(7) . 6_554 ?
O31 O30 O3 114.5(8) . 6_554 ?
O35 O30 O3 153.3(7) 1_455 6_554 ?
O33 O30 O3 54.4(5) 6_554 6_554 ?
O32 O30 O3 50.0(5) 6_554 6_554 ?
O34 O30 O3 106.2(6) 1_455 6_554 ?
N3 O30 O3 72.5(8) 1_455 6_554 ?
O29 O30 O3 98.0(6) . 6_554 ?
U5 O30 O13 86.3(6) . 1_455 ?
O31 O30 O13 99.5(8) . 1_455 ?
O35 O30 O13 45.9(6) 1_455 1_455 ?
O33 O30 O13 140.5(7) 6_554 1_455 ?
O32 O30 O13 103.7(6) 6_554 1_455 ?
O34 O30 O13 44.6(5) 1_455 1_455 ?
N3 O30 O13 82.8(9) 1_455 1_455 ?
O29 O30 O13 82.8(5) . 1_455 ?
O3 O30 O13 142.5(6) 6_554 1_455 ?
U5 O30 O9 133.9(7) . 6_554 ?
O31 O30 O9 114.1(8) . 6_554 ?
O35 O30 O9 82.1(6) 1_455 6_554 ?
O33 O30 O9 171.1(7) 6_554 6_554 ?
O32 O30 O9 128.4(6) 6_554 6_554 ?
O34 O30 O9 84.6(6) 1_455 6_554 ?
N3 O30 O9 50.9(8) 1_455 6_554 ?
O29 O30 O9 130.3(6) . 6_554 ?
O3 O30 O9 122.4(5) 6_554 6_554 ?
O13 O30 O9 47.7(5) 1_455 6_554 ?
U5 O30 O14 100.5(6) . 1_455 ?
O31 O30 O14 71.6(7) . 1_455 ?
O35 O30 O14 42.4(5) 1_455 1_455 ?
O33 O30 O14 135.6(6) 6_554 1_455 ?
O32 O30 O14 143.2(6) 6_554 1_455 ?
O34 O30 O14 84.2(5) 1_455 1_455 ?
N3 O30 O14 96.2(8) 1_455 1_455 ?
O29 O30 O14 97.7(5) . 1_455 ?
O3 O30 O14 164.2(6) 6_554 1_455 ?
O13 O30 O14 41.9(4) 1_455 1_455 ?
O9 O30 O14 45.3(4) 6_554 1_455 ?
Mo5 O31 U5 128.0(15) . . ?
Mo5 O31 O35 124.6(15) . 1_455 ?
U5 O31 O35 56.8(8) . 1_455 ?
Mo5 O31 O17 37.9(7) . 1_554 ?
U5 O31 O17 129.2(13) . 1_554 ?
O35 O31 O17 92.0(11) 1_455 1_554 ?
Mo5 O31 O30 159.8(16) . . ?
U5 O31 O30 37.5(5) . . ?
O35 O31 O30 64.1(9) 1_455 . ?
O17 O31 O30 156.1(13) 1_554 . ?
Mo5 O31 O24 39.4(7) . . ?
U5 O31 O24 148.0(13) . . ?
O35 O31 O24 152.9(14) 1_455 . ?
O17 O31 O24 63.4(8) 1_554 . ?
O30 O31 O24 139.9(13) . . ?
Mo5 O31 O37 34.1(7) . 1_554 ?
U5 O31 O37 95.6(11) . 1_554 ?
O35 O31 O37 119.8(13) 1_455 1_554 ?
O17 O31 O37 64.0(9) 1_554 1_554 ?
O30 O31 O37 126.3(12) . 1_554 ?
O24 O31 O37 61.4(9) . 1_554 ?
Mo5 O31 O33 100.8(12) . 6_554 ?
U5 O31 O33 48.7(6) . 6_554 ?
O35 O31 O33 105.5(11) 1_455 6_554 ?
O17 O31 O33 133.2(12) 1_554 6_554 ?
O30 O31 O33 59.2(7) . 6_554 ?
O24 O31 O33 100.0(10) . 6_554 ?
O37 O31 O33 69.7(9) 1_554 6_554 ?
Mo5 O31 O18 91.0(11) . 1_455 ?
U5 O31 O18 104.1(10) . 1_455 ?
O35 O31 O18 47.9(7) 1_455 1_455 ?
O17 O31 O18 53.2(7) 1_554 1_455 ?
O30 O31 O18 105.7(10) . 1_455 ?
O24 O31 O18 105.2(10) . 1_455 ?
O37 O31 O18 112.0(11) 1_554 1_455 ?
O33 O31 O18 151.8(12) 6_554 1_455 ?
Mo5 O31 O29 100.0(12) . . ?
U5 O31 O29 30.7(5) . . ?
O35 O31 O29 58.5(8) 1_455 . ?
O17 O31 O29 100.1(10) 1_554 . ?
O30 O31 O29 68.0(8) . . ?
O24 O31 O29 133.2(11) . . ?
O37 O31 O29 71.9(9) 1_554 . ?
O33 O31 O29 58.0(7) 6_554 . ?
O18 O31 O29 94.9(9) 1_455 . ?
Mo5 O31 O26 66.1(9) . 6_554 ?
U5 O31 O26 98.6(9) . 6_554 ?
O35 O31 O26 155.2(12) 1_455 6_554 ?
O17 O31 O26 103.5(10) 1_554 6_554 ?
O30 O31 O26 98.9(10) . 6_554 ?
O24 O31 O26 50.4(6) . 6_554 ?
O37 O31 O26 54.2(7) 1_554 6_554 ?
O33 O31 O26 49.9(6) 6_554 6_554 ?
O18 O31 O26 154.8(11) 1_455 6_554 ?
O29 O31 O26 99.2(9) . 6_554 ?
Mo5 O31 Mo4 115.7(12) . 1_455 ?
U5 O31 Mo4 80.2(8) . 1_455 ?
O35 O31 Mo4 23.9(5) 1_455 1_455 ?
O17 O31 Mo4 78.3(8) 1_554 1_455 ?
O30 O31 Mo4 79.3(8) . 1_455 ?
O24 O31 Mo4 130.9(10) . 1_455 ?
O37 O31 Mo4 127.2(11) 1_554 1_455 ?
O33 O31 Mo4 128.9(10) 6_554 1_455 ?
O18 O31 Mo4 26.8(4) 1_455 1_455 ?
O29 O31 Mo4 80.5(8) . 1_455 ?
O26 O31 Mo4 178.2(10) 6_554 1_455 ?
Mo1 O32 U5 128.5(7) . 5 ?
Mo1 O32 O33 76.1(6) . . ?
U5 O32 O33 53.3(4) 5 . ?
Mo1 O32 O3 38.0(5) . . ?
U5 O32 O3 103.2(6) 5 . ?
O33 O32 O3 65.1(6) . . ?
Mo1 O32 O30 113.4(7) . 5 ?
U5 O32 O30 37.0(4) 5 5 ?
O33 O32 O30 61.4(5) . 5 ?
O3 O32 O30 76.9(6) . 5 ?
Mo1 O32 O34 167.1(8) . 5_565 ?
U5 O32 O34 55.3(4) 5 5_565 ?
O33 O32 O34 108.5(7) . 5_565 ?
O3 O32 O34 132.2(7) . 5_565 ?
O30 O32 O34 61.2(6) 5 5_565 ?
Mo1 O32 O21 37.1(4) . . ?
U5 O32 O21 165.2(7) 5 . ?
O33 O32 O21 113.0(6) . . ?
O3 O32 O21 62.9(5) . . ?
O30 O32 O21 135.2(7) 5 . ?
O34 O32 O21 137.5(6) 5_565 . ?
Mo1 O32 N1 114.4(8) . . ?
U5 O32 N1 117.1(8) 5 . ?
O33 O32 N1 166.1(8) . . ?
O3 O32 N1 128.8(8) . . ?
O30 O32 N1 118.2(8) 5 . ?
O34 O32 N1 63.4(7) 5_565 . ?
O21 O32 N1 77.4(7) . . ?
Mo1 O32 O29 131.2(7) . 5 ?
U5 O32 O29 34.2(4) 5 5 ?
O33 O32 O29 63.8(6) . 5 ?
O3 O32 O29 128.0(7) . 5 ?
O30 O32 O29 71.0(5) 5 5 ?
O34 O32 O29 60.0(6) 5_565 5 ?
O21 O32 O29 150.8(7) . 5 ?
N1 O32 O29 102.6(8) . 5 ?
Mo1 O32 O10 31.6(4) . . ?
U5 O32 O10 107.5(5) 5 . ?
O33 O32 O10 56.1(5) . . ?
O3 O32 O10 57.0(5) . . ?
O30 O32 O10 112.8(6) 5 . ?
O34 O32 O10 159.9(7) 5_565 . ?
O21 O32 O10 61.3(4) . . ?
N1 O32 O10 128.5(8) . . ?
O29 O32 O10 100.0(6) 5 . ?
Mo1 O32 N4 98.0(7) . 1_655 ?
U5 O32 N4 100.8(5) 5 1_655 ?
O33 O32 N4 102.2(6) . 1_655 ?
O3 O32 N4 134.8(7) . 1_655 ?
O30 O32 N4 137.4(6) 5 1_655 ?
O34 O32 N4 92.9(6) 5_565 1_655 ?
O21 O32 N4 87.1(6) . 1_655 ?
N1 O32 N4 68.3(8) . 1_655 ?
O29 O32 N4 66.6(6) 5 1_655 ?
O10 O32 N4 79.6(6) . 1_655 ?
Mo1 O32 OW43 140.7(7) . 5_565 ?
U5 O32 OW43 80.0(4) 5 5_565 ?
O33 O32 OW43 118.5(6) . 5_565 ?
O3 O32 OW43 176.3(6) . 5_565 ?
O30 O32 OW43 105.1(5) 5 5_565 ?
O34 O32 OW43 48.3(5) 5_565 5_565 ?
O21 O32 OW43 114.0(5) . 5_565 ?
N1 O32 OW43 47.6(7) . 5_565 ?
O29 O32 OW43 55.7(5) 5 5_565 ?
O10 O32 OW43 124.0(5) . 5_565 ?
N4 O32 OW43 45.2(5) 1_655 5_565 ?
Mo3 O33 U5 165.8(9) . 5 ?
Mo3 O33 O32 138.9(9) . . ?
U5 O33 O32 55.2(4) 5 . ?
Mo3 O33 O10 71.6(6) . . ?
U5 O33 O10 122.2(7) 5 . ?
O32 O33 O10 69.4(6) . . ?
Mo3 O33 O26 37.1(5) . . ?
U5 O33 O26 128.8(7) 5 . ?
O32 O33 O26 170.7(8) . . ?
O10 O33 O26 108.5(7) . . ?
Mo3 O33 O30 140.4(9) . 5 ?
U5 O33 O30 36.9(4) 5 5 ?
O32 O33 O30 61.1(5) . 5 ?
O10 O33 O30 124.4(7) . 5 ?
O26 O33 O30 116.3(7) . 5 ?
Mo3 O33 Mo1 102.4(7) . . ?
U5 O33 Mo1 91.5(5) 5 . ?
O32 O33 Mo1 36.7(3) . . ?
O10 O33 Mo1 38.6(4) . . ?
O26 O33 Mo1 137.0(7) . . ?
O30 O33 Mo1 85.8(5) 5 . ?
Mo3 O33 O3 91.7(7) . . ?
U5 O33 O3 98.5(6) 5 . ?
O32 O33 O3 57.2(5) . . ?
O10 O33 O3 59.0(6) . . ?
O26 O33 O3 113.7(7) . . ?
O30 O33 O3 73.4(6) 5 . ?
Mo1 O33 O3 34.3(4) . . ?
Mo3 O33 O7 34.8(5) . . ?
U5 O33 O7 150.4(7) 5 . ?
O32 O33 O7 112.9(7) . . ?
O10 O33 O7 64.1(6) . . ?
O26 O33 O7 59.2(6) . . ?
O30 O33 O7 113.9(7) 5 . ?
Mo1 O33 O7 78.4(5) . . ?
O3 O33 O7 58.1(6) . . ?
Mo3 O33 O31 111.5(9) . 5 ?
U5 O33 O31 54.5(7) 5 5 ?
O32 O33 O31 108.6(9) . 5 ?
O10 O33 O31 174.6(10) . 5 ?
O26 O33 O31 74.4(8) . 5 ?
O30 O33 O31 56.4(8) 5 5 ?
Mo1 O33 O31 141.4(9) . 5 ?
O3 O33 O31 124.5(9) . 5 ?
O7 O33 O31 121.0(9) . 5 ?
Mo3 O33 O12 32.2(4) . . ?
U5 O33 O12 151.4(7) 5 . ?
O32 O33 O12 121.2(7) . . ?
O10 O33 O12 54.4(5) . . ?
O26 O33 O12 60.0(5) . . ?
O30 O33 O12 171.7(7) 5 . ?
Mo1 O33 O12 92.7(5) . . ?
O3 O33 O12 100.9(6) . . ?
O7 O33 O12 57.8(5) . . ?
O31 O33 O12 125.8(8) 5 . ?
Mo3 O33 O29 144.0(8) . 5 ?
U5 O33 O29 33.9(4) 5 5 ?
O32 O33 O29 63.4(6) . 5 ?
O10 O33 O29 108.4(7) . 5 ?
O26 O33 O29 125.0(7) . 5 ?
O30 O33 O29 70.8(6) 5 5 ?
Mo1 O33 O29 96.4(6) . 5 ?
O3 O33 O29 119.9(7) . 5 ?
O7 O33 O29 172.4(8) . 5 ?
O31 O33 O29 66.5(8) 5 5 ?
O12 O33 O29 117.5(7) . 5 ?
Mo7 O34 U5 130.6(9) . 1_655 ?
Mo7 O34 O13 36.7(6) . . ?
U5 O34 O13 104.8(8) 1_655 . ?
Mo7 O34 O5 40.9(6) . . ?
U5 O34 O5 170.7(9) 1_655 . ?
O13 O34 O5 66.0(8) . . ?
Mo7 O34 O32 176.9(10) . 6_654 ?
U5 O34 O32 52.4(4) 1_655 6_654 ?
O13 O34 O32 144.3(9) . 6_654 ?
O5 O34 O32 136.0(8) . 6_654 ?
Mo7 O34 O30 122.4(9) . 1_655 ?
U5 O34 O30 36.1(4) 1_655 1_655 ?
O13 O34 O30 86.1(8) . 1_655 ?
O5 O34 O30 139.8(8) . 1_655 ?
O32 O34 O30 59.3(5) 6_654 1_655 ?
Mo7 O34 O25 29.6(5) . . ?
U5 O34 O25 112.0(7) 1_655 . ?
O13 O34 O25 54.7(7) . . ?
O5 O34 O25 62.1(7) . . ?
O32 O34 O25 152.6(8) 6_654 . ?
O30 O34 O25 124.3(8) 1_655 . ?
Mo7 O34 O29 119.0(9) . 1_655 ?
U5 O34 O29 35.8(4) 1_655 1_655 ?
O13 O34 O29 116.4(9) . 1_655 ?
O5 O34 O29 145.8(8) . 1_655 ?
O32 O34 O29 63.8(6) 6_654 1_655 ?
O30 O34 O29 71.9(6) 1_655 1_655 ?
O25 O34 O29 90.6(7) . 1_655 ?
Mo7 O34 O35 78.7(7) . . ?
U5 O34 O35 52.0(5) 1_655 . ?
O13 O34 O35 57.8(7) . . ?
O5 O34 O35 119.0(8) . . ?
O32 O34 O35 104.3(7) 6_654 . ?
O30 O34 O35 58.1(6) 1_655 . ?
O25 O34 O35 67.2(6) . . ?
O29 O34 O35 59.9(6) 1_655 . ?
Mo7 O34 N1 117.2(10) . 6_654 ?
U5 O34 N1 111.1(8) 1_655 6_654 ?
O13 O34 N1 140.2(10) . 6_654 ?
O5 O34 N1 78.1(8) . 6_654 ?
O32 O34 N1 60.1(7) 6_654 6_654 ?
O30 O34 N1 113.6(8) 1_655 6_654 ?
O25 O34 N1 121.8(9) . 6_654 ?
O29 O34 N1 102.9(9) 1_655 6_654 ?
O35 O34 N1 161.9(10) . 6_654 ?
Mo7 O34 OW43 90.7(7) . . ?
U5 O34 OW43 104.7(7) 1_655 . ?
O13 O34 OW43 126.0(9) . . ?
O5 O34 OW43 80.9(7) . . ?
O32 O34 OW43 89.0(6) 6_654 . ?
O30 O34 OW43 139.0(8) 1_655 . ?
O25 O34 OW43 72.5(6) . . ?
O29 O34 OW43 70.8(6) 1_655 . ?
O35 O34 OW43 114.0(7) . . ?
N1 O34 OW43 60.1(7) 6_654 . ?
Mo7 O34 O36 79.9(7) . 6_654 ?
U5 O34 O36 122.4(6) 1_655 6_654 ?
O13 O34 O36 70.0(7) . 6_654 ?
O5 O34 O36 57.1(6) . 6_654 ?
O32 O34 O36 97.7(6) 6_654 6_654 ?
O30 O34 O36 87.2(5) 1_655 6_654 ?
O25 O34 O36 109.4(7) . 6_654 ?
O29 O34 O36 157.1(7) 1_655 6_654 ?
O35 O34 O36 116.8(7) . 6_654 ?
N1 O34 O36 76.5(7) 6_654 6_654 ?
OW43 O34 O36 125.0(7) . 6_654 ?
Mo4 O35 U5 168.5(11) . 1_655 ?
Mo4 O35 O18 39.4(6) . . ?
U5 O35 O18 139.9(9) 1_655 . ?
Mo4 O35 O31 114.8(11) . 1_655 ?
U5 O35 O31 59.7(8) 1_655 1_655 ?
O18 O35 O31 81.4(10) . 1_655 ?
Mo4 O35 O14 42.0(6) . . ?
U5 O35 O14 126.9(8) 1_655 . ?
O18 O35 O14 65.1(7) . . ?
O31 O35 O14 99.8(10) 1_655 . ?
Mo4 O35 O13 74.5(9) . . ?
U5 O35 O13 103.7(8) 1_655 . ?
O18 O35 O13 113.8(9) . . ?
O31 O35 O13 142.6(12) 1_655 . ?
O14 O35 O13 61.7(7) . . ?
Mo4 O35 O30 132.1(10) . 1_655 ?
U5 O35 O30 36.8(4) 1_655 1_655 ?
O18 O35 O30 130.9(9) . 1_655 ?
O31 O35 O30 60.7(9) 1_655 1_655 ?
O14 O35 O30 90.2(7) . 1_655 ?
O13 O35 O30 85.7(8) . 1_655 ?
Mo4 O35 O27 34.2(5) . . ?
U5 O35 O27 155.4(8) 1_655 . ?
O18 O35 O27 60.8(7) . . ?
O31 O35 O27 142.1(11) 1_655 . ?
O14 O35 O27 69.1(7) . . ?
O13 O35 O27 65.3(7) . . ?
O30 O35 O27 149.7(8) 1_655 . ?
Mo4 O35 O29 155.4(11) . 1_655 ?
U5 O35 O29 35.8(4) 1_655 1_655 ?
O18 O35 O29 127.5(9) . 1_655 ?
O31 O35 O29 73.2(9) 1_655 1_655 ?
O14 O35 O29 162.7(9) . 1_655 ?
O13 O35 O29 114.3(9) . 1_655 ?
O30 O35 O29 72.5(6) 1_655 1_655 ?
O27 O35 O29 126.1(8) . 1_655 ?
Mo4 O35 O34 128.9(10) . . ?
U5 O35 O34 52.9(5) 1_655 . ?
O18 O35 O34 166.9(10) . . ?
O31 O35 O34 111.6(10) 1_655 . ?
O14 O35 O34 110.5(8) . . ?
O13 O35 O34 55.6(7) . . ?
O30 O35 O34 59.6(6) 1_655 . ?
O27 O35 O34 106.1(7) . . ?
O29 O35 O34 59.9(6) 1_655 . ?
Mo4 O35 Mo7 97.9(8) . . ?
U5 O35 Mo7 85.2(5) 1_655 . ?
O18 O35 Mo7 134.7(9) . . ?
O31 O35 Mo7 143.5(10) 1_655 . ?
O14 O35 Mo7 93.8(7) . . ?
O13 O35 Mo7 32.1(5) . . ?
O30 O35 Mo7 85.7(6) 1_655 . ?
O27 O35 Mo7 74.4(5) . . ?
O29 O35 Mo7 83.9(6) 1_655 . ?
O34 O35 Mo7 32.3(4) . . ?
Mo4 O35 O25 85.7(8) . . ?
U5 O35 O25 101.9(7) 1_655 . ?
O18 O35 O25 112.7(9) . . ?
O31 O35 O25 157.1(11) 1_655 . ?
O14 O35 O25 102.5(8) . . ?
O13 O35 O25 49.8(7) . . ?
O30 O35 O25 113.8(8) 1_655 . ?
O27 O35 O25 53.8(6) . . ?
O29 O35 O25 84.0(7) 1_655 . ?
O34 O35 O25 55.1(6) . . ?
Mo7 O35 O25 29.8(4) . . ?
Mo2 O36 O6 39.4(6) . . ?
Mo2 O36 O11 35.7(5) . . ?
O6 O36 O11 67.3(6) . . ?
Mo2 O36 O20 37.9(5) . . ?
O6 O36 O20 58.9(6) . . ?
O11 O36 O20 64.4(6) . . ?
Mo2 O36 N3 139.2(13) . 5_565 ?
O6 O36 N3 167.6(12) . 5_565 ?
O11 O36 N3 106.6(10) . 5_565 ?
O20 O36 N3 129.4(12) . 5_565 ?
Mo2 O36 O5 71.0(7) . 5_565 ?
O6 O36 O5 53.1(6) . 5_565 ?
O11 O36 O5 66.7(5) . 5_565 ?
O20 O36 O5 106.5(7) . 5_565 ?
N3 O36 O5 114.8(10) 5_565 5_565 ?
Mo2 O36 OW44 103.8(8) . 1_565 ?
O6 O36 OW44 66.1(6) . 1_565 ?
O11 O36 OW44 132.4(7) . 1_565 ?
O20 O36 OW44 98.6(7) . 1_565 ?
N3 O36 OW44 117.0(10) 5_565 1_565 ?
O5 O36 OW44 77.9(6) 5_565 1_565 ?
Mo2 O36 O9 86.0(7) . . ?
O6 O36 O9 118.3(7) . . ?
O11 O36 O9 52.0(5) . . ?
O20 O36 O9 98.7(7) . . ?
N3 O36 O9 54.7(9) 5_565 . ?
O5 O36 O9 90.7(6) 5_565 . ?
OW44 O36 O9 161.4(7) 1_565 . ?
Mo2 O36 O17 88.6(7) . . ?
O6 O36 O17 101.1(7) . . ?
O11 O36 O17 105.7(6) . . ?
O20 O36 O17 50.9(5) . . ?
N3 O36 O17 90.9(10) 5_565 . ?
O5 O36 O17 154.2(7) 5_565 . ?
OW44 O36 O17 92.4(6) 1_565 . ?
O9 O36 O17 103.8(6) . . ?
Mo2 O36 O13 73.2(7) . 5_565 ?
O6 O36 O13 83.9(7) . 5_565 ?
O11 O36 O13 43.8(5) . 5_565 ?
O20 O36 O13 107.8(7) . 5_565 ?
N3 O36 O13 84.5(10) 5_565 5_565 ?
O5 O36 O13 44.3(5) 5_565 5_565 ?
OW44 O36 O13 120.8(7) 1_565 5_565 ?
O9 O36 O13 46.4(5) . 5_565 ?
O17 O36 O13 144.7(7) . 5_565 ?
Mo2 O36 O34 103.5(8) . 5_565 ?
O6 O36 O34 92.5(7) . 5_565 ?
O11 O36 O34 81.5(5) . 5_565 ?
O20 O36 O34 141.4(7) . 5_565 ?
N3 O36 O34 75.7(10) 5_565 5_565 ?
O5 O36 O34 39.5(4) 5_565 5_565 ?
OW44 O36 O34 91.1(6) 1_565 5_565 ?
O9 O36 O34 71.0(5) . 5_565 ?
O17 O36 O34 166.2(6) . 5_565 ?
O13 O36 O34 38.5(4) 5_565 5_565 ?
Mo2 O36 O15 73.4(7) . 1_455 ?
O6 O36 O15 107.9(7) . 1_455 ?
O11 O36 O15 70.4(5) . 1_455 ?
O20 O36 O15 50.9(5) . 1_455 ?
N3 O36 O15 78.8(10) 5_565 1_455 ?
O5 O36 O15 137.0(6) 5_565 1_455 ?
OW44 O36 O15 134.5(6) 1_565 1_455 ?
O9 O36 O15 63.2(4) . 1_455 ?
O17 O36 O15 42.8(4) . 1_455 ?
O13 O36 O15 102.2(6) 5_565 1_455 ?
O34 O36 O15 134.2(6) 5_565 1_455 ?
Mo5 O37 O31 36.8(8) 1_556 1_556 ?
Mo5 O37 O24 35.3(6) 1_556 1_556 ?
O31 O37 O24 57.6(8) 1_556 1_556 ?
Mo5 O37 O17 29.0(5) 1_556 . ?
O31 O37 O17 55.0(8) 1_556 . ?
O24 O37 O17 58.9(6) 1_556 . ?
Mo5 O37 O26 81.7(10) 1_556 6 ?
O31 O37 O26 72.3(9) 1_556 6 ?
O24 O37 O26 55.5(6) 1_556 6 ?
O17 O37 O26 110.5(9) . 6 ?
Mo5 O37 OW44 114.5(11) 1_556 1_565 ?
O31 O37 OW44 148.4(11) 1_556 1_565 ?
O24 O37 OW44 91.1(8) 1_556 1_565 ?
O17 O37 OW44 107.6(8) . 1_565 ?
O26 O37 OW44 94.2(8) 6 1_565 ?
Mo5 O37 O33 89.9(10) 1_556 6 ?
O31 O37 O33 55.8(8) 1_556 6 ?
O24 O37 O33 89.2(8) 1_556 6 ?
O17 O37 O33 110.5(9) . 6 ?
O26 O37 O33 51.0(6) 6 6 ?
OW44 O37 O33 135.4(9) 1_565 6 ?
Mo5 O37 Mo3 99.7(10) 1_556 6 ?
O31 O37 Mo3 75.4(8) 1_556 6 ?
O24 O37 Mo3 81.9(7) 1_556 6 ?
O17 O37 Mo3 127.5(8) . 6 ?
O26 O37 Mo3 28.7(4) 6 6 ?
OW44 O37 Mo3 106.5(7) 1_565 6 ?
O33 O37 Mo3 29.7(4) 6 6 ?
Mo5 O37 O29 90.0(10) 1_556 1_556 ?
O31 O37 O29 58.9(8) 1_556 1_556 ?
O24 O37 O29 116.3(9) 1_556 1_556 ?
O17 O37 O29 87.7(7) . 1_556 ?
O26 O37 O29 101.7(8) 6 1_556 ?
OW44 O37 O29 152.6(9) 1_565 1_556 ?
O33 O37 O29 51.3(5) 6 1_556 ?
Mo3 O37 O29 79.6(6) 6 1_556 ?
Mo5 O37 O38 153.3(11) 1_556 1_565 ?
O31 O37 O38 156.3(11) 1_556 1_565 ?
O24 O37 O38 145.8(9) 1_556 1_565 ?
O17 O37 O38 125.4(8) . 1_565 ?
O26 O37 O38 121.1(9) 6 1_565 ?
OW44 O37 O38 54.8(5) 1_565 1_565 ?
O33 O37 O38 114.9(8) 6 1_565 ?
Mo3 O37 O38 106.8(7) 6 1_565 ?
O29 O37 O38 97.8(7) 1_556 1_565 ?
Mo5 O37 O20 74.7(8) 1_556 . ?
O31 O37 O20 95.0(9) 1_556 . ?
O24 O37 O20 97.9(8) 1_556 . ?
O17 O37 O20 45.9(5) . . ?
O26 O37 O20 153.4(9) 6 . ?
OW44 O37 O20 84.7(7) 1_565 . ?
O33 O37 O20 139.3(9) 6 . ?
Mo3 O37 O20 168.8(8) 6 . ?
O29 O37 O20 90.6(7) 1_556 . ?
O38 O37 O20 79.6(6) 1_565 . ?
Mo5 O37 OW40 131.7(12) 1_556 6 ?
O31 O37 OW40 109.0(10) 1_556 6 ?
O24 O37 OW40 166.0(10) 1_556 6 ?
O17 O37 OW40 111.3(8) . 6 ?
O26 O37 OW40 127.5(9) 6 6 ?
OW44 O37 OW40 102.0(7) 1_565 6 ?
O33 O37 OW40 85.1(7) 6 6 ?
Mo3 O37 OW40 99.1(6) 6 6 ?
O29 O37 OW40 50.7(5) 1_556 6 ?
O38 O37 OW40 47.4(5) 1_565 6 ?
O20 O37 OW40 78.4(6) . 6 ?
Mo6 O38 O19 37.0(4) . . ?
Mo6 O38 O4 36.0(4) . . ?
O19 O38 O4 60.1(5) . . ?
Mo6 O38 O27 71.1(6) . 1_556 ?
O19 O38 O27 62.0(6) . 1_556 ?
O4 O38 O27 107.0(7) . 1_556 ?
Mo6 O38 O28 31.4(5) . . ?
O19 O38 O28 60.8(6) . . ?
O4 O38 O28 56.6(5) . . ?
O27 O38 O28 58.4(5) 1_556 . ?
Mo6 O38 OW44 130.4(8) . . ?
O19 O38 OW44 109.9(7) . . ?
O4 O38 OW44 102.8(6) . . ?
O27 O38 OW44 136.4(7) 1_556 . ?
O28 O38 OW44 159.4(7) . . ?
Mo6 O38 O2 75.9(6) . . ?
O19 O38 O2 64.7(6) . . ?
O4 O38 O2 54.7(5) . . ?
O27 O38 O2 124.6(8) 1_556 . ?
O28 O38 O2 106.3(7) . . ?
OW44 O38 O2 54.6(5) . . ?
Mo6 O38 OW40 99.4(8) . 6_545 ?
O19 O38 OW40 129.0(8) . 6_545 ?
O4 O38 OW40 102.6(7) . 6_545 ?
O27 O38 OW40 82.5(6) 1_556 6_545 ?
O28 O38 OW40 69.7(6) . 6_545 ?
OW44 O38 OW40 121.0(7) . 6_545 ?
O2 O38 OW40 146.9(8) . 6_545 ?
Mo6 O38 O18 86.2(7) . 1_556 ?
O19 O38 O18 52.1(5) . 1_556 ?
O4 O38 O18 111.4(7) . 1_556 ?
O27 O38 O18 48.7(5) 1_556 1_556 ?
O28 O38 O18 95.6(7) . 1_556 ?
OW44 O38 O18 91.0(6) . 1_556 ?
O2 O38 O18 86.6(6) . 1_556 ?
OW40 O38 O18 126.2(7) 6_545 1_556 ?
Mo6 O38 Mo4 91.7(6) . 1_556 ?
O19 O38 Mo4 67.3(5) . 1_556 ?
O4 O38 Mo4 125.5(6) . 1_556 ?
O27 O38 Mo4 29.4(3) 1_556 1_556 ?
O28 O38 Mo4 86.8(5) . 1_556 ?
OW44 O38 Mo4 107.1(6) . 1_556 ?
O2 O38 Mo4 113.2(6) . 1_556 ?
OW40 O38 Mo4 99.5(6) 6_545 1_556 ?
O18 O38 Mo4 26.7(3) 1_556 1_556 ?
Mo6 O38 O6 87.5(7) . 1_545 ?
O19 O38 O6 100.4(7) . 1_545 ?
O4 O38 O6 51.6(5) . 1_545 ?
O27 O38 O6 158.5(7) 1_556 1_545 ?
O28 O38 O6 103.2(6) . 1_545 ?
OW44 O38 O6 58.7(5) . 1_545 ?
O2 O38 O6 45.5(5) . 1_545 ?
OW40 O38 O6 102.1(6) 6_545 1_545 ?
O18 O38 O6 131.6(6) 1_556 1_545 ?
Mo4 O38 O6 158.1(6) 1_556 1_545 ?
Mo6 O38 O37 152.3(9) . 1_545 ?
O19 O38 O37 165.1(8) . 1_545 ?
O4 O38 O37 121.1(7) . 1_545 ?
O27 O38 O37 126.3(7) 1_556 1_545 ?
O28 O38 O37 133.5(8) . 1_545 ?
OW44 O38 O37 55.3(6) . 1_545 ?
O2 O38 O37 103.1(7) . 1_545 ?
OW40 O38 O37 65.9(6) 6_545 1_545 ?
O18 O38 O37 121.5(7) 1_556 1_545 ?
Mo4 O38 O37 113.3(6) 1_556 1_545 ?
O6 O38 O37 73.8(6) 1_545 1_545 ?
O8 OW40 O29 78.2(7) 1_655 5 ?
O8 OW40 O23 72.7(6) 1_655 5_665 ?
O29 OW40 O23 126.2(7) 5 5_665 ?
O8 OW40 N2 127.1(8) 1_655 5_565 ?
O29 OW40 N2 53.6(6) 5 5_565 ?
O23 OW40 N2 116.7(7) 5_665 5_565 ?
O8 OW40 O38 84.5(7) 1_655 5_664 ?
O29 OW40 O38 129.2(8) 5 5_664 ?
O23 OW40 O38 92.0(6) 5_665 5_664 ?
N2 OW40 O38 141.2(8) 5_565 5_664 ?
O8 OW40 O28 107.9(7) 1_655 5_664 ?
O29 OW40 O28 173.5(8) 5 5_664 ?
O23 OW40 O28 55.6(5) 5_665 5_664 ?
N2 OW40 O28 119.9(7) 5_565 5_664 ?
O38 OW40 O28 54.8(6) 5_664 5_664 ?
O8 OW40 N4 58.4(7) 1_655 1_655 ?
O29 OW40 N4 68.7(7) 5 1_655 ?
O23 OW40 N4 57.6(6) 5_665 1_655 ?
N2 OW40 N4 82.4(6) 5_565 1_655 ?
O38 OW40 N4 136.4(8) 5_664 1_655 ?
O28 OW40 N4 112.4(7) 5_664 1_655 ?
O8 OW40 Mo6 100.9(6) 1_655 5_664 ?
O29 OW40 Mo6 154.5(7) 5 5_664 ?
O23 OW40 Mo6 76.4(5) 5_665 5_664 ?
N2 OW40 Mo6 131.9(6) 5_565 5_664 ?
O38 OW40 Mo6 27.4(4) 5_664 5_664 ?
O28 OW40 Mo6 28.1(3) 5_664 5_664 ?
N4 OW40 Mo6 132.8(7) 1_655 5_664 ?
O8 OW40 O37 76.7(7) 1_655 5_554 ?
O29 OW40 O37 62.9(6) 5 5_554 ?
O23 OW40 O37 144.1(8) 5_665 5_554 ?
N2 OW40 O37 96.5(7) 5_565 5_554 ?
O38 OW40 O37 66.7(6) 5_664 5_554 ?
O28 OW40 O37 119.9(7) 5_664 5_554 ?
N4 OW40 O37 118.8(7) 1_655 5_554 ?
Mo6 OW40 O37 91.9(5) 5_664 5_554 ?
O8 OW40 O27 62.5(5) 1_655 5_665 ?
O29 OW40 O27 140.5(7) 5 5_665 ?
O23 OW40 O27 45.8(4) 5_665 5_665 ?
N2 OW40 O27 160.2(7) 5_565 5_665 ?
O38 OW40 O27 48.3(5) 5_664 5_665 ?
O28 OW40 O27 45.7(4) 5_664 5_665 ?
N4 OW40 O27 91.4(6) 1_655 5_665 ?
Mo6 OW40 O27 44.6(3) 5_664 5_665 ?
O37 OW40 O27 103.0(6) 5_554 5_665 ?
O8 OW40 U4 81.9(6) 1_655 5_665 ?
O29 OW40 U4 148.0(7) 5 5_665 ?
O23 OW40 U4 22.1(3) 5_665 5_665 ?
N2 OW40 U4 127.4(6) 5_565 5_665 ?
O38 OW40 U4 72.7(5) 5_664 5_665 ?
O28 OW40 U4 34.6(3) 5_664 5_665 ?
N4 OW40 U4 79.6(5) 1_655 5_665 ?
Mo6 OW40 U4 54.4(2) 5_664 5_665 ?
O37 OW40 U4 135.3(6) 5_554 5_665 ?
O27 OW40 U4 32.8(3) 5_665 5_665 ?
O8 OW40 OW43 88.8(6) 1_655 5_565 ?
O29 OW40 OW43 45.5(5) 5 5_565 ?
O23 OW40 OW43 89.3(5) 5_665 5_565 ?
N2 OW40 OW43 43.0(4) 5_565 5_565 ?
O38 OW40 OW43 172.5(7) 5_664 5_565 ?
O28 OW40 OW43 131.2(6) 5_664 5_565 ?
N4 OW40 OW43 40.0(5) 1_655 5_565 ?
Mo6 OW40 OW43 159.2(5) 5_664 5_565 ?
O37 OW40 OW43 108.4(6) 5_554 5_565 ?
O27 OW40 OW43 130.7(5) 5_665 5_565 ?
U4 OW40 OW43 109.9(4) 5_665 5_565 ?
OW42 OW41 N1 72.2(8) . . ?
OW42 OW41 OW44 128.1(7) . 1_565 ?
N1 OW41 OW44 59.8(6) . 1_565 ?
OW42 OW41 N2 101.9(6) . 1_556 ?
N1 OW41 N2 107.5(8) . 1_556 ?
OW44 OW41 N2 76.6(5) 1_565 1_556 ?
OW42 OW41 O15 123.9(6) . 1_565 ?
N1 OW41 O15 95.1(7) . 1_565 ?
OW44 OW41 O15 81.0(5) 1_565 1_565 ?
N2 OW41 O15 133.5(6) 1_556 1_565 ?
OW42 OW41 O2 121.7(7) . 1_565 ?
N1 OW41 O2 56.8(6) . 1_565 ?
OW44 OW41 O2 42.4(4) 1_565 1_565 ?
N2 OW41 O2 118.0(6) 1_556 1_565 ?
O15 OW41 O2 45.7(4) 1_565 1_565 ?
OW42 OW41 O28 75.0(5) . 1_665 ?
N1 OW41 O28 145.8(8) . 1_665 ?
OW44 OW41 O28 154.3(6) 1_565 1_665 ?
N2 OW41 O28 88.6(5) 1_556 1_665 ?
O15 OW41 O28 94.9(5) 1_565 1_665 ?
O2 OW41 O28 140.6(6) 1_565 1_665 ?
OW42 OW41 OW40 80.4(5) . 6_655 ?
N1 OW41 OW40 136.4(7) . 6_655 ?
OW44 OW41 OW40 121.8(5) 1_565 6_655 ?
N2 OW41 OW40 46.0(4) 1_556 6_655 ?
O15 OW41 OW40 128.4(5) 1_565 6_655 ?
O2 OW41 OW40 157.4(6) 1_565 6_655 ?
O28 OW41 OW40 43.6(4) 1_665 6_655 ?
OW42 OW41 O17 127.1(6) . 1_665 ?
N1 OW41 O17 131.5(7) . 1_665 ?
OW44 OW41 O17 100.4(5) 1_565 1_665 ?
N2 OW41 O17 109.7(5) 1_556 1_665 ?
O15 OW41 O17 36.4(3) 1_565 1_665 ?
O2 OW41 O17 78.5(4) 1_565 1_665 ?
O28 OW41 O17 64.7(4) 1_665 1_665 ?
OW40 OW41 O17 92.1(4) 6_655 1_665 ?
OW42 OW41 O4 40.3(5) . 1_665 ?
N1 OW41 O4 110.5(7) . 1_665 ?
OW44 OW41 O4 168.0(6) 1_565 1_665 ?
N2 OW41 O4 101.5(5) 1_556 1_665 ?
O15 OW41 O4 107.9(4) 1_565 1_665 ?
O2 OW41 O4 140.4(5) 1_565 1_665 ?
O28 OW41 O4 35.5(2) 1_665 1_665 ?
OW40 OW41 O4 59.3(3) 6_655 1_665 ?
O17 OW41 O4 91.4(4) 1_665 1_665 ?
OW42 OW41 O18 160.8(7) . 1_566 ?
N1 OW41 O18 116.7(7) . 1_566 ?
OW44 OW41 O18 68.0(4) 1_565 1_566 ?
N2 OW41 O18 91.8(5) 1_556 1_566 ?
O15 OW41 O18 41.8(3) 1_565 1_566 ?
O2 OW41 O18 60.8(4) 1_565 1_566 ?
O28 OW41 O18 92.0(5) 1_665 1_566 ?
OW40 OW41 O18 100.2(4) 6_655 1_566 ?
O17 OW41 O18 34.0(3) 1_665 1_566 ?
O4 OW41 O18 124.0(5) 1_665 1_566 ?
OW42 OW41 O20 37.3(5) . 1_655 ?
N1 OW41 O20 77.0(7) . 1_655 ?
OW44 OW41 O20 108.8(5) 1_565 1_655 ?
N2 OW41 O20 65.5(4) 1_556 1_655 ?
O15 OW41 O20 160.9(5) 1_565 1_655 ?
O2 OW41 O20 133.1(5) 1_565 1_655 ?
O28 OW41 O20 83.0(4) 1_665 1_655 ?
OW40 OW41 O20 61.0(4) 6_655 1_655 ?
O17 OW41 O20 147.7(5) 1_665 1_655 ?
O4 OW41 O20 60.4(4) 1_665 1_655 ?
O18 OW41 O20 156.8(5) 1_566 1_655 ?
OW41 OW42 O6 140.7(8) . 1_655 ?
OW41 OW42 O20 108.7(7) . 1_655 ?
O6 OW42 O20 53.0(6) 1_655 1_655 ?
OW41 OW42 O4 102.6(7) . 1_665 ?
O6 OW42 O4 57.3(6) 1_655 1_665 ?
O20 OW42 O4 101.5(7) 1_655 1_665 ?
OW41 OW42 N4 123.1(8) . 1_655 ?
O6 OW42 N4 96.2(8) 1_655 1_655 ?
O20 OW42 N4 107.5(8) 1_655 1_655 ?
O4 OW42 N4 111.5(8) 1_665 1_655 ?
OW41 OW42 O1 140.9(8) . 1_665 ?
O6 OW42 O1 58.8(6) 1_655 1_665 ?
O20 OW42 O1 107.2(7) 1_655 1_665 ?
O4 OW42 O1 54.9(5) 1_665 1_665 ?
N4 OW42 O1 57.5(7) 1_655 1_665 ?
OW41 OW42 Mo2 142.4(7) . 1_655 ?
O6 OW42 Mo2 29.7(4) 1_655 1_655 ?
O20 OW42 Mo2 33.9(4) 1_655 1_655 ?
O4 OW42 Mo2 86.9(5) 1_665 1_655 ?
N4 OW42 Mo2 84.9(6) 1_655 1_655 ?
O1 OW42 Mo2 73.8(5) 1_665 1_655 ?
OW41 OW42 O11 150.2(7) . 1_655 ?
O6 OW42 O11 50.8(5) 1_655 1_655 ?
O20 OW42 O11 51.7(5) 1_655 1_655 ?
O4 OW42 O11 103.4(6) 1_665 1_655 ?
N4 OW42 O11 58.5(6) 1_655 1_655 ?
O1 OW42 O11 67.8(5) 1_665 1_655 ?
Mo2 OW42 O11 27.5(2) 1_655 1_655 ?
OW41 OW42 N1 59.4(7) . . ?
O6 OW42 N1 147.5(8) 1_655 . ?
O20 OW42 N1 100.8(8) 1_655 . ?
O4 OW42 N1 155.1(8) 1_665 . ?
N4 OW42 N1 71.7(8) 1_655 . ?
O1 OW42 N1 127.0(7) 1_665 . ?
Mo2 OW42 N1 117.9(7) 1_655 . ?
O11 OW42 N1 99.0(6) 1_655 . ?
OW41 OW42 U1 137.7(7) . 1_665 ?
O6 OW42 U1 38.5(4) 1_655 1_665 ?
O20 OW42 U1 91.5(6) 1_655 1_665 ?
O4 OW42 U1 35.6(3) 1_665 1_665 ?
N4 OW42 U1 82.5(6) 1_655 1_665 ?
O1 OW42 U1 26.8(3) 1_665 1_665 ?
Mo2 OW42 U1 63.1(3) 1_655 1_665 ?
O11 OW42 U1 70.6(4) 1_655 1_665 ?
N1 OW42 U1 153.7(7) . 1_665 ?
OW41 OW42 O21 90.9(6) . . ?
O6 OW42 O21 93.4(6) 1_655 . ?
O20 OW42 O21 45.3(5) 1_655 . ?
O4 OW42 O21 146.8(6) 1_665 . ?
N4 OW42 O21 84.7(7) 1_655 . ?
O1 OW42 O21 126.0(6) 1_665 . ?
Mo2 OW42 O21 65.0(4) 1_655 . ?
O11 OW42 O21 59.4(4) 1_655 . ?
N1 OW42 O21 56.3(6) . . ?
U1 OW42 O21 127.4(5) 1_665 . ?
OW41 OW42 N3 72.7(7) . 5_675 ?
O6 OW42 N3 109.5(8) 1_655 5_675 ?
O20 OW42 N3 154.9(8) 1_655 5_675 ?
O4 OW42 N3 55.0(7) 1_665 5_675 ?
N4 OW42 N3 91.1(9) 1_655 5_675 ?
O1 OW42 N3 68.3(7) 1_665 5_675 ?
Mo2 OW42 N3 137.1(8) 1_655 5_675 ?
O11 OW42 N3 135.4(7) 1_655 5_675 ?
N1 OW42 N3 101.0(8) . 5_675 ?
U1 OW42 N3 73.9(6) 1_665 5_675 ?
O21 OW42 N3 157.1(8) . 5_675 ?
O34 OW43 N1 58.6(7) . 6_654 ?
O34 OW43 N4 107.5(8) . 6_764 ?
N1 OW43 N4 80.6(8) 6_654 6_764 ?
O34 OW43 N2 86.4(7) . . ?
N1 OW43 N2 140.9(9) 6_654 . ?
N4 OW43 N2 95.5(8) 6_764 . ?
O34 OW43 O29 52.3(5) . 1_655 ?
N1 OW43 O29 90.1(8) 6_654 1_655 ?
N4 OW43 O29 73.3(7) 6_764 1_655 ?
N2 OW43 O29 52.2(6) . 1_655 ?
O34 OW43 O7 84.1(6) . 6_554 ?
N1 OW43 O7 91.9(8) 6_654 6_554 ?
N4 OW43 O7 159.5(8) 6_764 6_554 ?
N2 OW43 O7 102.1(7) . 6_554 ?
O29 OW43 O7 126.1(7) 1_655 6_554 ?
O34 OW43 Mo7 28.3(4) . . ?
N1 OW43 Mo7 75.6(7) 6_654 . ?
N4 OW43 Mo7 135.5(7) 6_764 . ?
N2 OW43 Mo7 80.8(6) . . ?
O29 OW43 Mo7 69.7(5) 1_655 . ?
O7 OW43 Mo7 58.9(4) 6_554 . ?
O34 OW43 O25 50.5(5) . . ?
N1 OW43 O25 102.0(8) 6_654 . ?
N4 OW43 O25 144.8(9) 6_764 . ?
N2 OW43 O25 60.1(6) . . ?
O29 OW43 O25 71.6(6) 1_655 . ?
O7 OW43 O25 55.3(4) 6_554 . ?
Mo7 OW43 O25 26.5(4) . . ?
O34 OW43 O5 43.4(5) . . ?
N1 OW43 O5 62.2(7) 6_654 . ?
N4 OW43 O5 140.9(8) 6_764 . ?
N2 OW43 O5 105.4(7) . . ?
O29 OW43 O5 93.9(6) 1_655 . ?
O7 OW43 O5 42.5(5) 6_554 . ?
Mo7 OW43 O5 27.2(3) . . ?
O25 OW43 O5 45.7(5) . . ?
O34 OW43 O12 125.4(6) . 6_554 ?
N1 OW43 O12 131.3(8) 6_654 6_554 ?
N4 OW43 O12 126.6(7) 6_764 6_554 ?
N2 OW43 O12 82.0(5) . 6_554 ?
O29 OW43 O12 133.2(6) 1_655 6_554 ?
O7 OW43 O12 47.6(4) 6_554 6_554 ?
Mo7 OW43 O12 97.1(5) . 6_554 ?
O25 OW43 O12 78.1(5) . 6_554 ?
O5 OW43 O12 89.4(5) . 6_554 ?
O34 OW43 O32 42.7(4) . 6_654 ?
N1 OW43 O32 44.8(6) 6_654 6_654 ?
N4 OW43 O32 65.6(6) 6_764 6_654 ?
N2 OW43 O32 98.0(6) . 6_654 ?
O29 OW43 O32 45.8(4) 1_655 6_654 ?
O7 OW43 O32 121.1(6) 6_554 6_654 ?
Mo7 OW43 O32 71.0(4) . 6_654 ?
O25 OW43 O32 91.3(5) . 6_654 ?
O5 OW43 O32 78.9(5) . 6_654 ?
O12 OW43 O32 167.8(6) 6_554 6_654 ?
O34 OW43 Mo3 100.6(5) . 6_554 ?
N1 OW43 Mo3 117.4(7) 6_654 6_554 ?
N4 OW43 Mo3 151.8(7) 6_764 6_554 ?
N2 OW43 Mo3 83.5(5) . 6_554 ?
O29 OW43 Mo3 124.8(6) 1_655 6_554 ?
O7 OW43 Mo3 25.8(3) 6_554 6_554 ?
Mo7 OW43 Mo3 72.4(3) . 6_554 ?
O25 OW43 Mo3 56.9(4) . 6_554 ?
O5 OW43 Mo3 64.9(4) . 6_554 ?
O12 OW43 Mo3 25.2(2) 6_554 6_554 ?
O32 OW43 Mo3 142.6(5) 6_654 6_554 ?
O2 OW44 O38 64.1(6) . . ?
O2 OW44 O37 123.6(8) . 1_545 ?
O38 OW44 O37 70.0(6) . 1_545 ?
O2 OW44 O6 49.5(6) . 1_545 ?
O38 OW44 O6 65.9(5) . 1_545 ?
O37 OW44 O6 83.1(6) 1_545 1_545 ?
O2 OW44 N1 71.1(7) . 1_545 ?
O38 OW44 N1 134.3(8) . 1_545 ?
O37 OW44 N1 149.7(9) 1_545 1_545 ?
O6 OW44 N1 91.6(7) 1_545 1_545 ?
O2 OW44 O36 84.5(7) . 1_545 ?
O38 OW44 O36 105.0(6) . 1_545 ?
O37 OW44 O36 77.5(6) 1_545 1_545 ?
O6 OW44 O36 44.2(5) 1_545 1_545 ?
N1 OW44 O36 78.0(7) 1_545 1_545 ?
O2 OW44 OW41 81.9(6) . 1_545 ?
O38 OW44 OW41 109.5(6) . 1_545 ?
O37 OW44 OW41 145.7(7) 1_545 1_545 ?
O6 OW44 OW41 129.2(6) 1_545 1_545 ?
N1 OW44 OW41 54.1(6) 1_545 1_545 ?
O36 OW44 OW41 132.1(6) 1_545 1_545 ?
O2 OW44 O22 160.4(8) . 1_546 ?
O38 OW44 O22 135.0(7) . 1_546 ?
O37 OW44 O22 74.3(6) 1_545 1_546 ?
O6 OW44 O22 135.3(7) 1_545 1_546 ?
N1 OW44 O22 89.4(6) 1_545 1_546 ?
O36 OW44 O22 92.8(6) 1_545 1_546 ?
OW41 OW44 O22 85.7(5) 1_545 1_546 ?
O2 OW44 Mo2 68.9(5) . 1_545 ?
O38 OW44 Mo2 83.1(5) . 1_545 ?
O37 OW44 Mo2 75.0(5) 1_545 1_545 ?
O6 OW44 Mo2 22.3(4) 1_545 1_545 ?
N1 OW44 Mo2 88.9(6) 1_545 1_545 ?
O36 OW44 Mo2 22.7(3) 1_545 1_545 ?
OW41 OW44 Mo2 139.2(5) 1_545 1_545 ?
O22 OW44 Mo2 113.1(5) 1_546 1_545 ?
O2 OW44 Mo5 130.0(6) . 1_546 ?
O38 OW44 Mo5 88.9(5) . 1_546 ?
O37 OW44 Mo5 21.3(5) 1_545 1_546 ?
O6 OW44 Mo5 81.7(5) 1_545 1_546 ?
N1 OW44 Mo5 128.4(7) 1_545 1_546 ?
O36 OW44 Mo5 61.8(4) 1_545 1_546 ?
OW41 OW44 Mo5 148.1(5) 1_545 1_546 ?
O22 OW44 Mo5 63.5(4) 1_546 1_546 ?
Mo2 OW44 Mo5 66.6(2) 1_545 1_546 ?
O2 OW44 O5 39.6(5) . 5 ?
O38 OW44 O5 94.3(5) . 5 ?
O37 OW44 O5 119.6(7) 1_545 5 ?
O6 OW44 O5 39.8(4) 1_545 5 ?
N1 OW44 O5 52.1(6) 1_545 5 ?
O36 OW44 O5 50.0(4) 1_545 5 ?
OW41 OW44 O5 94.7(5) 1_545 5 ?
O22 OW44 O5 127.4(6) 1_546 5 ?
Mo2 OW44 O5 44.8(3) 1_545 5 ?
Mo5 OW44 O5 110.0(4) 1_546 5 ?
O2 OW44 U1 16.9(4) . . ?
O38 OW44 U1 62.8(4) . . ?
O37 OW44 U1 110.7(6) 1_545 . ?
O6 OW44 U1 32.6(4) 1_545 . ?
N1 OW44 U1 76.7(6) 1_545 . ?
O36 OW44 U1 69.7(4) 1_545 . ?
OW41 OW44 U1 97.9(4) 1_545 . ?
O22 OW44 U1 159.4(6) 1_546 . ?
Mo2 OW44 U1 52.4(2) 1_545 . ?
Mo5 OW44 U1 113.8(4) 1_546 . ?
O5 OW44 U1 32.3(3) 5 . ?
O34 N1 O32 56.5(7) 5_565 . ?
O34 N1 OW43 61.2(7) 5_565 5_565 ?
O32 N1 OW43 87.6(9) . 5_565 ?
O34 N1 OW41 164.5(12) 5_565 . ?
O32 N1 OW41 138.2(11) . . ?
OW43 N1 OW41 109.3(10) 5_565 . ?
O34 N1 OW44 110.3(10) 5_565 1_565 ?
O32 N1 OW44 128.2(10) . 1_565 ?
OW43 N1 OW44 133.2(10) 5_565 1_565 ?
OW41 N1 OW44 66.1(7) . 1_565 ?
O34 N1 O5 45.4(6) 5_565 5_565 ?
O32 N1 O5 100.8(9) . 5_565 ?
OW43 N1 O5 67.8(7) 5_565 5_565 ?
OW41 N1 O5 120.8(10) . 5_565 ?
OW44 N1 O5 75.7(7) 1_565 5_565 ?
O34 N1 O21 105.0(9) 5_565 . ?
O32 N1 O21 50.2(6) . . ?
OW43 N1 O21 124.3(10) 5_565 . ?
OW41 N1 O21 90.5(8) . . ?
OW44 N1 O21 102.5(8) 1_565 . ?
O5 N1 O21 142.4(10) 5_565 . ?
O34 N1 O2 89.4(8) 5_565 1_565 ?
O32 N1 O2 144.0(10) . 1_565 ?
OW43 N1 O2 84.7(8) 5_565 1_565 ?
OW41 N1 O2 77.1(7) . 1_565 ?
OW44 N1 O2 48.6(6) 1_565 1_565 ?
O5 N1 O2 44.0(5) 5_565 1_565 ?
O21 N1 O2 151.0(9) . 1_565 ?
O34 N1 OW42 138.0(10) 5_565 . ?
O32 N1 OW42 96.0(9) . . ?
OW43 N1 OW42 89.3(8) 5_565 . ?
OW41 N1 OW42 48.3(6) . . ?
OW44 N1 OW42 111.8(8) 1_565 . ?
O5 N1 OW42 150.6(10) 5_565 . ?
O21 N1 OW42 65.7(6) . . ?
O2 N1 OW42 118.9(9) 1_565 . ?
O29 N2 O16 81.7(8) 1_655 1_554 ?
O29 N2 O22 119.0(9) 1_655 . ?
O16 N2 O22 60.0(7) 1_554 . ?
O29 N2 OW40 58.1(6) 1_655 6_654 ?
O16 N2 OW40 94.9(7) 1_554 6_654 ?
O22 N2 OW40 154.0(9) . 6_654 ?
O29 N2 OW43 66.6(6) 1_655 . ?
O16 N2 OW43 137.4(9) 1_554 . ?
O22 N2 OW43 111.1(8) . . ?
OW40 N2 OW43 91.8(7) 6_654 . ?
O29 N2 O25 78.8(7) 1_655 . ?
O16 N2 O25 84.4(7) 1_554 . ?
O22 N2 O25 53.8(6) . . ?
OW40 N2 O25 136.4(8) 6_654 . ?
OW43 N2 O25 62.7(6) . . ?
O29 N2 OW41 133.1(8) 1_655 1_554 ?
O16 N2 OW41 87.3(7) 1_554 1_554 ?
O22 N2 OW41 93.1(7) . 1_554 ?
OW40 N2 OW41 77.9(6) 6_654 1_554 ?
OW43 N2 OW41 135.1(8) . 1_554 ?
O25 N2 OW41 145.3(8) . 1_554 ?
O9 N3 O36 75.2(11) 6_654 6_654 ?
O9 N3 O30 71.2(9) 6_654 1_655 ?
O36 N3 O30 105.3(13) 6_654 1_655 ?
O9 N3 O4 143.8(15) 6_654 6_654 ?
O36 N3 O4 141.0(14) 6_654 6_654 ?
O30 N3 O4 92.7(11) 1_655 6_654 ?
O9 N3 O3 125.9(13) 6_654 6_654 ?
O36 N3 O3 125.5(13) 6_654 6_654 ?
O30 N3 O3 55.7(7) 1_655 6_654 ?
O4 N3 O3 42.5(6) 6_654 6_654 ?
O9 N3 O28 160.4(14) 6_654 6_654 ?
O36 N3 O28 100.6(12) 6_654 6_654 ?
O30 N3 O28 127.8(12) 1_655 6_654 ?
O4 N3 O28 43.5(5) 6_654 6_654 ?
O3 N3 O28 72.4(8) 6_654 6_654 ?
O9 N3 OW42 104.5(11) 6_654 6_644 ?
O36 N3 OW42 151.8(14) 6_654 6_644 ?
O30 N3 OW42 101.0(11) 1_655 6_644 ?
O4 N3 OW42 45.5(6) 6_654 6_644 ?
O3 N3 OW42 78.2(8) 6_654 6_644 ?
O28 N3 OW42 69.9(7) 6_654 6_644 ?
O9 N3 O1 103.5(12) 6_654 6_654 ?
O36 N3 O1 164.1(14) 6_654 6_654 ?
O30 N3 O1 60.1(8) 1_655 6_654 ?
O4 N3 O1 42.3(5) 6_654 6_654 ?
O3 N3 O1 42.5(5) 6_654 6_654 ?
O28 N3 O1 85.6(8) 6_654 6_654 ?
OW42 N3 O1 44.0(5) 6_644 6_654 ?
O1 N4 OW43 130.9(10) 1_565 5_465 ?
O1 N4 OW42 62.0(7) 1_565 1_455 ?
OW43 N4 OW42 98.0(8) 5_465 1_455 ?
O1 N4 O8 109.4(9) 1_565 . ?
OW43 N4 O8 118.6(9) 5_465 . ?
OW42 N4 O8 122.5(9) 1_455 . ?
O1 N4 O11 74.2(7) 1_565 . ?
OW43 N4 O11 144.5(10) 5_465 . ?
OW42 N4 O11 70.1(6) 1_455 . ?
O8 N4 O11 54.0(6) . . ?
O1 N4 O23 66.0(6) 1_565 5_565 ?
OW43 N4 O23 125.9(9) 5_465 5_565 ?
OW42 N4 O23 126.5(10) 1_455 5_565 ?
O8 N4 O23 65.0(6) . 5_565 ?
O11 N4 O23 84.9(7) . 5_565 ?
O1 N4 OW40 120.6(9) 1_565 1_455 ?
OW43 N4 OW40 88.8(7) 5_465 1_455 ?
OW42 N4 OW40 167.4(10) 1_455 1_455 ?
O8 N4 OW40 45.1(5) . 1_455 ?
O11 N4 OW40 98.2(7) . 1_455 ?
O23 N4 OW40 54.6(6) 5_565 1_455 ?
O1 N4 O29 168.3(10) 1_565 5_455 ?
OW43 N4 O29 57.4(6) 5_465 5_455 ?
OW42 N4 O29 128.2(9) 1_455 5_455 ?
O8 N4 O29 61.3(6) . 5_455 ?
O11 N4 O29 102.9(8) . 5_455 ?
O23 N4 O29 102.6(7) 5_565 5_455 ?
OW40 N4 O29 48.1(5) 1_455 5_455 ?
O1 N4 O32 142.0(9) 1_565 1_455 ?
OW43 N4 O32 69.2(6) 5_465 1_455 ?
OW42 N4 O32 85.6(7) 1_455 1_455 ?
O8 N4 O32 70.3(6) . 1_455 ?
O11 N4 O32 76.4(6) . 1_455 ?
O23 N4 O32 134.3(8) 5_565 1_455 ?
OW40 N4 O32 87.0(6) 1_455 1_455 ?
O29 N4 O32 44.5(4) 5_455 1_455 ?

loop_
_geom_bond_atom_site_label_1
_geom_bond_atom_site_label_2
_geom_bond_distance
_geom_bond_site_symmetry_2
_geom_bond_publ_flag
U1 O1 1.795(17) . ?
U1 O2 1.778(17) . ?
U1 O4 2.291(13) . ?
U1 O7 2.385(19) . ?
U1 O6 2.45(2) 1_545 ?
U1 O3 2.412(17) . ?
U1 O5 2.479(18) 5 ?
U1 O19 3.931(17) . ?
U1 OW42 3.932(18) 1_445 ?
U1 O33 4.291(16) . ?
U1 O38 4.201(16) . ?
U1 O10 4.358(15) . ?
U2 O8 1.876(19) . ?
U2 O9 1.861(16) . ?
U2 O11 2.282(12) . ?
U2 O10 2.365(14) 1_455 ?
U2 O12 2.392(12) 1_455 ?
U2 O13 2.48(2) 5_565 ?
U2 O14 2.474(14) 5_565 ?
U2 O33 4.115(17) 1_455 ?
U2 O27 4.242(14) 5_565 ?
U2 O35 4.33(2) 5_565 ?
U2 O36 4.368(18) . ?
U2 O7 4.61(2) 1_455 ?
U3 O15 1.729(16) . ?
U3 O16 1.841(19) . ?
U3 O17 2.293(14) 1_655 ?
U3 O19 2.367(12) . ?
U3 O20 2.43(2) 1_655 ?
U3 O21 2.444(13) . ?
U3 O18 2.490(17) 1_556 ?
U3 O27 4.048(14) 1_556 ?
U3 O35 4.145(19) 1_556 ?
U3 O3 4.318(17) . ?
U3 O10 4.273(14) . ?
U3 O22 4.38(2) 1_556 ?
U4 O22 1.754(17) . ?
U4 O23 1.789(18) . ?
U4 O24 2.254(15) . ?
U4 O27 2.406(14) . ?
U4 O26 2.411(16) 6_554 ?
U4 O25 2.44(2) . ?
U4 O28 2.500(18) 1_554 ?
U4 O19 4.168(17) 1_554 ?
U4 O13 4.11(2) . ?
U4 OW40 4.400(19) 6_544 ?
U4 O16 4.389(18) 1_554 ?
U4 O37 4.39(3) 1_554 ?
U5 O30 1.713(14) . ?
U5 O29 1.739(17) . ?
U5 O33 2.315(17) 6_554 ?
U5 O32 2.373(13) 6_554 ?
U5 O35 2.43(2) 1_455 ?
U5 O34 2.461(18) 1_455 ?
U5 O31 2.51(3) . ?
U5 O13 4.08(2) 1_455 ?
U5 O3 4.002(16) 6_554 ?
U5 O37 4.05(2) 1_554 ?
U5 OW43 4.454(19) 1_455 ?
U5 O25 4.44(2) 1_455 ?
Mo1 O3 1.718(19) . ?
Mo1 O32 1.777(13) . ?
Mo1 O21 1.809(13) . ?
Mo1 O10 1.879(14) . ?
Mo1 O33 2.887(16) . ?
Mo1 O15 3.440(15) . ?
Mo1 O19 3.671(18) . ?
Mo1 O7 3.739(18) . ?
Mo1 O11 3.893(13) 1_655 ?
Mo1 O30 3.907(16) 5 ?
Mo1 O20 4.22(2) 1_655 ?
Mo1 O4 4.269(14) . ?
Mo2 O36 1.709(18) . ?
Mo2 O6 1.71(2) . ?
Mo2 O11 1.774(12) . ?
Mo2 O20 1.95(2) . ?
Mo2 O5 3.316(19) 5_565 ?
Mo2 OW42 3.446(19) 1_455 ?
Mo2 O13 3.91(2) 5_565 ?
Mo2 O9 3.858(17) . ?
Mo2 O17 3.936(14) . ?
Mo2 O15 3.949(17) 1_455 ?
Mo2 O1 4.02(2) 1_565 ?
Mo2 O21 4.032(15) 1_455 ?
Mo3 O26 1.723(16) . ?
Mo3 O12 1.798(12) . ?
Mo3 O33 1.796(18) . ?
Mo3 O7 1.860(19) . ?
Mo3 O10 2.799(15) . ?
Mo3 O3 3.490(16) . ?
Mo3 O37 3.57(2) 5_554 ?
Mo3 O25 3.75(2) 5 ?
Mo3 O8 3.895(19) 1_655 ?
Mo3 O1 4.04(2) . ?
Mo3 O31 4.02(3) 5 ?
Mo3 O32 4.261(14) . ?
Mo4 O35 1.59(2) . ?
Mo4 O18 1.621(17) . ?
Mo4 O14 1.781(14) . ?
Mo4 O27 1.742(15) . ?
Mo4 O13 2.78(2) . ?
Mo4 O16 3.460(19) 1_554 ?
Mo4 O25 3.51(2) . ?
Mo4 O38 3.550(17) 1_554 ?
Mo4 O31 3.58(3) 1_655 ?
Mo4 O19 3.547(18) 1_554 ?
Mo4 O8 3.905(19) 6_654 ?
Mo4 O30 4.096(16) 1_655 ?
Mo5 O17 1.722(13) 1_554 ?
Mo5 O37 1.75(3) 1_554 ?
Mo5 O24 1.836(16) . ?
Mo5 O31 1.87(3) . ?
Mo5 O26 3.224(16) 6_554 ?
Mo5 O18 3.847(18) 1_455 ?
Mo5 O33 3.820(16) 6_554 ?
Mo5 O20 3.92(2) 1_554 ?
Mo5 O35 3.975(19) 1_455 ?
Mo5 O29 4.097(19) . ?
Mo5 O36 4.133(18) 1_554 ?
Mo5 O16 4.139(18) 1_454 ?
Mo6 O19 1.697(12) . ?
Mo6 O38 1.769(18) . ?
Mo6 O28 1.793(18) . ?
Mo6 O4 1.843(13) . ?
Mo6 O27 2.970(14) 1_556 ?
Mo6 O2 3.44(2) . ?
Mo6 O3 3.707(16) . ?
Mo6 O18 3.778(18) 1_556 ?
Mo6 O22 3.81(2) 1_556 ?
Mo6 OW40 3.788(19) 6_545 ?
Mo6 O6 4.030(19) 1_545 ?
Mo6 O21 4.290(15) . ?
Mo7 O25 1.64(2) . ?
Mo7 O13 1.66(2) . ?
Mo7 O34 1.704(18) . ?
Mo7 O5 1.732(17) . ?
Mo7 O35 3.127(19) . ?
Mo7 O7 3.481(18) 6_554 ?
Mo7 O27 3.598(14) . ?
Mo7 OW43 3.593(18) . ?
Mo7 O11 3.689(13) 6_654 ?
Mo7 O23 3.745(19) . ?
Mo7 O30 4.073(15) 1_655 ?
Mo7 O1 4.13(2) 6_554 ?
O1 O4 2.94(2) . ?
O1 O7 3.04(3) . ?
O1 O5 3.10(3) 5 ?
O1 N4 3.09(3) 1_545 ?
O1 O3 3.03(3) . ?
O1 O6 3.10(3) 1_545 ?
O1 OW42 3.24(3) 1_445 ?
O1 O2 3.56(2) . ?
O1 O23 3.621(16) 5 ?
O1 O33 4.07(3) . ?
O1 O11 3.98(2) 1_545 ?
O2 O6 2.77(3) 1_545 ?
O2 O5 2.82(3) 5 ?
O2 O4 2.95(2) . ?
O2 O7 2.96(3) . ?
O2 OW44 3.10(3) . ?
O2 O3 3.19(3) . ?
O2 O19 3.34(3) . ?
O2 O38 3.42(3) . ?
O2 O15 3.42(3) . ?
O3 O32 2.72(2) . ?
O3 O10 2.82(2) . ?
O3 O4 2.78(2) . ?
O3 O33 2.94(2) . ?
O3 O21 2.93(2) . ?
O3 O7 2.90(2) . ?
O3 O19 3.26(2) . ?
O4 O19 2.852(19) . ?
O4 O28 2.846(16) . ?
O4 O38 2.95(2) . ?
O4 O6 2.97(2) 1_545 ?
O4 OW42 3.13(2) 1_445 ?
O4 N3 3.59(4) 5_565 ?
O5 U1 2.479(18) 6_554 ?
O5 O34 2.61(2) . ?
O5 O7 2.64(3) 6_554 ?
O5 O25 2.85(3) . ?
O5 O6 2.82(2) 6_654 ?
O5 O13 2.88(3) . ?
O5 O2 2.82(3) 6_554 ?
O5 O1 3.10(3) 6_554 ?
O5 Mo2 3.316(18) 6_654 ?
O5 O36 3.45(2) 6_654 ?
O5 O11 3.50(2) 6_654 ?
O6 U1 2.448(19) 1_565 ?
O6 O36 2.64(3) . ?
O6 O2 2.77(3) 1_565 ?
O6 O20 2.78(3) . ?
O6 O5 2.82(2) 5_565 ?
O6 O4 2.97(2) 1_565 ?
O6 OW42 3.07(2) 1_455 ?
O6 O11 3.05(2) . ?
O6 O1 3.10(3) 1_565 ?
O6 OW44 3.46(2) 1_565 ?
O6 O38 3.70(2) 1_565 ?
O7 O5 2.64(3) 5 ?
O7 O12 2.93(2) . ?
O7 O26 2.87(2) . ?
O7 O33 3.03(2) . ?
O7 O10 3.09(2) . ?
O7 O25 3.282(17) 5 ?
O7 Mo7 3.481(18) 5 ?
O8 OW40 2.82(3) 1_455 ?
O8 O12 2.99(2) 1_455 ?
O8 O11 3.12(2) . ?
O8 O10 3.11(2) 1_455 ?
O8 O14 3.14(2) 5_565 ?
O8 O13 3.16(3) 5_565 ?
O8 N4 3.38(3) . ?
O8 O27 3.69(2) 5_565 ?
O8 O23 3.71(3) 5_565 ?
O8 O9 3.73(2) . ?
O8 O33 3.64(2) 1_455 ?
O9 O13 3.03(3) 5_565 ?
O9 O11 2.89(2) . ?
O9 O14 2.92(2) 5_565 ?
O9 O10 3.00(2) 1_455 ?
O9 O12 3.02(2) 1_455 ?
O9 N3 3.02(4) 5_565 ?
O9 O36 3.58(3) . ?
O9 O30 3.69(2) 5 ?
O9 O15 4.04(2) 1_455 ?
O10 U2 2.365(14) 1_655 ?
O10 O12 2.673(18) . ?
O10 O33 2.79(2) . ?
O10 O11 2.930(19) 1_655 ?
O10 O9 3.00(2) 1_655 ?
O10 O21 3.077(19) . ?
O10 O8 3.11(2) 1_655 ?
O10 O32 3.147(19) . ?
O11 O13 2.80(3) 5_565 ?
O11 O36 2.85(2) . ?
O11 O10 2.930(19) 1_455 ?
O11 O20 3.12(2) . ?
O11 N4 3.48(3) . ?
O11 O5 3.50(2) 5_565 ?
O11 Mo7 3.689(13) 5_565 ?
O12 U2 2.392(12) 1_655 ?
O12 O26 2.92(2) . ?
O12 O14 2.929(18) 5_665 ?
O12 O9 3.02(2) 1_655 ?
O12 O8 2.99(2) 1_655 ?
O12 O33 3.04(2) . ?
O12 OW43 3.76(2) 5 ?
O12 O37 3.96(3) 5_554 ?
O13 U2 2.48(2) 6_654 ?
O13 O34 2.68(3) . ?
O13 O25 2.57(3) . ?
O13 O11 2.80(3) 6_654 ?
O13 O35 2.75(3) . ?
O13 O14 2.75(3) . ?
O13 O9 3.03(3) 6_654 ?
O13 O27 3.00(3) . ?
O13 O8 3.16(3) 6_654 ?
O14 U2 2.474(14) 6_654 ?
O14 O35 2.61(2) . ?
O14 O18 2.75(2) . ?
O14 O9 2.92(2) 6_654 ?
O14 O12 2.929(18) 6_544 ?
O14 O27 3.08(2) . ?
O14 O8 3.14(2) 6_654 ?
O14 O30 3.88(2) 1_655 ?
O14 O38 3.96(2) 1_554 ?
O14 O31 3.99(3) 1_655 ?
O15 O17 2.84(2) 1_655 ?
O15 O19 2.87(2) . ?
O15 O21 2.94(2) . ?
O15 O20 3.19(3) 1_655 ?
O15 O18 3.24(2) 1_556 ?
O15 O16 3.567(17) . ?
O15 Mo2 3.949(16) 1_655 ?
O16 O20 2.82(3) 1_655 ?
O16 O18 2.94(3) 1_556 ?
O16 O21 3.00(2) . ?
O16 O19 2.99(2) . ?
O16 N2 3.02(3) 1_556 ?
O16 O22 3.10(3) 1_556 ?
O16 O17 3.09(2) 1_655 ?
O16 O35 3.38(3) 1_556 ?
O16 Mo4 3.460(19) 1_556 ?
O16 O27 3.45(2) 1_556 ?
O17 Mo5 1.722(13) 1_556 ?
O17 U3 2.293(13) 1_455 ?
O17 O31 2.76(3) 1_556 ?
O17 O18 2.77(2) 1_456 ?
O17 O15 2.84(2) 1_455 ?
O17 O20 2.88(2) . ?
O17 O24 2.94(2) 1_556 ?
O17 O37 3.03(3) . ?
O17 O16 3.09(2) 1_455 ?
O17 O36 3.59(2) . ?
O17 O35 3.86(2) 1_456 ?
O18 U3 2.490(17) 1_554 ?
O18 O35 2.50(2) . ?
O18 O17 2.77(2) 1_654 ?
O18 O27 2.70(2) . ?
O18 O19 2.80(2) 1_554 ?
O18 O16 2.94(3) 1_554 ?
O18 O15 3.24(2) 1_554 ?
O18 O31 3.33(4) 1_655 ?
O18 O38 3.46(2) 1_554 ?
O18 Mo6 3.778(18) 1_554 ?
O19 O38 2.73(2) . ?
O19 O21 2.90(2) . ?
O19 O18 2.80(2) 1_556 ?
O19 O28 2.94(2) . ?
O19 O27 2.98(2) 1_556 ?
O20 U3 2.429(19) 1_455 ?
O20 O16 2.82(3) 1_455 ?
O20 O21 2.87(2) 1_455 ?
O20 O36 2.99(3) . ?
O20 OW42 3.16(3) 1_455 ?
O20 O15 3.19(3) 1_455 ?
O20 O37 3.99(3) . ?
O20 Mo5 3.92(2) 1_556 ?
O21 O20 2.87(2) 1_655 ?
O21 O32 2.876(18) . ?
O21 N1 3.66(3) . ?
O21 O11 3.888(19) 1_655 ?
O21 OW42 4.00(2) . ?
O22 O27 2.85(2) . ?
O22 O28 2.92(3) 1_554 ?
O22 O25 3.03(3) . ?
O22 O26 3.06(3) 6_554 ?
O22 O24 3.01(3) . ?
O22 O16 3.10(3) 1_554 ?
O22 N2 3.17(3) . ?
O22 O23 3.53(2) . ?
O22 O19 3.54(3) 1_554 ?
O22 Mo6 3.81(2) 1_554 ?
O22 OW44 3.98(3) 1_564 ?
O23 O27 2.94(2) . ?
O23 O25 2.86(3) . ?
O23 O24 2.90(2) . ?
O23 O26 3.03(3) 6_554 ?
O23 O28 3.22(2) 1_554 ?
O23 OW40 3.40(3) 6_544 ?
O23 N4 3.52(3) 6_654 ?
O23 O1 3.621(16) 6_554 ?
O23 O8 3.71(3) 6_654 ?
O24 O28 2.72(2) 1_554 ?
O24 O26 2.76(2) 6_554 ?
O24 O31 2.84(3) . ?
O24 O17 2.94(2) 1_554 ?
O24 O37 2.96(3) 1_554 ?
O24 Mo3 4.307(16) 6_554 ?
O24 O27 4.42(2) . ?
O24 O36 4.46(2) 1_554 ?
O25 O27 2.77(2) . ?
O25 O34 2.89(3) . ?
O25 O26 2.93(3) 6_554 ?
O25 O7 3.282(16) 6_554 ?
O25 O35 3.25(3) . ?
O26 U4 2.411(16) 5 ?
O26 O24 2.76(2) 5 ?
O26 O33 2.77(2) . ?
O26 O25 2.93(3) 5 ?
O26 O22 3.06(3) 5 ?
O26 O37 2.97(3) 5_554 ?
O26 O23 3.03(3) 5 ?
O26 Mo5 3.224(16) 5 ?
O26 O31 3.49(3) 5 ?
O27 O35 2.81(2) . ?
O27 O28 2.96(2) 1_554 ?
O27 Mo6 2.970(14) 1_554 ?
O27 O38 3.03(2) 1_554 ?
O27 O19 2.98(2) 1_554 ?
O28 U4 2.500(18) 1_556 ?
O28 O24 2.72(2) 1_556 ?
O28 O27 2.96(2) 1_556 ?
O28 O22 2.92(3) 1_556 ?
O28 O38 3.05(3) . ?
O28 O23 3.22(2) 1_556 ?
O28 OW40 3.50(3) 6_545 ?
O28 N3 4.02(4) 5_565 ?
O28 Mo5 4.460(18) 1_556 ?
O29 O35 2.97(3) 1_455 ?
O29 O34 2.97(3) 1_455 ?
O29 N2 3.05(3) 1_455 ?
O29 O32 3.08(2) 6_554 ?
O29 O33 3.09(2) 6_554 ?
O29 OW40 3.22(3) 6_554 ?
O29 O31 3.34(4) . ?
O29 O30 3.45(2) . ?
O29 OW43 3.55(3) 1_455 ?
O29 O37 3.71(3) 1_554 ?
O29 O8 3.82(3) 6_664 ?
O30 O31 2.77(3) . ?
O30 O35 2.85(2) 1_455 ?
O30 O33 2.85(2) 6_554 ?
O30 O32 2.84(2) 6_554 ?
O30 O34 2.90(2) 1_455 ?
O30 N3 3.30(4) 1_455 ?
O30 O3 3.46(2) 6_554 ?
O30 O13 3.81(3) 1_455 ?
O30 O9 3.69(2) 6_554 ?
O30 O14 3.88(2) 1_455 ?
O31 O35 2.60(4) 1_455 ?
O31 O17 2.76(3) 1_554 ?
O31 O37 2.95(4) 1_554 ?
O31 O33 3.00(3) 6_554 ?
O31 O18 3.33(4) 1_455 ?
O31 O26 3.49(3) 6_554 ?
O31 Mo4 3.58(3) 1_455 ?
O32 U5 2.373(13) 5 ?
O32 O33 2.74(2) . ?
O32 O30 2.84(2) 5 ?
O32 O34 2.85(2) 5_565 ?
O32 N1 2.97(3) . ?
O32 O29 3.08(2) 5 ?
O32 N4 4.10(3) 1_655 ?
O32 OW43 4.20(2) 5_565 ?
O33 U5 2.315(17) 5 ?
O33 O30 2.85(2) 5 ?
O33 O31 3.00(3) 5 ?
O33 O29 3.09(3) 5 ?
O34 U5 2.461(18) 1_655 ?
O34 O32 2.85(2) 6_654 ?
O34 O30 2.90(2) 1_655 ?
O34 O29 2.97(3) 1_655 ?
O34 O35 2.98(2) . ?
O34 N1 3.06(3) 6_654 ?
O34 OW43 3.14(3) . ?
O34 O36 4.08(2) 6_654 ?
O35 U5 2.43(2) 1_655 ?
O35 O31 2.60(4) 1_655 ?
O35 O30 2.85(2) 1_655 ?
O35 O29 2.97(3) 1_655 ?
O36 N3 2.84(5) 5_565 ?
O36 O5 3.45(3) 5_565 ?
O36 OW44 3.55(3) 1_565 ?
O36 O13 4.05(3) 5_565 ?
O36 O34 4.08(2) 5_565 ?
O36 O15 4.08(2) 1_455 ?
O37 Mo5 1.75(3) 1_556 ?
O37 O31 2.95(4) 1_556 ?
O37 O24 2.96(3) 1_556 ?
O37 O26 2.97(3) 6 ?
O37 OW44 3.35(3) 1_565 ?
O37 O33 3.40(3) 6 ?
O37 Mo3 3.57(2) 6 ?
O37 O29 3.71(3) 1_556 ?
O37 O38 3.84(3) 1_565 ?
O37 OW40 3.81(3) 6 ?
O38 O27 3.03(2) 1_556 ?
O38 OW44 3.33(2) . ?
O38 OW40 3.07(2) 6_545 ?
O38 O18 3.46(3) 1_556 ?
O38 Mo4 3.550(17) 1_556 ?
O38 O6 3.70(2) 1_545 ?
O38 O37 3.84(3) 1_545 ?
OW40 O8 2.82(3) 1_655 ?
OW40 O29 3.22(3) 5 ?
OW40 O23 3.40(3) 5_665 ?
OW40 N2 3.52(3) 5_565 ?
OW40 O38 3.07(2) 5_664 ?
OW40 O28 3.50(3) 5_664 ?
OW40 N4 3.86(3) 1_655 ?
OW40 Mo6 3.788(18) 5_664 ?
OW40 O37 3.81(3) 5_554 ?
OW40 O27 4.02(2) 5_665 ?
OW40 U4 4.400(18) 5_665 ?
OW40 OW43 4.96(3) 5_565 ?
OW41 OW42 2.92(3) . ?
OW41 N1 3.37(4) . ?
OW41 OW44 3.80(2) 1_565 ?
OW41 N2 4.07(3) 1_556 ?
OW41 O15 4.21(2) 1_565 ?
OW41 O2 4.55(2) 1_565 ?
OW41 O28 4.61(3) 1_665 ?
OW41 OW40 4.79(2) 6_655 ?
OW41 O17 4.74(2) 1_665 ?
OW41 O4 4.72(2) 1_665 ?
OW41 O18 4.75(3) 1_566 ?
OW41 O20 4.94(3) 1_655 ?
OW42 O6 3.07(2) 1_655 ?
OW42 O20 3.16(3) 1_655 ?
OW42 O4 3.13(2) 1_665 ?
OW42 N4 3.19(3) 1_655 ?
OW42 O1 3.24(3) 1_665 ?
OW42 Mo2 3.446(19) 1_655 ?
OW42 O11 3.84(2) 1_655 ?
OW42 N1 3.72(4) . ?
OW42 U1 3.932(17) 1_665 ?
OW42 N3 4.31(5) 5_675 ?
OW43 N1 3.11(3) 6_654 ?
OW43 N4 3.19(3) 6_764 ?
OW43 N2 3.38(3) . ?
OW43 O29 3.55(3) 1_655 ?
OW43 O7 3.49(3) 6_554 ?
OW43 O12 3.76(2) 6_554 ?
OW43 O32 4.20(2) 6_654 ?
OW43 Mo3 4.213(18) 6_554 ?
OW44 O37 3.35(3) 1_545 ?
OW44 O6 3.46(2) 1_545 ?
OW44 N1 3.59(3) 1_545 ?
OW44 O36 3.55(3) 1_545 ?
OW44 OW41 3.80(2) 1_545 ?
OW44 O22 3.98(3) 1_546 ?
OW44 Mo2 4.292(17) 1_545 ?
OW44 Mo5 4.379(17) 1_546 ?
OW44 O5 4.40(2) 5 ?
N1 O34 3.06(3) 5_565 ?
N1 OW43 3.11(3) 5_565 ?
N1 OW44 3.59(3) 1_565 ?
N1 O5 3.59(3) 5_565 ?
N1 O2 3.91(4) 1_565 ?
N2 O29 3.05(3) 1_655 ?
N2 O16 3.02(3) 1_554 ?
N2 OW40 3.52(3) 6_654 ?
N2 OW41 4.07(3) 1_554 ?
N3 O9 3.02(4) 6_654 ?
N3 O36 2.84(5) 6_654 ?
N3 O30 3.30(4) 1_655 ?
N3 O4 3.59(4) 6_654 ?
N3 O3 4.00(4) 6_654 ?
N3 O28 4.02(4) 6_654 ?
N3 OW42 4.31(4) 6_644 ?
N3 O1 4.33(5) 6_654 ?
N4 O1 3.09(3) 1_565 ?
N4 OW43 3.19(3) 5_465 ?
N4 OW42 3.19(3) 1_455 ?
N4 O23 3.52(3) 5_565 ?
N4 OW40 3.86(3) 1_455 ?
N4 O29 4.03(3) 5_455 ?
N4 O32 4.10(3) 1_455 ?
